data_1566626
loop_
_publ_author_name
'Onishi, Katsuto'
'Ohtani, Shunsuke'
'Kato, Kenichi'
'Fa, Shixin'
'Sakata, Yoko'
'Akine, Shigehisa'
'Ogasawara, Moe'
'Asakawa, Hitoshi'
'Nagano, Shusaku'
'Takashima, Yoshinori'
'Mizuno, Motohiro'
'Ogoshi, Tomoki'

_publ_section_title
;
 State- and water repellency-controllable molecular glass of
 pillar[5]arenes with fluoroalkyl groups by guest vapors
;
_journal_name_full 'Chemical Science'
_journal_paper_doi 10.1039/D2SC00828A
_journal_year 2022
_chemical_formula_moiety C81H94F30O10
_chemical_formula_sum 'C81 H94 F30 O10'
_chemical_formula_weight 1797.56
_chemical_melting_point_gt 573
_chemical_name_common C75H80F30O10(C6H14)
_space_group_crystal_system monoclinic
_space_group_IT_number 14
_space_group_name_Hall '-P 2yab'
_space_group_name_H-M_alt 'P 1 21/a 1'
_atom_sites_solution_hydrogens geom
_audit_creation_method SHELXL-2014/7
_audit_update_record
;
2021-11-10 deposited with the CCDC.	2022-03-03 downloaded from the CCDC.
;
_cell_angle_alpha 90
_cell_angle_beta 95.0726(19)
_cell_angle_gamma 90
_cell_formula_units_Z 8
_cell_length_a 23.6441(11)
_cell_length_b 22.5243(11)
_cell_length_c 31.1470(16)
_cell_measurement_reflns_used 298974
_cell_measurement_temperature 90
_cell_measurement_theta_max 66.688
_cell_measurement_theta_min 1.424
_cell_volume 16522.9(14)
_computing_cell_refinement 'SAINT V8.37A/APEX3 (Bruker AXS Inc., 2015)'
_computing_data_collection 'Bruker Instrument Service V4.2.9 '
_computing_data_reduction 'SAINT V8.37A/APEX3 (Bruker AXS Inc., 2015)'
_computing_molecular_graphics ORTEP-3
_computing_publication_material ORTEP-3
_computing_structure_refinement 'SHELXL-2014 (Sheldrick, 2014)'
_computing_structure_solution 'SHELXT (Sheldrick, 2014)'
_diffrn_ambient_temperature 90
_diffrn_detector_area_resol_mean 10.4167
_diffrn_measured_fraction_theta_full 0.997
_diffrn_measured_fraction_theta_max 0.997
_diffrn_measurement_device_type 'Bruker D8 goniometer'
_diffrn_measurement_method 'phi and omega scans'
_diffrn_radiation_type CuK\a
_diffrn_radiation_wavelength 1.54178
_diffrn_reflns_av_R_equivalents 0.0898
_diffrn_reflns_av_unetI/netI 0.0472
_diffrn_reflns_Laue_measured_fraction_full 0.997
_diffrn_reflns_Laue_measured_fraction_max 0.997
_diffrn_reflns_limit_h_max 28
_diffrn_reflns_limit_h_min -28
_diffrn_reflns_limit_k_max 26
_diffrn_reflns_limit_k_min -23
_diffrn_reflns_limit_l_max 37
_diffrn_reflns_limit_l_min -37
_diffrn_reflns_number 298974
_diffrn_reflns_point_group_measured_fraction_full 0.997
_diffrn_reflns_point_group_measured_fraction_max 0.997
_diffrn_reflns_theta_full 66.688
_diffrn_reflns_theta_max 66.688
_diffrn_reflns_theta_min 1.424
_diffrn_source 'fine-focus rotating anode'
_exptl_absorpt_coefficient_mu 1.226
_exptl_absorpt_correction_T_max 0.7528
_exptl_absorpt_correction_T_min 0.6020
_exptl_absorpt_correction_type multi-scan
_exptl_absorpt_process_details 'SADABS-2014/5 (Sheldrick, 1996 / Bruker AXS)'
_exptl_crystal_colour colorless
_exptl_crystal_density_diffrn 1.445
_exptl_crystal_description plate
_exptl_crystal_F_000 7440
_exptl_crystal_size_max 0.300
_exptl_crystal_size_mid 0.130
_exptl_crystal_size_min 0.100
_refine_diff_density_max 0.571
_refine_diff_density_min -0.440
_refine_diff_density_rms 0.060
_refine_ls_extinction_method none
_refine_ls_goodness_of_fit_ref 1.129
_refine_ls_hydrogen_treatment constr
_refine_ls_matrix_type full
_refine_ls_number_parameters 3828
_refine_ls_number_reflns 29141
_refine_ls_number_restraints 12578
_refine_ls_restrained_S_all 1.187
_refine_ls_R_factor_all 0.1406
_refine_ls_R_factor_gt 0.1042
_refine_ls_shift/su_max 0.000
_refine_ls_shift/su_mean 0.000
_refine_ls_structure_factor_coef Fsqd
_refine_ls_weighting_details 'w=1/[\s^2^(Fo^2^)+(0.0549P)^2^+28.5204P] where P=(Fo^2^+2Fc^2^)/3'
_refine_ls_weighting_scheme calc
_refine_ls_wR_factor_gt 0.2322
_refine_ls_wR_factor_ref 0.2552
_reflns_Friedel_coverage 0.000
_reflns_number_gt 18675
_reflns_number_total 29141
_reflns_threshold_expression 'I > 2\s(I)'
_cod_data_source_file d2sc00828a3.cif
_cod_data_source_block ogoshi048
_cod_depositor_comments
;
The following automatic conversions were performed:

data name '_chemical_melting_point' was changed to
'_chemical_melting_point_gt' since the value was specified as 'more
than' ('>') a certain temperature.

Automatic conversion script
Id: cif_fix_values 7556 2019-12-06 15:28:31Z antanas 
;
_cod_original_sg_symbol_H-M 'P 21/a'
_cod_database_code 1566626
_shelx_shelxl_version_number 2014/7
_shelx_space_group_comment
;
The symmetry employed for this shelxl refinement is uniquely defined
by the following loop, which should always be used as a source of
symmetry information in preference to the above space-group names.
They are only intended as comments.
;
_shelx_estimated_absorpt_t_min 0.710
_shelx_estimated_absorpt_t_max 0.887

loop_
_space_group_symop_operation_xyz
'x, y, z'
'-x+1/2, y+1/2, -z'
'-x, -y, -z'
'x-1/2, -y-1/2, z'

loop_
_atom_site_label
_atom_site_type_symbol
_atom_site_fract_x
_atom_site_fract_y
_atom_site_fract_z
_atom_site_U_iso_or_equiv
_atom_site_adp_type
_atom_site_occupancy
_atom_site_site_symmetry_order
_atom_site_calc_flag
_atom_site_refinement_flags_posn
_atom_site_refinement_flags_adp
_atom_site_refinement_flags_occupancy
_atom_site_disorder_assembly
_atom_site_disorder_group
C1 C 0.3689(2) 0.1295(2) 0.15862(17) 0.0772(14) Uani 1 1 d . . . . .
H1 H 0.3491 0.1039 0.1783 0.093 Uiso 1 1 calc R U . . .
H2 H 0.3670 0.1098 0.1301 0.093 Uiso 1 1 calc R U . . .
C2 C 0.26174(19) 0.3639(2) 0.14523(17) 0.0702(13) Uani 1 1 d . . . . .
H3 H 0.2448 0.3710 0.1155 0.084 Uiso 1 1 calc R U . . .
H4 H 0.2309 0.3664 0.1647 0.084 Uiso 1 1 calc R U . . .
C3 C 0.4335(2) 0.5449(2) 0.19366(18) 0.0738(13) Uani 1 1 d . . . . .
H5 H 0.4371 0.5724 0.1692 0.089 Uiso 1 1 calc R U . . .
H6 H 0.4224 0.5685 0.2184 0.089 Uiso 1 1 calc R U . . .
C4 C 0.64738(18) 0.42178(18) 0.23986(16) 0.0635(11) Uani 1 1 d . . . . .
H7 H 0.6618 0.4315 0.2698 0.076 Uiso 1 1 calc R U . . .
H8 H 0.6764 0.4342 0.2206 0.076 Uiso 1 1 calc R U . . .
C5 C 0.6056(2) 0.1661(2) 0.2239(2) 0.0850(16) Uani 1 1 d . . . . .
H9 H 0.6316 0.1486 0.2041 0.102 Uiso 1 1 calc R U . . .
H10 H 0.6132 0.1466 0.2523 0.102 Uiso 1 1 calc R U . . .
C6 C 0.3387(2) 0.1893(2) 0.15411(17) 0.0679(12) Uani 1 1 d . . . . .
C7 C 0.3350(2) 0.2210(2) 0.11582(17) 0.0800(14) Uani 1 1 d D . . . .
C8 C 0.3089(2) 0.2765(2) 0.11337(17) 0.0739(13) Uani 1 1 d . . . . .
H11 H 0.3063 0.2974 0.0868 0.089 Uiso 1 1 calc R U . . .
C9 C 0.28730(18) 0.3016(2) 0.14799(16) 0.0636(12) Uani 1 1 d . . . . .
C10 C 0.29073(18) 0.2703(2) 0.18670(16) 0.0635(12) Uani 1 1 d . . . . .
C11 C 0.31546(19) 0.2140(2) 0.18882(16) 0.0666(12) Uani 1 1 d . . . . .
H12 H 0.3163 0.1923 0.2150 0.080 Uiso 1 1 calc R U . . .
C12 C 0.30539(18) 0.4118(2) 0.15740(16) 0.0618(11) Uani 1 1 d . . . . .
C13 C 0.33743(19) 0.4361(2) 0.12652(16) 0.0642(12) Uani 1 1 d . . . . .
C14 C 0.37701(18) 0.4804(2) 0.13902(17) 0.0652(12) Uani 1 1 d . . . . .
H13 H 0.3976 0.4983 0.1176 0.078 Uiso 1 1 calc R U . . .
C15 C 0.38742(19) 0.4990(2) 0.18100(17) 0.0661(12) Uani 1 1 d . . . . .
C16 C 0.3553(2) 0.4735(2) 0.21179(17) 0.0734(13) Uani 1 1 d D . . . .
C17 C 0.31443(19) 0.4312(2) 0.19987(18) 0.0710(13) Uani 1 1 d . . . . .
H14 H 0.2922 0.4151 0.2210 0.085 Uiso 1 1 calc R U . . .
C18 C 0.49023(19) 0.51532(17) 0.20577(17) 0.0636(12) Uani 1 1 d . . . . .
C19 C 0.5264(2) 0.50124(18) 0.17416(16) 0.0638(11) Uani 1 1 d . . . . .
C20 C 0.57727(18) 0.47229(18) 0.18573(16) 0.0608(11) Uani 1 1 d . . . . .
H15 H 0.6020 0.4635 0.1641 0.073 Uiso 1 1 calc R U . . .
C21 C 0.59312(18) 0.45577(17) 0.22822(16) 0.0590(11) Uani 1 1 d . . . . .
C22 C 0.55734(18) 0.47071(18) 0.25967(16) 0.0592(11) Uani 1 1 d . . . . .
C23 C 0.50645(19) 0.50060(18) 0.24805(16) 0.0633(11) Uani 1 1 d . . . . .
H16 H 0.4825 0.5110 0.2698 0.076 Uiso 1 1 calc R U . . .
C24 C 0.63836(17) 0.35510(18) 0.23584(15) 0.0593(11) Uani 1 1 d . . . . .
C25 C 0.64562(19) 0.3251(2) 0.19802(16) 0.0662(12) Uani 1 1 d D . . . .
C26 C 0.6356(2) 0.2637(2) 0.19472(17) 0.0706(13) Uani 1 1 d . . . . .
H17 H 0.6413 0.2437 0.1686 0.085 Uiso 1 1 calc R U . . .
C27 C 0.6177(2) 0.2323(2) 0.22869(17) 0.0698(13) Uani 1 1 d . . . . .
C28 C 0.6105(2) 0.2618(2) 0.26646(17) 0.0687(13) Uani 1 1 d D . . . .
C29 C 0.62099(18) 0.3230(2) 0.27054(16) 0.0632(11) Uani 1 1 d . . . . .
H18 H 0.6162 0.3425 0.2970 0.076 Uiso 1 1 calc R U . . .
C30 C 0.5447(2) 0.15359(19) 0.2066(2) 0.0769(14) Uani 1 1 d . . . . .
C31 C 0.5283(3) 0.1507(2) 0.1627(2) 0.0821(15) Uani 1 1 d D . . . .
C32 C 0.4719(3) 0.1420(2) 0.14793(19) 0.0801(15) Uani 1 1 d . . . . .
H19 H 0.4620 0.1400 0.1177 0.096 Uiso 1 1 calc R U . . .
C33 C 0.4295(2) 0.13608(19) 0.17568(17) 0.0697(13) Uani 1 1 d . . . . .
C34 C 0.4462(2) 0.13790(19) 0.21957(18) 0.0728(13) Uani 1 1 d D . . . .
C35 C 0.5032(2) 0.14655(19) 0.23473(19) 0.0753(14) Uani 1 1 d . . . . .
H20 H 0.5135 0.1476 0.2649 0.090 Uiso 1 1 calc R U . . .
O1 O 0.3710(4) 0.2002(4) 0.0852(3) 0.092(3) Uani 0.572(4) 1 d D U P A 1
C36 C 0.3742(5) 0.2360(5) 0.0471(3) 0.109(4) Uani 0.572(4) 1 d D U P A 1
H21 H 0.3857 0.2771 0.0550 0.131 Uiso 0.572(4) 1 calc R U P A 1
H22 H 0.3369 0.2373 0.0300 0.131 Uiso 0.572(4) 1 calc R U P A 1
C37 C 0.4179(6) 0.2070(6) 0.0216(4) 0.129(4) Uani 0.572(4) 1 d D U P A 1
H23 H 0.4227 0.2316 -0.0042 0.154 Uiso 0.572(4) 1 calc R U P A 1
H24 H 0.4547 0.2068 0.0394 0.154 Uiso 0.572(4) 1 calc R U P A 1
C38 C 0.4045(7) 0.1457(7) 0.0074(6) 0.138(6) Uani 0.572(4) 1 d D U P A 1
H25 H 0.3710 0.1459 -0.0141 0.165 Uiso 0.572(4) 1 calc R U P A 1
H26 H 0.3951 0.1215 0.0323 0.165 Uiso 0.572(4) 1 calc R U P A 1
C39 C 0.4537(5) 0.1194(7) -0.0119(4) 0.150(5) Uani 0.572(4) 1 d D U P A 1
F1 F 0.4431(4) 0.0669(6) -0.0296(4) 0.235(5) Uani 0.572(4) 1 d D U P A 1
F2 F 0.4987(4) 0.1114(4) 0.0143(3) 0.159(3) Uani 0.572(4) 1 d D U P A 1
F3 F 0.4716(7) 0.1523(8) -0.0446(4) 0.259(6) Uani 0.572(4) 1 d D U P A 1
O2 O 0.3449(4) 0.1891(4) 0.0777(3) 0.060(2) Uani 0.428(4) 1 d D U P A 2
C40 C 0.3264(5) 0.2125(5) 0.0361(4) 0.071(3) Uani 0.428(4) 1 d . U P A 2
H27 H 0.3445 0.2515 0.0323 0.085 Uiso 0.428(4) 1 calc R U P A 2
H28 H 0.2847 0.2184 0.0339 0.085 Uiso 0.428(4) 1 calc R U P A 2
C41 C 0.3416(5) 0.1706(5) 0.0011(4) 0.073(3) Uani 0.428(4) 1 d . U P A 2
H29 H 0.3253 0.1311 0.0066 0.087 Uiso 0.428(4) 1 calc R U P A 2
H30 H 0.3233 0.1850 -0.0268 0.087 Uiso 0.428(4) 1 calc R U P A 2
C42 C 0.4030(8) 0.1631(9) -0.0033(8) 0.094(5) Uani 0.428(4) 1 d . U P A 2
H31 H 0.4197 0.1436 0.0234 0.113 Uiso 0.428(4) 1 calc R U P A 2
H32 H 0.4067 0.1348 -0.0272 0.113 Uiso 0.428(4) 1 calc R U P A 2
C43 C 0.4380(7) 0.2137(8) -0.0109(5) 0.097(4) Uani 0.428(4) 1 d . U P A 2
F4 F 0.4850(4) 0.1980(6) -0.0272(4) 0.140(4) Uani 0.428(4) 1 d . U P A 2
F5 F 0.4507(4) 0.2457(5) 0.0242(3) 0.114(3) Uani 0.428(4) 1 d . U P A 2
F6 F 0.4114(4) 0.2528(5) -0.0382(3) 0.129(3) Uani 0.428(4) 1 d . U P A 2
O3 O 0.26912(13) 0.29792(14) 0.22118(11) 0.0738(9) Uani 1 1 d . . . . .
C44 C 0.2689(2) 0.2652(2) 0.26041(16) 0.0726(13) Uani 1 1 d . . . . .
H33 H 0.3076 0.2503 0.2694 0.087 Uiso 1 1 calc R U . . .
H34 H 0.2430 0.2307 0.2564 0.087 Uiso 1 1 calc R U . . .
C45 C 0.2494(2) 0.3059(2) 0.29402(17) 0.0781(15) Uani 1 1 d . . . . .
H35 H 0.2118 0.3226 0.2839 0.094 Uiso 1 1 calc R U . . .
H36 H 0.2765 0.3393 0.2987 0.094 Uiso 1 1 calc R U . . .
C46 C 0.2451(2) 0.2734(3) 0.33627(18) 0.0860(16) Uani 1 1 d . . . . .
H37 H 0.2123 0.2460 0.3329 0.103 Uiso 1 1 calc R U . . .
H38 H 0.2797 0.2492 0.3426 0.103 Uiso 1 1 calc R U . . .
C47 C 0.2384(3) 0.3124(3) 0.3728(2) 0.101(2) Uani 1 1 d . . . . .
F7 F 0.22694(17) 0.2844(2) 0.40877(11) 0.1259(13) Uani 1 1 d . . . . .
F8 F 0.2849(2) 0.3433(2) 0.38368(13) 0.1361(15) Uani 1 1 d . . . . .
F9 F 0.1948(2) 0.3494(2) 0.36495(12) 0.1458(18) Uani 1 1 d . . . . .
O4 O 0.32895(13) 0.41414(15) 0.08531(11) 0.0725(9) Uani 1 1 d . . . . .
C48 C 0.3597(3) 0.4408(3) 0.05334(18) 0.099(2) Uani 1 1 d . . . . .
H39 H 0.4003 0.4445 0.0640 0.119 Uiso 1 1 calc R U . . .
H40 H 0.3447 0.4811 0.0466 0.119 Uiso 1 1 calc R U . . .
C49 C 0.3535(3) 0.4014(3) 0.0123(2) 0.108(2) Uani 1 1 d . . . . .
H41 H 0.3775 0.4179 -0.0094 0.130 Uiso 1 1 calc R U . . .
H42 H 0.3673 0.3609 0.0197 0.130 Uiso 1 1 calc R U . . .
C50 C 0.2953(3) 0.3984(3) -0.0061(2) 0.112(2) Uani 1 1 d . . . . .
H43 H 0.2805 0.4391 -0.0113 0.135 Uiso 1 1 calc R U . . .
H44 H 0.2719 0.3788 0.0146 0.135 Uiso 1 1 calc R U . . .
C51 C 0.2905(4) 0.3637(4) -0.0487(2) 0.114(2) Uani 1 1 d . . . . .
F10 F 0.2386(3) 0.3684(3) -0.06783(15) 0.175(2) Uani 1 1 d . . . . .
F11 F 0.3027(3) 0.3082(2) -0.04404(16) 0.165(2) Uani 1 1 d . . . . .
F12 F 0.3263(2) 0.3859(2) -0.07661(12) 0.1334(14) Uani 1 1 d . . . . .
O5 O 0.3703(6) 0.5023(5) 0.2513(3) 0.080(3) Uani 0.619(8) 1 d D U P B 1
C52 C 0.3455(5) 0.4754(4) 0.2871(3) 0.071(3) Uani 0.619(8) 1 d D U P B 1
H45 H 0.3549 0.4326 0.2889 0.085 Uiso 0.619(8) 1 calc R U P B 1
H46 H 0.3037 0.4798 0.2838 0.085 Uiso 0.619(8) 1 calc R U P B 1
C53 C 0.3703(5) 0.5075(5) 0.3271(3) 0.079(3) Uani 0.619(8) 1 d D U P B 1
H47 H 0.4121 0.5034 0.3293 0.095 Uiso 0.619(8) 1 calc R U P B 1
H48 H 0.3613 0.5503 0.3241 0.095 Uiso 0.619(8) 1 calc R U P B 1
C54 C 0.3486(4) 0.4848(4) 0.3680(3) 0.087(3) Uani 0.619(8) 1 d D U P B 1
H49 H 0.3073 0.4928 0.3669 0.104 Uiso 0.619(8) 1 calc R U P B 1
H50 H 0.3539 0.4412 0.3692 0.104 Uiso 0.619(8) 1 calc R U P B 1
C55 C 0.3761(5) 0.5108(6) 0.4080(4) 0.099(5) Uani 0.619(8) 1 d D U P B 1
F13 F 0.3540(3) 0.4941(4) 0.4431(2) 0.135(3) Uani 0.619(8) 1 d D U P B 1
F14 F 0.4318(3) 0.4996(4) 0.4141(3) 0.119(3) Uani 0.619(8) 1 d D U P B 1
F15 F 0.3712(4) 0.5705(4) 0.4082(3) 0.125(3) Uani 0.619(8) 1 d D U P B 1
O6 O 0.3639(9) 0.4821(7) 0.2564(3) 0.060(3) Uani 0.381(8) 1 d D U P B 2
C56 C 0.3356(7) 0.4482(6) 0.2872(4) 0.060(4) Uani 0.381(8) 1 d D U P B 2
H51 H 0.3384 0.4052 0.2810 0.073 Uiso 0.381(8) 1 calc R U P B 2
H52 H 0.2950 0.4592 0.2859 0.073 Uiso 0.381(8) 1 calc R U P B 2
C57 C 0.3644(5) 0.4619(5) 0.3313(3) 0.067(3) Uani 0.381(8) 1 d D U P B 2
H53 H 0.3428 0.4432 0.3534 0.081 Uiso 0.381(8) 1 calc R U P B 2
H54 H 0.4030 0.4444 0.3337 0.081 Uiso 0.381(8) 1 calc R U P B 2
C58 C 0.3690(7) 0.5273(6) 0.3399(4) 0.067(4) Uani 0.381(8) 1 d D U P B 2
H55 H 0.3939 0.5455 0.3197 0.080 Uiso 0.381(8) 1 calc R U P B 2
H56 H 0.3309 0.5455 0.3348 0.080 Uiso 0.381(8) 1 calc R U P B 2
C59 C 0.3922(5) 0.5401(5) 0.3848(4) 0.074(4) Uani 0.381(8) 1 d D U P B 2
F16 F 0.3975(4) 0.5978(4) 0.3919(3) 0.087(3) Uani 0.381(8) 1 d D U P B 2
F17 F 0.4431(4) 0.5165(5) 0.3952(4) 0.075(3) Uani 0.381(8) 1 d D U P B 2
F18 F 0.3589(5) 0.5214(6) 0.4149(4) 0.088(4) Uani 0.381(8) 1 d D U P B 2
O7 O 0.50863(13) 0.51757(13) 0.13259(11) 0.0713(8) Uani 1 1 d . . . . .
C60 C 0.5465(2) 0.5085(2) 0.09995(17) 0.0777(14) Uani 1 1 d . . . . .
H57 H 0.5556 0.4658 0.0976 0.093 Uiso 1 1 calc R U . . .
H58 H 0.5823 0.5306 0.1071 0.093 Uiso 1 1 calc R U . . .
C61 C 0.5176(2) 0.5306(2) 0.05834(18) 0.0857(15) Uani 1 1 d . . . . .
H59 H 0.4825 0.5073 0.0513 0.103 Uiso 1 1 calc R U . . .
H60 H 0.5429 0.5240 0.0351 0.103 Uiso 1 1 calc R U . . .
C62 C 0.5024(3) 0.5958(3) 0.0596(2) 0.0994(19) Uani 1 1 d . . . . .
H61 H 0.4780 0.6026 0.0834 0.119 Uiso 1 1 calc R U . . .
H62 H 0.5376 0.6192 0.0659 0.119 Uiso 1 1 calc R U . . .
C63 C 0.4728(4) 0.6173(4) 0.0192(3) 0.126(3) Uani 1 1 d . . . . .
F19 F 0.4607(3) 0.6757(2) 0.02119(17) 0.189(2) Uani 1 1 d . . . . .
F20 F 0.4239(2) 0.5889(3) 0.00793(16) 0.164(2) Uani 1 1 d . . . . .
F21 F 0.50308(19) 0.6096(2) -0.01521(14) 0.1384(16) Uani 1 1 d . . . . .
O8 O 0.57463(13) 0.45307(14) 0.30115(11) 0.0679(8) Uani 1 1 d . . . . .
C64 C 0.5393(2) 0.4688(2) 0.33435(17) 0.0755(13) Uani 1 1 d . . . . .
H63 H 0.4998 0.4555 0.3265 0.091 Uiso 1 1 calc R U . . .
H64 H 0.5391 0.5124 0.3383 0.091 Uiso 1 1 calc R U . . .
C65 C 0.5632(2) 0.4384(3) 0.37573(18) 0.0864(16) Uani 1 1 d . . . . .
H65 H 0.5379 0.4466 0.3987 0.104 Uiso 1 1 calc R U . . .
H66 H 0.5634 0.3949 0.3710 0.104 Uiso 1 1 calc R U . . .
C66 C 0.6223(3) 0.4584(3) 0.39047(19) 0.0953(17) Uani 1 1 d . . . . .
H67 H 0.6221 0.5017 0.3959 0.114 Uiso 1 1 calc R U . . .
H68 H 0.6475 0.4508 0.3674 0.114 Uiso 1 1 calc R U . . .
C67 C 0.6453(4) 0.4269(4) 0.4308(2) 0.118(2) Uani 1 1 d . . . . .
F22 F 0.6976(2) 0.4427(2) 0.44399(14) 0.1534(18) Uani 1 1 d . . . . .
F23 F 0.64586(19) 0.3670(2) 0.42620(14) 0.1390(15) Uani 1 1 d . . . . .
F24 F 0.6131(2) 0.4371(2) 0.46344(12) 0.1410(15) Uani 1 1 d . . . . .
O9 O 0.6562(8) 0.3548(7) 0.1601(3) 0.061(4) Uani 0.509(5) 1 d D U P C 1
C68 C 0.6619(6) 0.3238(6) 0.1211(4) 0.075(4) Uani 0.509(5) 1 d D U P C 1
H69 H 0.6299 0.2958 0.1152 0.090 Uiso 0.509(5) 1 calc R U P C 1
H70 H 0.6977 0.3008 0.1234 0.090 Uiso 0.509(5) 1 calc R U P C 1
C69 C 0.6623(7) 0.3683(7) 0.0849(4) 0.133(5) Uani 0.509(5) 1 d D U P C 1
H71 H 0.6590 0.3474 0.0568 0.160 Uiso 0.509(5) 1 calc R U P C 1
H72 H 0.6294 0.3954 0.0856 0.160 Uiso 0.509(5) 1 calc R U P C 1
C70 C 0.7137(7) 0.4016(6) 0.0894(5) 0.137(6) Uani 0.509(5) 1 d D U P C 1
H73 H 0.7467 0.3746 0.0894 0.165 Uiso 0.509(5) 1 calc R U P C 1
H74 H 0.7166 0.4236 0.1170 0.165 Uiso 0.509(5) 1 calc R U P C 1
C71 C 0.7133(6) 0.4444(6) 0.0522(4) 0.127(5) Uani 0.509(5) 1 d D U P C 1
F25 F 0.7609(4) 0.4736(4) 0.0564(3) 0.143(3) Uani 0.509(5) 1 d D U P C 1
F26 F 0.6691(4) 0.4804(4) 0.0453(4) 0.173(4) Uani 0.509(5) 1 d D U P C 1
F27 F 0.7131(8) 0.4178(7) 0.0125(5) 0.138(5) Uani 0.509(5) 1 d D U P C 1
O10 O 0.6702(9) 0.3630(8) 0.1691(4) 0.064(4) Uani 0.491(5) 1 d D U P C 2
C72 C 0.6838(6) 0.3330(7) 0.1310(4) 0.077(4) Uani 0.491(5) 1 d D U P C 2
H75 H 0.6498 0.3125 0.1173 0.092 Uiso 0.491(5) 1 calc R U P C 2
H76 H 0.7138 0.3030 0.1382 0.092 Uiso 0.491(5) 1 calc R U P C 2
C73 C 0.7043(5) 0.3784(5) 0.1006(3) 0.066(3) Uani 0.491(5) 1 d D U P C 2
H77 H 0.6752 0.4098 0.0957 0.079 Uiso 0.491(5) 1 calc R U P C 2
H78 H 0.7393 0.3972 0.1142 0.079 Uiso 0.491(5) 1 calc R U P C 2
C74 C 0.7166(5) 0.3530(5) 0.0581(3) 0.083(3) Uani 0.491(5) 1 d D U P C 2
H79 H 0.7428 0.3191 0.0638 0.100 Uiso 0.491(5) 1 calc R U P C 2
H80 H 0.6806 0.3368 0.0441 0.100 Uiso 0.491(5) 1 calc R U P C 2
C75 C 0.7412(5) 0.3924(6) 0.0269(3) 0.096(4) Uani 0.491(5) 1 d D U P C 2
F28 F 0.7596(4) 0.3672(4) -0.0070(2) 0.131(3) Uani 0.491(5) 1 d D U P C 2
F29 F 0.7055(7) 0.4352(6) 0.0147(4) 0.115(4) Uani 0.491(5) 1 d D U P C 2
F30 F 0.7877(3) 0.4201(5) 0.0471(3) 0.128(3) Uani 0.491(5) 1 d D U P C 2
O11 O 0.5931(6) 0.2221(3) 0.2973(3) 0.072(3) Uani 0.664(9) 1 d D U P D 1
C76 C 0.5805(5) 0.2495(4) 0.3360(3) 0.059(2) Uani 0.664(9) 1 d D U P D 1
H81 H 0.5514 0.2808 0.3302 0.071 Uiso 0.664(9) 1 calc R U P D 1
H82 H 0.6149 0.2677 0.3509 0.071 Uiso 0.664(9) 1 calc R U P D 1
C77 C 0.5582(3) 0.2003(3) 0.3634(2) 0.063(2) Uani 0.664(9) 1 d D U P D 1
H83 H 0.5886 0.1709 0.3706 0.076 Uiso 0.664(9) 1 calc R U P D 1
H84 H 0.5262 0.1799 0.3469 0.076 Uiso 0.664(9) 1 calc R U P D 1
C78 C 0.5382(4) 0.2257(4) 0.4048(3) 0.097(3) Uani 0.664(9) 1 d D U P D 1
H85 H 0.5706 0.2453 0.4215 0.116 Uiso 0.664(9) 1 calc R U P D 1
H86 H 0.5088 0.2563 0.3974 0.116 Uiso 0.664(9) 1 calc R U P D 1
C79 C 0.5141(6) 0.1786(6) 0.4322(3) 0.141(5) Uani 0.664(9) 1 d D U P D 1
F31 F 0.4897(5) 0.1995(5) 0.4649(2) 0.198(5) Uani 0.664(9) 1 d D U P D 1
F32 F 0.4710(5) 0.1517(6) 0.4105(4) 0.177(5) Uani 0.664(9) 1 d D U P D 1
F33 F 0.5544(6) 0.1391(6) 0.4446(4) 0.212(6) Uani 0.664(9) 1 d D U P D 1
O12 O 0.5899(10) 0.2398(7) 0.3054(5) 0.064(4) Uani 0.336(9) 1 d D U P D 2
C80 C 0.5791(12) 0.2716(8) 0.3437(7) 0.083(7) Uani 0.336(9) 1 d D U P D 2
H87 H 0.5585 0.3088 0.3357 0.099 Uiso 0.336(9) 1 calc R U P D 2
H88 H 0.6156 0.2822 0.3599 0.099 Uiso 0.336(9) 1 calc R U P D 2
C81 C 0.5439(8) 0.2340(9) 0.3720(7) 0.101(6) Uani 0.336(9) 1 d D U P D 2
H89 H 0.5303 0.2594 0.3949 0.122 Uiso 0.336(9) 1 calc R U P D 2
H90 H 0.5101 0.2188 0.3543 0.122 Uiso 0.336(9) 1 calc R U P D 2
C82 C 0.5751(7) 0.1836(8) 0.3921(7) 0.121(7) Uani 0.336(9) 1 d D U P D 2
H91 H 0.6097 0.1986 0.4089 0.145 Uiso 0.336(9) 1 calc R U P D 2
H92 H 0.5872 0.1572 0.3693 0.145 Uiso 0.336(9) 1 calc R U P D 2
C83 C 0.5411(7) 0.1487(7) 0.4212(5) 0.118(7) Uani 0.336(9) 1 d D U P D 2
F34 F 0.5668(5) 0.0977(6) 0.4284(4) 0.109(4) Uani 0.336(9) 1 d D U P D 2
F35 F 0.4912(6) 0.1301(7) 0.4034(6) 0.121(6) Uani 0.336(9) 1 d D U P D 2
F36 F 0.5382(7) 0.1703(6) 0.4617(5) 0.127(5) Uani 0.336(9) 1 d D U P D 2
O13 O 0.5704(5) 0.1503(5) 0.1338(4) 0.080(3) Uani 0.634(9) 1 d D U P E 1
C84 C 0.5560(8) 0.1727(12) 0.0922(5) 0.143(9) Uani 0.634(9) 1 d D U P E 1
H93 H 0.5402 0.2133 0.0935 0.171 Uiso 0.634(9) 1 calc R U P E 1
H94 H 0.5276 0.1469 0.0761 0.171 Uiso 0.634(9) 1 calc R U P E 1
C85 C 0.6115(7) 0.1733(9) 0.0706(4) 0.103(5) Uani 0.634(9) 1 d D U P E 1
H95 H 0.6408 0.1960 0.0884 0.124 Uiso 0.634(9) 1 calc R U P E 1
H96 H 0.6255 0.1322 0.0675 0.124 Uiso 0.634(9) 1 calc R U P E 1
C86 C 0.6009(7) 0.2012(9) 0.0277(5) 0.147(7) Uani 0.634(9) 1 d D U P E 1
H97 H 0.5656 0.1844 0.0130 0.177 Uiso 0.634(9) 1 calc R U P E 1
H98 H 0.5949 0.2443 0.0314 0.177 Uiso 0.634(9) 1 calc R U P E 1
C87 C 0.6477(6) 0.1922(7) 0.0002(5) 0.142(5) Uani 0.634(9) 1 d D U P E 1
F37 F 0.6339(9) 0.2179(8) -0.0369(4) 0.174(6) Uani 0.634(9) 1 d D U P E 1
F38 F 0.6956(6) 0.2186(5) 0.0181(5) 0.140(4) Uani 0.634(9) 1 d D U P E 1
F39 F 0.6637(3) 0.1355(4) -0.0055(2) 0.146(3) Uani 0.634(9) 1 d D U P E 1
O14 O 0.5755(9) 0.1677(9) 0.1410(6) 0.092(6) Uani 0.366(9) 1 d D U P E 2
C88 C 0.5628(10) 0.1673(13) 0.0954(7) 0.089(7) Uani 0.366(9) 1 d D U P E 2
H99 H 0.5276 0.1902 0.0878 0.107 Uiso 0.366(9) 1 calc R U P E 2
H100 H 0.5561 0.1259 0.0854 0.107 Uiso 0.366(9) 1 calc R U P E 2
C89 C 0.6108(15) 0.1938(17) 0.0724(8) 0.126(12) Uani 0.366(9) 1 d D U P E 2
H101 H 0.6138 0.2366 0.0796 0.151 Uiso 0.366(9) 1 calc R U P E 2
H102 H 0.6468 0.1747 0.0835 0.151 Uiso 0.366(9) 1 calc R U P E 2
C90 C 0.6040(10) 0.1874(13) 0.0249(8) 0.124(8) Uani 0.366(9) 1 d D U P E 2
H103 H 0.6036 0.1448 0.0173 0.149 Uiso 0.366(9) 1 calc R U P E 2
H104 H 0.5672 0.2048 0.0136 0.149 Uiso 0.366(9) 1 calc R U P E 2
C91 C 0.6506(8) 0.2174(9) 0.0045(7) 0.139(8) Uani 0.366(9) 1 d D U P E 2
F40 F 0.6462(16) 0.2091(15) -0.0374(7) 0.181(10) Uani 0.366(9) 1 d D U P E 2
F41 F 0.6564(6) 0.2752(7) 0.0111(5) 0.179(7) Uani 0.366(9) 1 d D U P E 2
F42 F 0.7012(9) 0.1938(11) 0.0209(10) 0.168(9) Uani 0.366(9) 1 d D U P E 2
O15 O 0.4059(4) 0.1312(9) 0.2488(3) 0.077(3) Uani 0.750(12) 1 d D U P F 1
C92 C 0.4175(5) 0.1307(6) 0.2945(4) 0.067(3) Uani 0.750(12) 1 d D U P F 1
H105 H 0.4383 0.1671 0.3040 0.081 Uiso 0.750(12) 1 calc R U P F 1
H106 H 0.4415 0.0960 0.3033 0.081 Uiso 0.750(12) 1 calc R U P F 1
C93 C 0.3620(6) 0.1273(6) 0.3153(5) 0.081(4) Uani 0.750(12) 1 d D U P F 1
H107 H 0.3703 0.1295 0.3470 0.097 Uiso 0.750(12) 1 calc R U P F 1
H108 H 0.3385 0.1622 0.3062 0.097 Uiso 0.750(12) 1 calc R U P F 1
C94 C 0.3287(4) 0.0722(4) 0.3044(3) 0.064(2) Uani 0.750(12) 1 d D U P F 1
H109 H 0.3154 0.0729 0.2734 0.077 Uiso 0.750(12) 1 calc R U P F 1
H110 H 0.3539 0.0373 0.3095 0.077 Uiso 0.750(12) 1 calc R U P F 1
C95 C 0.2786(4) 0.0652(4) 0.3300(3) 0.082(3) Uani 0.750(12) 1 d D U P F 1
F43 F 0.2487(3) 0.0173(3) 0.3186(2) 0.092(2) Uani 0.750(12) 1 d D U P F 1
F44 F 0.24264(18) 0.1117(2) 0.3259(2) 0.094(2) Uani 0.750(12) 1 d D U P F 1
F45 F 0.2942(3) 0.0618(3) 0.37227(18) 0.103(2) Uani 0.750(12) 1 d D U P F 1
O16 O 0.3969(10) 0.133(2) 0.2416(8) 0.050(6) Uani 0.250(12) 1 d D U P F 2
C96 C 0.4222(12) 0.1409(15) 0.2851(9) 0.051(7) Uani 0.250(12) 1 d D U P F 2
H111 H 0.4384 0.1812 0.2890 0.061 Uiso 0.250(12) 1 calc R U P F 2
H112 H 0.4527 0.1114 0.2920 0.061 Uiso 0.250(12) 1 calc R U P F 2
C97 C 0.3742(13) 0.1319(13) 0.3137(9) 0.045(6) Uani 0.250(12) 1 d D U P F 2
H113 H 0.3895 0.1296 0.3443 0.054 Uiso 0.250(12) 1 calc R U P F 2
H114 H 0.3473 0.1656 0.3104 0.054 Uiso 0.250(12) 1 calc R U P F 2
C98 C 0.3448(8) 0.0750(10) 0.3002(10) 0.064(6) Uani 0.250(12) 1 d D U P F 2
H115 H 0.3448 0.0700 0.2686 0.076 Uiso 0.250(12) 1 calc R U P F 2
H116 H 0.3656 0.0411 0.3143 0.076 Uiso 0.250(12) 1 calc R U P F 2
C99 C 0.2860(7) 0.0751(7) 0.3120(7) 0.073(6) Uani 0.250(12) 1 d D U P F 2
F46 F 0.2553(6) 0.1172(5) 0.2910(7) 0.088(6) Uani 0.250(12) 1 d D U P F 2
F47 F 0.2801(7) 0.0855(7) 0.3537(7) 0.086(5) Uani 0.250(12) 1 d D U P F 2
F48 F 0.2585(8) 0.0232(6) 0.3021(7) 0.075(5) Uani 0.250(12) 1 d D U P F 2
C100 C -0.0808(3) 0.5459(4) 0.2488(3) 0.065(2) Uani 0.652(2) 1 d D U P G -1
H117 H -0.0940 0.5325 0.2194 0.078 Uiso 0.652(2) 1 calc R U P G -1
H118 H -0.1076 0.5304 0.2688 0.078 Uiso 0.652(2) 1 calc R U P G -1
C101 C -0.0717(4) 0.8046(4) 0.2592(3) 0.072(3) Uani 0.652(2) 1 d D U P G -1
H119 H -0.0822 0.8219 0.2304 0.086 Uiso 0.652(2) 1 calc R U P G -1
H120 H -0.0997 0.8186 0.2788 0.086 Uiso 0.652(2) 1 calc R U P G -1
C102 C 0.1539(5) 0.8921(5) 0.3214(4) 0.082(3) Uani 0.652(2) 1 d D U P G -1
H121 H 0.1532 0.9141 0.3489 0.098 Uiso 0.652(2) 1 calc R U P G -1
H122 H 0.1693 0.9187 0.3000 0.098 Uiso 0.652(2) 1 calc R U P G -1
C103 C 0.2842(5) 0.6721(5) 0.3463(4) 0.069(3) Uani 0.652(2) 1 d D U P G -1
H123 H 0.3175 0.6739 0.3292 0.083 Uiso 0.652(2) 1 calc R U P G -1
H124 H 0.2984 0.6674 0.3770 0.083 Uiso 0.652(2) 1 calc R U P G -1
C104 C 0.1497(3) 0.4610(3) 0.2968(3) 0.062(2) Uani 0.652(2) 1 d D U P G -1
H125 H 0.1658 0.4400 0.2728 0.075 Uiso 0.652(2) 1 calc R U P G -1
H126 H 0.1503 0.4333 0.3216 0.075 Uiso 0.652(2) 1 calc R U P G -1
C105 C -0.0811(4) 0.6120(4) 0.2502(3) 0.061(2) Uani 0.652(2) 1 d D U P G -1
C106 C -0.0730(5) 0.6470(5) 0.2147(3) 0.065(3) Uani 0.652(2) 1 d D U P G -1
C107 C -0.0700(5) 0.7079(5) 0.2181(3) 0.069(3) Uani 0.652(2) 1 d D U P G -1
H127 H -0.0638 0.7304 0.1931 0.082 Uiso 0.652(2) 1 calc R U P G -1
C108 C -0.0755(5) 0.7374(4) 0.2559(3) 0.060(3) Uani 0.652(2) 1 d D U P G -1
C109 C -0.0855(4) 0.7029(4) 0.2925(3) 0.063(2) Uani 0.652(2) 1 d D U P G -1
C110 C -0.0884(4) 0.6416(4) 0.2885(4) 0.063(3) Uani 0.652(2) 1 d D U P G -1
H128 H -0.0957 0.6188 0.3130 0.075 Uiso 0.652(2) 1 calc R U P G -1
C111 C -0.0136(5) 0.8272(5) 0.2756(4) 0.067(3) Uani 0.652(2) 1 d D U P G -1
C112 C 0.0291(5) 0.8353(6) 0.2478(4) 0.066(3) Uani 0.652(2) 1 d D U P G -1
C113 C 0.0808(6) 0.8583(7) 0.2629(4) 0.071(3) Uani 0.652(2) 1 d D U P G -1
H129 H 0.1086 0.8646 0.2431 0.086 Uiso 0.652(2) 1 calc R U P G -1
C114 C 0.0939(5) 0.8727(6) 0.3054(4) 0.068(3) Uani 0.652(2) 1 d D U P G -1
C115 C 0.0515(5) 0.8648(6) 0.3332(4) 0.079(3) Uani 0.652(2) 1 d D U P G -1
C116 C -0.0013(5) 0.8429(6) 0.3185(4) 0.072(3) Uani 0.652(2) 1 d D U P G -1
H130 H -0.0296 0.8386 0.3380 0.086 Uiso 0.652(2) 1 calc R U P G -1
C117 C 0.1919(5) 0.8372(5) 0.3284(4) 0.067(3) Uani 0.652(2) 1 d D U P G -1
C118 C 0.2206(7) 0.8139(6) 0.2961(4) 0.071(3) Uani 0.652(2) 1 d D U P G -1
C119 C 0.2517(7) 0.7619(6) 0.3027(4) 0.067(3) Uani 0.652(2) 1 d D U P G -1
H131 H 0.2731 0.7476 0.2804 0.080 Uiso 0.652(2) 1 calc R U P G -1
C120 C 0.2523(6) 0.7303(5) 0.3411(4) 0.067(3) Uani 0.652(2) 1 d D U P G -1
C121 C 0.2219(7) 0.7543(6) 0.3739(4) 0.073(3) Uani 0.652(2) 1 d D U P G -1
C122 C 0.1930(6) 0.8085(6) 0.3673(4) 0.072(3) Uani 0.652(2) 1 d D U P G -1
H132 H 0.1739 0.8253 0.3900 0.087 Uiso 0.652(2) 1 calc R U P G -1
C123 C 0.2493(6) 0.6181(5) 0.3325(4) 0.060(3) Uani 0.652(2) 1 d D U P G -1
C124 C 0.2418(5) 0.5981(5) 0.2902(3) 0.057(3) Uani 0.652(2) 1 d D U P G -1
C125 C 0.2115(4) 0.5477(5) 0.2785(3) 0.057(2) Uani 0.652(2) 1 d D U P G -1
H133 H 0.2079 0.5350 0.2493 0.068 Uiso 0.652(2) 1 calc R U P G -1
C126 C 0.1861(4) 0.5152(5) 0.3095(3) 0.057(3) Uani 0.652(2) 1 d D U P G -1
C127 C 0.1924(6) 0.5351(6) 0.3517(4) 0.072(3) Uani 0.652(2) 1 d D U P G -1
C128 C 0.2235(6) 0.5856(6) 0.3637(3) 0.063(3) Uani 0.652(2) 1 d D U P G -1
H134 H 0.2272 0.5981 0.3930 0.076 Uiso 0.652(2) 1 calc R U P G -1
C129 C 0.0891(3) 0.4789(3) 0.2832(3) 0.0550(19) Uani 0.652(2) 1 d D U P G -1
C130 C 0.0707(5) 0.4939(6) 0.2412(3) 0.055(2) Uani 0.652(2) 1 d D U P G -1
C131 C 0.0160(3) 0.5138(4) 0.2305(3) 0.0540(19) Uani 0.652(2) 1 d D U P G -1
H135 H 0.0043 0.5228 0.2012 0.065 Uiso 0.652(2) 1 calc R U P G -1
C132 C -0.0223(4) 0.5209(4) 0.2613(3) 0.053(2) Uani 0.652(2) 1 d D U P G -1
C133 C -0.0032(4) 0.5053(4) 0.3031(3) 0.0558(19) Uani 0.652(2) 1 d D U P G -1
C134 C 0.0506(4) 0.4849(4) 0.3141(3) 0.054(2) Uani 0.652(2) 1 d D U P G -1
H136 H 0.0618 0.4748 0.3432 0.065 Uiso 0.652(2) 1 calc R U P G -1
C135 C -0.0946(6) 0.5658(6) 0.2639(6) 0.068(4) Uani 0.348(2) 1 d D U P G -2
H137 H -0.1095 0.5527 0.2347 0.082 Uiso 0.348(2) 1 calc R U P G -2
H138 H -0.1229 0.5554 0.2842 0.082 Uiso 0.348(2) 1 calc R U P G -2
C136 C -0.0630(7) 0.8228(6) 0.2746(6) 0.059(4) Uani 0.348(2) 1 d D U P G -2
H139 H -0.0743 0.8414 0.2463 0.071 Uiso 0.348(2) 1 calc R U P G -2
H140 H -0.0887 0.8382 0.2954 0.071 Uiso 0.348(2) 1 calc R U P G -2
C137 C 0.1717(6) 0.8831(8) 0.3335(7) 0.066(5) Uani 0.348(2) 1 d D U P G -2
H141 H 0.1738 0.9038 0.3616 0.079 Uiso 0.348(2) 1 calc R U P G -2
H142 H 0.1889 0.9092 0.3126 0.079 Uiso 0.348(2) 1 calc R U P G -2
C138 C 0.2866(9) 0.6544(7) 0.3530(7) 0.053(4) Uani 0.348(2) 1 d D U P G -2
H143 H 0.3039 0.6499 0.3829 0.063 Uiso 0.348(2) 1 calc R U P G -2
H144 H 0.3173 0.6517 0.3335 0.063 Uiso 0.348(2) 1 calc R U P G -2
C139 C 0.1267(6) 0.4605(6) 0.3138(5) 0.063(4) Uani 0.348(2) 1 d D U P G -2
H145 H 0.1399 0.4348 0.2909 0.076 Uiso 0.348(2) 1 calc R U P G -2
H146 H 0.1249 0.4359 0.3400 0.076 Uiso 0.348(2) 1 calc R U P G -2
C140 C -0.0860(9) 0.6312(6) 0.2639(5) 0.054(5) Uani 0.348(2) 1 d D U P G -2
C141 C -0.0760(10) 0.6659(7) 0.2286(5) 0.062(5) Uani 0.348(2) 1 d D U P G -2
C142 C -0.0685(11) 0.7265(7) 0.2322(6) 0.060(5) Uani 0.348(2) 1 d D U P G -2
H147 H -0.0612 0.7485 0.2073 0.073 Uiso 0.348(2) 1 calc R U P G -2
C143 C -0.0711(8) 0.7560(7) 0.2705(6) 0.056(4) Uani 0.348(2) 1 d D U P G -2
C144 C -0.0825(9) 0.7225(7) 0.3070(5) 0.055(4) Uani 0.348(2) 1 d D U P G -2
C145 C -0.0915(9) 0.6616(7) 0.3027(6) 0.059(4) Uani 0.348(2) 1 d D U P G -2
H148 H -0.1017 0.6397 0.3269 0.071 Uiso 0.348(2) 1 calc R U P G -2
C146 C -0.0029(7) 0.8417(9) 0.2891(6) 0.056(5) Uani 0.348(2) 1 d D U P G -2
C147 C 0.0381(7) 0.8493(9) 0.2591(6) 0.053(4) Uani 0.348(2) 1 d D U P G -2
C148 C 0.0929(8) 0.8652(12) 0.2748(6) 0.057(5) Uani 0.348(2) 1 d D U P G -2
H149 H 0.1202 0.8718 0.2547 0.068 Uiso 0.348(2) 1 calc R U P G -2
C149 C 0.1096(7) 0.8718(11) 0.3179(6) 0.059(5) Uani 0.348(2) 1 d D U P G -2
C150 C 0.0694(7) 0.8635(11) 0.3465(5) 0.062(5) Uani 0.348(2) 1 d D U P G -2
C151 C 0.0135(7) 0.8492(11) 0.3329(6) 0.062(5) Uani 0.348(2) 1 d D U P G -2
H150 H -0.0136 0.8446 0.3535 0.074 Uiso 0.348(2) 1 calc R U P G -2
C152 C 0.2052(9) 0.8248(10) 0.3382(7) 0.061(5) Uani 0.348(2) 1 d D U P G -2
C153 C 0.2316(11) 0.8015(10) 0.3043(7) 0.056(5) Uani 0.348(2) 1 d D U P G -2
C154 C 0.2576(12) 0.7459(10) 0.3097(7) 0.056(5) Uani 0.348(2) 1 d D U P G -2
H151 H 0.2749 0.7291 0.2862 0.067 Uiso 0.348(2) 1 calc R U P G -2
C155 C 0.2592(11) 0.7145(8) 0.3480(7) 0.051(4) Uani 0.348(2) 1 d D U P G -2
C156 C 0.2308(11) 0.7386(9) 0.3813(7) 0.055(4) Uani 0.348(2) 1 d D U P G -2
C157 C 0.2052(9) 0.7946(9) 0.3769(7) 0.059(5) Uani 0.348(2) 1 d D U P G -2
H152 H 0.1879 0.8118 0.4003 0.070 Uiso 0.348(2) 1 calc R U P G -2
C158 C 0.2450(11) 0.6040(8) 0.3429(6) 0.050(5) Uani 0.348(2) 1 d D U P G -2
C159 C 0.2349(11) 0.5834(8) 0.3007(6) 0.056(5) Uani 0.348(2) 1 d D U P G -2
C160 C 0.1985(8) 0.5362(8) 0.2911(5) 0.052(5) Uani 0.348(2) 1 d D U P G -2
H153 H 0.1933 0.5212 0.2625 0.062 Uiso 0.348(2) 1 calc R U P G -2
C161 C 0.1695(7) 0.5107(7) 0.3234(5) 0.053(4) Uani 0.348(2) 1 d D U P G -2
C162 C 0.1811(9) 0.5309(9) 0.3651(5) 0.050(4) Uani 0.348(2) 1 d D U P G -2
C163 C 0.2176(13) 0.5778(11) 0.3764(7) 0.063(5) Uani 0.348(2) 1 d D U P G -2
H154 H 0.2238 0.5914 0.4052 0.076 Uiso 0.348(2) 1 calc R U P G -2
C164 C 0.0681(7) 0.4835(9) 0.2996(5) 0.054(5) Uani 0.348(2) 1 d D U P G -2
C165 C 0.0504(6) 0.4996(7) 0.2575(5) 0.064(4) Uani 0.348(2) 1 d D U P G -2
C166 C -0.0030(7) 0.5220(9) 0.2459(6) 0.058(5) Uani 0.348(2) 1 d D U P G -2
H155 H -0.0147 0.5291 0.2164 0.070 Uiso 0.348(2) 1 calc R U P G -2
C167 C -0.0397(7) 0.5344(7) 0.2769(5) 0.066(4) Uani 0.348(2) 1 d D U P G -2
C168 C -0.0215(7) 0.5189(9) 0.3186(5) 0.061(4) Uani 0.348(2) 1 d D U P G -2
C169 C 0.0308(6) 0.4966(7) 0.3302(5) 0.061(4) Uani 0.348(2) 1 d D U P G -2
H156 H 0.0422 0.4898 0.3598 0.073 Uiso 0.348(2) 1 calc R U P G -2
O17 O -0.0650(5) 0.6151(4) 0.1782(3) 0.082(2) Uani 0.652(2) 1 d D U P G -1
C170 C -0.0746(6) 0.6463(5) 0.1380(3) 0.099(4) Uani 0.652(2) 1 d D U P G -1
H157 H -0.0530 0.6840 0.1392 0.119 Uiso 0.652(2) 1 calc R U P G -1
H158 H -0.1154 0.6555 0.1319 0.119 Uiso 0.652(2) 1 calc R U P G -1
C171 C -0.0547(8) 0.6062(6) 0.1030(4) 0.139(5) Uani 0.652(2) 1 d D U P G -1
H159 H -0.0621 0.6263 0.0749 0.167 Uiso 0.652(2) 1 calc R U P G -1
H160 H -0.0131 0.6005 0.1084 0.167 Uiso 0.652(2) 1 calc R U P G -1
C172 C -0.0815(7) 0.5489(5) 0.1005(4) 0.131(4) Uani 0.652(2) 1 d D U P G -1
H161 H -0.1230 0.5550 0.0956 0.157 Uiso 0.652(2) 1 calc R U P G -1
H162 H -0.0739 0.5291 0.1288 0.157 Uiso 0.652(2) 1 calc R U P G -1
C173 C -0.0640(4) 0.5081(5) 0.0668(3) 0.095(3) Uani 0.652(2) 1 d D U P G -1
F49 F -0.0986(3) 0.4623(3) 0.0627(2) 0.129(2) Uani 0.652(2) 1 d D U P G -1
F50 F -0.0138(3) 0.4855(4) 0.0764(3) 0.127(3) Uani 0.652(2) 1 d D U P G -1
F51 F -0.0651(4) 0.5312(4) 0.0275(2) 0.118(3) Uani 0.652(2) 1 d D U P G -1
O18 O -0.0729(12) 0.6345(8) 0.1908(5) 0.093(6) Uani 0.348(2) 1 d D U P G -2
C174 C -0.0616(14) 0.6670(9) 0.1528(6) 0.122(9) Uani 0.348(2) 1 d D U P G -2
H163 H -0.0301 0.6954 0.1596 0.147 Uiso 0.348(2) 1 calc R U P G -2
H164 H -0.0957 0.6895 0.1417 0.147 Uiso 0.348(2) 1 calc R U P G -2
C175 C -0.0457(9) 0.6229(11) 0.1198(7) 0.114(7) Uani 0.348(2) 1 d D U P G -2
H165 H -0.0337 0.6442 0.0943 0.137 Uiso 0.348(2) 1 calc R U P G -2
H166 H -0.0133 0.5985 0.1320 0.137 Uiso 0.348(2) 1 calc R U P G -2
C176 C -0.0942(7) 0.5840(8) 0.1065(6) 0.097(5) Uani 0.348(2) 1 d D U P G -2
H167 H -0.1242 0.6082 0.0907 0.117 Uiso 0.348(2) 1 calc R U P G -2
H168 H -0.1098 0.5682 0.1326 0.117 Uiso 0.348(2) 1 calc R U P G -2
C177 C -0.0805(8) 0.5336(8) 0.0789(6) 0.116(7) Uani 0.348(2) 1 d D U P G -2
F52 F -0.1248(6) 0.4980(7) 0.0710(5) 0.142(5) Uani 0.348(2) 1 d D U P G -2
F53 F -0.0371(8) 0.4975(9) 0.0903(7) 0.160(7) Uani 0.348(2) 1 d D U P G -2
F54 F -0.0691(10) 0.5565(7) 0.0405(5) 0.147(6) Uani 0.348(2) 1 d D U P G -2
O19 O -0.0893(4) 0.7342(4) 0.3302(3) 0.069(2) Uani 0.652(2) 1 d D U P G -1
C178 C -0.1076(5) 0.7029(4) 0.3668(3) 0.070(3) Uani 0.652(2) 1 d D U P G -1
H169 H -0.0828 0.6682 0.3738 0.085 Uiso 0.652(2) 1 calc R U P G -1
H170 H -0.1471 0.6887 0.3606 0.085 Uiso 0.652(2) 1 calc R U P G -1
C179 C -0.1039(5) 0.7462(5) 0.4039(3) 0.070(3) Uani 0.652(2) 1 d D U P G -1
H171 H -0.0634 0.7540 0.4132 0.084 Uiso 0.652(2) 1 calc R U P G -1
H172 H -0.1215 0.7843 0.3941 0.084 Uiso 0.652(2) 1 calc R U P G -1
C180 C -0.1331(5) 0.7233(5) 0.4417(3) 0.087(3) Uani 0.652(2) 1 d D U P G -1
H173 H -0.1733 0.7148 0.4320 0.104 Uiso 0.652(2) 1 calc R U P G -1
H174 H -0.1150 0.6854 0.4515 0.104 Uiso 0.652(2) 1 calc R U P G -1
C181 C -0.1312(5) 0.7647(6) 0.4786(3) 0.099(4) Uani 0.652(2) 1 d D U P G -1
F55 F -0.1591(5) 0.7448(5) 0.5108(3) 0.127(4) Uani 0.652(2) 1 d D U P G -1
F56 F -0.0774(4) 0.7744(5) 0.4954(3) 0.140(4) Uani 0.652(2) 1 d D U P G -1
F57 F -0.1532(5) 0.8186(5) 0.4675(3) 0.106(3) Uani 0.652(2) 1 d D U P G -1
O20 O -0.0849(9) 0.7543(6) 0.3452(5) 0.068(4) Uani 0.348(2) 1 d D U P G -2
C182 C -0.1057(10) 0.7248(8) 0.3812(5) 0.067(6) Uani 0.348(2) 1 d D U P G -2
H175 H -0.0831 0.6886 0.3882 0.080 Uiso 0.348(2) 1 calc R U P G -2
H176 H -0.1458 0.7129 0.3741 0.080 Uiso 0.348(2) 1 calc R U P G -2
C183 C -0.1016(11) 0.7661(9) 0.4193(6) 0.083(6) Uani 0.348(2) 1 d D U P G -2
H177 H -0.0612 0.7718 0.4297 0.099 Uiso 0.348(2) 1 calc R U P G -2
H178 H -0.1175 0.8053 0.4103 0.099 Uiso 0.348(2) 1 calc R U P G -2
C184 C -0.1332(10) 0.7420(9) 0.4554(6) 0.086(6) Uani 0.348(2) 1 d D U P G -2
H179 H -0.1728 0.7333 0.4442 0.103 Uiso 0.348(2) 1 calc R U P G -2
H180 H -0.1154 0.7042 0.4657 0.103 Uiso 0.348(2) 1 calc R U P G -2
C185 C -0.1336(8) 0.7836(8) 0.4922(5) 0.087(6) Uani 0.348(2) 1 d D U P G -2
F58 F -0.1600(10) 0.7626(9) 0.5242(6) 0.113(5) Uani 0.348(2) 1 d D U P G -2
F59 F -0.0811(7) 0.7976(7) 0.5084(6) 0.099(4) Uani 0.348(2) 1 d D U P G -2
F60 F -0.1581(10) 0.8359(8) 0.4797(6) 0.106(5) Uani 0.348(2) 1 d D U P G -2
O21 O 0.0130(5) 0.8252(9) 0.2051(3) 0.095(4) Uani 0.652(2) 1 d D U P G -1
C186 C 0.0519(5) 0.8478(4) 0.1755(4) 0.108(4) Uani 0.652(2) 1 d D U P G -1
H181 H 0.0696 0.8847 0.1875 0.130 Uiso 0.652(2) 1 calc R U P G -1
H182 H 0.0302 0.8578 0.1478 0.130 Uiso 0.652(2) 1 calc R U P G -1
C187 C 0.0977(4) 0.8043(4) 0.1672(4) 0.106(3) Uani 0.652(2) 1 d D U P G -1
H183 H 0.1233 0.8234 0.1479 0.127 Uiso 0.652(2) 1 calc R U P G -1
H184 H 0.1202 0.7964 0.1949 0.127 Uiso 0.652(2) 1 calc R U P G -1
C188 C 0.0797(5) 0.7473(4) 0.1483(4) 0.128(4) Uani 0.652(2) 1 d D U P G -1
H185 H 0.0547 0.7544 0.1216 0.153 Uiso 0.652(2) 1 calc R U P G -1
H186 H 0.0573 0.7257 0.1687 0.153 Uiso 0.652(2) 1 calc R U P G -1
C189 C 0.1290(5) 0.7094(5) 0.1379(4) 0.119(4) Uani 0.652(2) 1 d D U P G -1
F61 F 0.1661(3) 0.7013(3) 0.1721(3) 0.132(3) Uani 0.652(2) 1 d D U P G -1
F62 F 0.1092(5) 0.6553(4) 0.1281(4) 0.163(4) Uani 0.652(2) 1 d D U P G -1
F63 F 0.1608(4) 0.7260(5) 0.1064(3) 0.163(4) Uani 0.652(2) 1 d D U P G -1
O22 O 0.0251(10) 0.8252(15) 0.2168(6) 0.089(6) Uani 0.348(2) 1 d D U P G -2
C190 C 0.0590(9) 0.8159(14) 0.1808(7) 0.127(8) Uani 0.348(2) 1 d D U P G -2
H187 H 0.0964 0.8013 0.1932 0.152 Uiso 0.348(2) 1 calc R U P G -2
H188 H 0.0656 0.8557 0.1686 0.152 Uiso 0.348(2) 1 calc R U P G -2
C191 C 0.0413(9) 0.7763(11) 0.1433(7) 0.148(8) Uani 0.348(2) 1 d D U P G -2
H189 H 0.0316 0.7368 0.1545 0.178 Uiso 0.348(2) 1 calc R U P G -2
H190 H 0.0065 0.7928 0.1278 0.178 Uiso 0.348(2) 1 calc R U P G -2
C192 C 0.0850(11) 0.7682(12) 0.1117(7) 0.200(9) Uani 0.348(2) 1 d D U P G -2
H191 H 0.0654 0.7609 0.0828 0.240 Uiso 0.348(2) 1 calc R U P G -2
H192 H 0.1070 0.8054 0.1103 0.240 Uiso 0.348(2) 1 calc R U P G -2
C193 C 0.1246(9) 0.7187(10) 0.1229(7) 0.205(12) Uani 0.348(2) 1 d D U P G -2
F64 F 0.1645(9) 0.7352(9) 0.1540(7) 0.193(8) Uani 0.348(2) 1 d D U P G -2
F65 F 0.1494(11) 0.6991(10) 0.0890(7) 0.215(10) Uani 0.348(2) 1 d D U P G -2
F66 F 0.1019(13) 0.6697(11) 0.1413(10) 0.218(11) Uani 0.348(2) 1 d D U P G -2
O23 O 0.0657(4) 0.8799(6) 0.3757(3) 0.104(3) Uani 0.652(2) 1 d D U P G -1
C194 C 0.0335(8) 0.8703(13) 0.4117(4) 0.180(10) Uani 0.652(2) 1 d D U P G -1
H193 H 0.0156 0.8306 0.4088 0.216 Uiso 0.652(2) 1 calc R U P G -1
H194 H 0.0025 0.9000 0.4106 0.216 Uiso 0.652(2) 1 calc R U P G -1
C195 C 0.0677(6) 0.8742(6) 0.4568(4) 0.150(5) Uani 0.652(2) 1 d D U P G -1
H195 H 0.0993 0.8451 0.4591 0.180 Uiso 0.652(2) 1 calc R U P G -1
H196 H 0.0834 0.9145 0.4621 0.180 Uiso 0.652(2) 1 calc R U P G -1
C196 C 0.0252(7) 0.8599(8) 0.4872(4) 0.187(6) Uani 0.652(2) 1 d D U P G -1
H197 H -0.0080 0.8863 0.4813 0.224 Uiso 0.652(2) 1 calc R U P G -1
H198 H 0.0121 0.8186 0.4821 0.224 Uiso 0.652(2) 1 calc R U P G -1
C197 C 0.0461(7) 0.8660(7) 0.5320(4) 0.161(6) Uani 0.652(2) 1 d D U P G -1
F67 F 0.0106(7) 0.8579(7) 0.5619(4) 0.202(6) Uani 0.652(2) 1 d D U P G -1
F68 F 0.0952(6) 0.8431(8) 0.5462(4) 0.255(8) Uani 0.652(2) 1 d D U P G -1
F69 F 0.0510(7) 0.9257(6) 0.5345(5) 0.302(6) Uani 0.652(2) 1 d D U P G -1
O24 O 0.0884(6) 0.8722(10) 0.3888(4) 0.078(4) Uani 0.348(2) 1 d D U P G -2
C198 C 0.0413(9) 0.8716(12) 0.4144(6) 0.093(7) Uani 0.348(2) 1 d D U P G -2
H199 H 0.0348 0.8310 0.4252 0.112 Uiso 0.348(2) 1 calc R U P G -2
H200 H 0.0064 0.8850 0.3973 0.112 Uiso 0.348(2) 1 calc R U P G -2
C199 C 0.0563(13) 0.9135(10) 0.4514(6) 0.149(9) Uani 0.348(2) 1 d D U P G -2
H201 H 0.0979 0.9114 0.4588 0.179 Uiso 0.348(2) 1 calc R U P G -2
H202 H 0.0474 0.9543 0.4414 0.179 Uiso 0.348(2) 1 calc R U P G -2
C200 C 0.0287(8) 0.9036(7) 0.4907(5) 0.104(5) Uani 0.348(2) 1 d D U P G -2
H203 H -0.0124 0.8982 0.4824 0.125 Uiso 0.348(2) 1 calc R U P G -2
H204 H 0.0328 0.9404 0.5081 0.125 Uiso 0.348(2) 1 calc R U P G -2
C201 C 0.0473(8) 0.8543(7) 0.5187(6) 0.138(8) Uani 0.348(2) 1 d D U P G -2
F70 F 0.0432(5) 0.8008(5) 0.5009(5) 0.148(4) Uani 0.348(2) 1 d D U P G -2
F71 F 0.0165(8) 0.8492(9) 0.5531(6) 0.133(5) Uani 0.348(2) 1 d D U P G -2
F72 F 0.1028(7) 0.8615(8) 0.5335(7) 0.159(7) Uani 0.348(2) 1 d D U P G -2
O25 O 0.2183(7) 0.8436(7) 0.2569(4) 0.080(3) Uani 0.652(2) 1 d D U P G -1
C202 C 0.2539(10) 0.8252(8) 0.2248(6) 0.096(5) Uani 0.652(2) 1 d D U P G -1
H205 H 0.2415 0.7860 0.2130 0.115 Uiso 0.652(2) 1 calc R U P G -1
H206 H 0.2937 0.8218 0.2373 0.115 Uiso 0.652(2) 1 calc R U P G -1
C203 C 0.2489(10) 0.8726(6) 0.1891(5) 0.109(6) Uani 0.652(2) 1 d D U P G -1
H207 H 0.2767 0.8643 0.1679 0.130 Uiso 0.652(2) 1 calc R U P G -1
H208 H 0.2103 0.8716 0.1739 0.130 Uiso 0.652(2) 1 calc R U P G -1
C204 C 0.2602(7) 0.9327(6) 0.2088(4) 0.094(4) Uani 0.652(2) 1 d D U P G -1
H209 H 0.2311 0.9416 0.2289 0.113 Uiso 0.652(2) 1 calc R U P G -1
H210 H 0.2978 0.9326 0.2256 0.113 Uiso 0.652(2) 1 calc R U P G -1
C205 C 0.2592(5) 0.9792(6) 0.1753(4) 0.096(4) Uani 0.652(2) 1 d D U P G -1
F73 F 0.2692(4) 1.0322(4) 0.1926(4) 0.097(2) Uani 0.652(2) 1 d D U P G -1
F74 F 0.2103(5) 0.9826(7) 0.1499(5) 0.107(4) Uani 0.652(2) 1 d D U P G -1
F75 F 0.2991(3) 0.9703(4) 0.1475(3) 0.106(2) Uani 0.652(2) 1 d D U P G -1
O26 O 0.2281(16) 0.8364(16) 0.2669(8) 0.079(6) Uani 0.348(2) 1 d D U P G -2
C206 C 0.2609(16) 0.8176(13) 0.2329(11) 0.076(7) Uani 0.348(2) 1 d D U P G -2
H211 H 0.2505 0.7764 0.2243 0.091 Uiso 0.348(2) 1 calc R U P G -2
H212 H 0.3018 0.8184 0.2429 0.091 Uiso 0.348(2) 1 calc R U P G -2
C207 C 0.2494(12) 0.8592(10) 0.1943(8) 0.070(6) Uani 0.348(2) 1 d D U P G -2
H213 H 0.2678 0.8432 0.1694 0.085 Uiso 0.348(2) 1 calc R U P G -2
H214 H 0.2080 0.8612 0.1862 0.085 Uiso 0.348(2) 1 calc R U P G -2
C208 C 0.2713(12) 0.9197(10) 0.2046(8) 0.092(7) Uani 0.348(2) 1 d D U P G -2
H215 H 0.2555 0.9332 0.2313 0.111 Uiso 0.348(2) 1 calc R U P G -2
H216 H 0.3131 0.9172 0.2108 0.111 Uiso 0.348(2) 1 calc R U P G -2
C209 C 0.2588(8) 0.9649(9) 0.1713(7) 0.094(7) Uani 0.348(2) 1 d D U P G -2
F76 F 0.2785(9) 1.0179(9) 0.1831(8) 0.122(6) Uani 0.348(2) 1 d D U P G -2
F77 F 0.2032(7) 0.9715(10) 0.1602(8) 0.087(5) Uani 0.348(2) 1 d D U P G -2
F78 F 0.2796(7) 0.9526(8) 0.1333(6) 0.126(6) Uani 0.348(2) 1 d D U P G -2
O27 O 0.2237(6) 0.7212(5) 0.4118(4) 0.076(3) Uani 0.652(2) 1 d D U P G -1
C210 C 0.1947(11) 0.7438(7) 0.4473(5) 0.084(4) Uani 0.652(2) 1 d D U P G -1
H217 H 0.1541 0.7507 0.4380 0.100 Uiso 0.652(2) 1 calc R U P G -1
H218 H 0.2118 0.7819 0.4576 0.100 Uiso 0.652(2) 1 calc R U P G -1
C211 C 0.2005(5) 0.6979(5) 0.4833(4) 0.078(3) Uani 0.652(2) 1 d D U P G -1
H219 H 0.2412 0.6906 0.4922 0.093 Uiso 0.652(2) 1 calc R U P G -1
H220 H 0.1830 0.6600 0.4730 0.093 Uiso 0.652(2) 1 calc R U P G -1
C212 C 0.1705(4) 0.7217(4) 0.5217(3) 0.074(2) Uani 0.652(2) 1 d D U P G -1
H221 H 0.1893 0.7590 0.5319 0.089 Uiso 0.652(2) 1 calc R U P G -1
H222 H 0.1307 0.7312 0.5117 0.089 Uiso 0.652(2) 1 calc R U P G -1
C213 C 0.1709(4) 0.6811(4) 0.5572(3) 0.088(3) Uani 0.652(2) 1 d D U P G -1
F79 F 0.1476(4) 0.7038(4) 0.5909(2) 0.113(2) Uani 0.652(2) 1 d D U P G -1
F80 F 0.1453(4) 0.6285(3) 0.5483(2) 0.100(2) Uani 0.652(2) 1 d D U P G -1
F81 F 0.2238(3) 0.6678(3) 0.5753(3) 0.125(3) Uani 0.652(2) 1 d D U P G -1
O28 O 0.2333(13) 0.7018(10) 0.4168(7) 0.075(5) Uani 0.348(2) 1 d D U P G -2
C214 C 0.204(2) 0.7299(14) 0.4501(10) 0.104(10) Uani 0.348(2) 1 d D U P G -2
H223 H 0.1659 0.7427 0.4386 0.125 Uiso 0.348(2) 1 calc R U P G -2
H224 H 0.2257 0.7652 0.4614 0.125 Uiso 0.348(2) 1 calc R U P G -2
C215 C 0.2004(19) 0.6846(15) 0.4854(10) 0.161(15) Uani 0.348(2) 1 d D U P G -2
H225 H 0.2388 0.6752 0.4990 0.193 Uiso 0.348(2) 1 calc R U P G -2
H226 H 0.1830 0.6475 0.4733 0.193 Uiso 0.348(2) 1 calc R U P G -2
C216 C 0.1636(16) 0.7108(12) 0.5189(9) 0.202(12) Uani 0.348(2) 1 d D U P G -2
H227 H 0.1817 0.7466 0.5326 0.242 Uiso 0.348(2) 1 calc R U P G -2
H228 H 0.1255 0.7216 0.5055 0.242 Uiso 0.348(2) 1 calc R U P G -2
C217 C 0.1599(11) 0.6627(11) 0.5508(7) 0.212(14) Uani 0.348(2) 1 d D U P G -2
F82 F 0.1397(13) 0.6799(12) 0.5864(8) 0.225(11) Uani 0.348(2) 1 d D U P G -2
F83 F 0.1327(12) 0.6158(12) 0.5343(8) 0.229(11) Uani 0.348(2) 1 d D U P G -2
F84 F 0.2144(10) 0.6439(13) 0.5611(9) 0.248(11) Uani 0.348(2) 1 d D U P G -2
O29 O 0.2692(5) 0.6319(4) 0.2605(3) 0.066(2) Uani 0.652(2) 1 d D U P G -1
C218 C 0.2657(7) 0.6112(6) 0.2169(4) 0.068(3) Uani 0.652(2) 1 d D U P G -1
H229 H 0.2256 0.6101 0.2047 0.082 Uiso 0.652(2) 1 calc R U P G -1
H230 H 0.2817 0.5707 0.2158 0.082 Uiso 0.652(2) 1 calc R U P G -1
C219 C 0.2994(6) 0.6539(5) 0.1914(4) 0.075(3) Uani 0.652(2) 1 d D U P G -1
H231 H 0.2832 0.6943 0.1931 0.090 Uiso 0.652(2) 1 calc R U P G -1
H232 H 0.3392 0.6552 0.2043 0.090 Uiso 0.652(2) 1 calc R U P G -1
C220 C 0.2984(5) 0.6354(5) 0.1446(4) 0.077(3) Uani 0.652(2) 1 d D U P G -1
H233 H 0.3121 0.5940 0.1431 0.093 Uiso 0.652(2) 1 calc R U P G -1
H234 H 0.2588 0.6366 0.1313 0.093 Uiso 0.652(2) 1 calc R U P G -1
C221 C 0.3337(5) 0.6738(5) 0.1199(4) 0.092(3) Uani 0.652(2) 1 d D U P G -1
F85 F 0.3339(4) 0.6564(5) 0.0789(3) 0.125(3) Uani 0.652(2) 1 d D U P G -1
F86 F 0.3162(6) 0.7306(4) 0.1186(4) 0.110(3) Uani 0.652(2) 1 d D U P G -1
F87 F 0.3881(4) 0.6761(4) 0.1359(4) 0.099(2) Uani 0.652(2) 1 d D U P G -1
O30 O 0.2642(10) 0.6120(7) 0.2696(5) 0.063(4) Uani 0.348(2) 1 d D U P G -2
C222 C 0.2545(13) 0.5965(13) 0.2248(6) 0.069(6) Uani 0.348(2) 1 d D U P G -2
H235 H 0.2143 0.6034 0.2145 0.082 Uiso 0.348(2) 1 calc R U P G -2
H236 H 0.2632 0.5539 0.2208 0.082 Uiso 0.348(2) 1 calc R U P G -2
C223 C 0.2926(11) 0.6344(9) 0.1996(6) 0.068(6) Uani 0.348(2) 1 d D U P G -2
H237 H 0.2849 0.6768 0.2051 0.081 Uiso 0.348(2) 1 calc R U P G -2
H238 H 0.3327 0.6264 0.2098 0.081 Uiso 0.348(2) 1 calc R U P G -2
C224 C 0.2841(11) 0.6230(11) 0.1520(6) 0.087(6) Uani 0.348(2) 1 d D U P G -2
H239 H 0.2959 0.5818 0.1464 0.104 Uiso 0.348(2) 1 calc R U P G -2
H240 H 0.2431 0.6263 0.1427 0.104 Uiso 0.348(2) 1 calc R U P G -2
C225 C 0.3155(8) 0.6637(9) 0.1262(6) 0.093(7) Uani 0.348(2) 1 d D U P G -2
F88 F 0.3049(7) 0.6563(10) 0.0835(5) 0.131(6) Uani 0.348(2) 1 d D U P G -2
F89 F 0.3035(11) 0.7215(8) 0.1316(7) 0.118(6) Uani 0.348(2) 1 d D U P G -2
F90 F 0.3725(7) 0.6572(8) 0.1332(7) 0.108(5) Uani 0.348(2) 1 d D U P G -2
O31 O 0.1660(5) 0.5018(6) 0.3818(3) 0.095(4) Uani 0.652(2) 1 d D U P G -1
C226 C 0.1648(8) 0.5187(8) 0.4258(5) 0.109(5) Uani 0.652(2) 1 d D U P G -1
H241 H 0.1307 0.5016 0.4373 0.131 Uiso 0.652(2) 1 calc R U P G -1
H242 H 0.1621 0.5625 0.4277 0.131 Uiso 0.652(2) 1 calc R U P G -1
C227 C 0.2158(8) 0.4986(7) 0.4525(5) 0.153(7) Uani 0.652(2) 1 d D U P G -1
H243 H 0.2172 0.5178 0.4811 0.183 Uiso 0.652(2) 1 calc R U P G -1
H244 H 0.2502 0.5104 0.4387 0.183 Uiso 0.652(2) 1 calc R U P G -1
C228 C 0.2148(9) 0.4332(7) 0.4577(6) 0.223(9) Uani 0.652(2) 1 d D U P G -1
H245 H 0.2165 0.4144 0.4291 0.267 Uiso 0.652(2) 1 calc R U P G -1
H246 H 0.1784 0.4215 0.4687 0.267 Uiso 0.652(2) 1 calc R U P G -1
C229 C 0.2626(8) 0.4101(7) 0.4876(6) 0.280(11) Uani 0.652(2) 1 d D U P G -1
F91 F 0.2668(7) 0.3523(4) 0.4864(4) 0.257(6) Uani 0.652(2) 1 d D U P G -1
F92 F 0.2639(10) 0.4238(8) 0.5297(5) 0.328(9) Uani 0.652(2) 1 d D U P G -1
F93 F 0.3108(7) 0.4249(7) 0.4684(6) 0.353(8) Uani 0.652(2) 1 d D U P G -1
O32 O 0.1500(7) 0.5036(8) 0.3952(5) 0.063(4) Uani 0.348(2) 1 d D U P G -2
C230 C 0.1516(12) 0.5302(13) 0.4373(6) 0.090(7) Uani 0.348(2) 1 d D U P G -2
H247 H 0.1156 0.5207 0.4498 0.108 Uiso 0.348(2) 1 calc R U P G -2
H248 H 0.1533 0.5738 0.4339 0.108 Uiso 0.348(2) 1 calc R U P G -2
C231 C 0.1994(10) 0.5115(8) 0.4684(7) 0.098(7) Uani 0.348(2) 1 d D U P G -2
H249 H 0.1942 0.5281 0.4972 0.118 Uiso 0.348(2) 1 calc R U P G -2
H250 H 0.2356 0.5271 0.4591 0.118 Uiso 0.348(2) 1 calc R U P G -2
C232 C 0.2021(10) 0.4457(8) 0.4711(6) 0.118(6) Uani 0.348(2) 1 d D U P G -2
H251 H 0.2243 0.4305 0.4479 0.141 Uiso 0.348(2) 1 calc R U P G -2
H252 H 0.1632 0.4293 0.4664 0.141 Uiso 0.348(2) 1 calc R U P G -2
C233 C 0.2289(7) 0.4248(7) 0.5138(5) 0.147(8) Uani 0.348(2) 1 d D U P G -2
F94 F 0.2292(6) 0.3668(6) 0.5156(5) 0.142(4) Uani 0.348(2) 1 d D U P G -2
F95 F 0.2091(5) 0.4479(6) 0.5480(4) 0.131(4) Uani 0.348(2) 1 d D U P G -2
F96 F 0.2851(4) 0.4391(6) 0.5172(3) 0.097(3) Uani 0.348(2) 1 d D U P G -2
O33 O 0.1110(3) 0.4855(4) 0.2116(2) 0.0671(19) Uani 0.652(2) 1 d D U P G -1
C234 C 0.0928(5) 0.4991(6) 0.1674(3) 0.074(3) Uani 0.652(2) 1 d D U P G -1
H253 H 0.0789 0.5405 0.1647 0.089 Uiso 0.652(2) 1 calc R U P G -1
H254 H 0.0620 0.4720 0.1562 0.089 Uiso 0.652(2) 1 calc R U P G -1
C235 C 0.1447(5) 0.4909(6) 0.1427(3) 0.087(3) Uani 0.652(2) 1 d D U P G -1
H255 H 0.1765 0.5148 0.1563 0.104 Uiso 0.652(2) 1 calc R U P G -1
H256 H 0.1562 0.4486 0.1437 0.104 Uiso 0.652(2) 1 calc R U P G -1
C236 C 0.1321(4) 0.5098(5) 0.0967(3) 0.080(3) Uani 0.652(2) 1 d D U P G -1
H257 H 0.1008 0.4850 0.0832 0.096 Uiso 0.652(2) 1 calc R U P G -1
H258 H 0.1189 0.5515 0.0961 0.096 Uiso 0.652(2) 1 calc R U P G -1
C237 C 0.1813(4) 0.5049(4) 0.0710(3) 0.085(3) Uani 0.652(2) 1 d D U P G -1
F97 F 0.1702(3) 0.5247(3) 0.0315(2) 0.0954(19) Uani 0.652(2) 1 d D U P G -1
F98 F 0.2288(3) 0.5300(4) 0.0893(2) 0.133(2) Uani 0.652(2) 1 d D U P G -1
F99 F 0.1958(4) 0.4479(3) 0.0672(2) 0.116(2) Uani 0.652(2) 1 d D U P G -1
O34 O 0.0897(7) 0.4880(8) 0.2274(5) 0.074(5) Uani 0.348(2) 1 d D U P G -2
C238 C 0.0778(9) 0.5034(12) 0.1830(5) 0.090(6) Uani 0.348(2) 1 d D U P G -2
H259 H 0.0683 0.5461 0.1807 0.108 Uiso 0.348(2) 1 calc R U P G -2
H260 H 0.0444 0.4806 0.1707 0.108 Uiso 0.348(2) 1 calc R U P G -2
C239 C 0.1274(9) 0.4907(12) 0.1571(5) 0.091(6) Uani 0.348(2) 1 d D U P G -2
H261 H 0.1599 0.5159 0.1680 0.109 Uiso 0.348(2) 1 calc R U P G -2
H262 H 0.1389 0.4487 0.1616 0.109 Uiso 0.348(2) 1 calc R U P G -2
C240 C 0.1150(9) 0.5016(12) 0.1102(5) 0.124(7) Uani 0.348(2) 1 d D U P G -2
H263 H 0.0910 0.4684 0.0983 0.148 Uiso 0.348(2) 1 calc R U P G -2
H264 H 0.0917 0.5381 0.1069 0.148 Uiso 0.348(2) 1 calc R U P G -2
C241 C 0.1623(9) 0.5081(9) 0.0831(6) 0.153(10) Uani 0.348(2) 1 d D U P G -2
F100 F 0.1458(8) 0.5101(9) 0.0408(5) 0.169(7) Uani 0.348(2) 1 d D U P G -2
F101 F 0.2060(9) 0.4710(10) 0.0874(6) 0.181(7) Uani 0.348(2) 1 d D U P G -2
F102 F 0.1902(9) 0.5621(7) 0.0857(5) 0.179(6) Uani 0.348(2) 1 d D U P G -2
O35 O -0.0428(3) 0.5123(3) 0.3335(2) 0.0682(18) Uani 0.442(2) 1 d D U P G -1
C242 C -0.0249(8) 0.5014(14) 0.3778(4) 0.114(9) Uani 0.442(2) 1 d D U P G -1
H265 H 0.0074 0.5274 0.3876 0.137 Uiso 0.442(2) 1 calc R U P G -1
H266 H -0.0131 0.4595 0.3821 0.137 Uiso 0.442(2) 1 calc R U P G -1
C243 C -0.0766(8) 0.5152(10) 0.4026(4) 0.094(5) Uani 0.442(2) 1 d D U P G -1
H267 H -0.0816 0.5587 0.4043 0.113 Uiso 0.442(2) 1 calc R U P G -1
H268 H -0.1111 0.4983 0.3869 0.113 Uiso 0.442(2) 1 calc R U P G -1
C244 C -0.0694(6) 0.4898(6) 0.4471(4) 0.103(4) Uani 0.442(2) 1 d D U P G -1
H269 H -0.1073 0.4867 0.4580 0.123 Uiso 0.442(2) 1 calc R U P G -1
H270 H -0.0541 0.4491 0.4453 0.123 Uiso 0.442(2) 1 calc R U P G -1
C245 C -0.0327(6) 0.5232(7) 0.4779(4) 0.118(5) Uani 0.442(2) 1 d D U P G -1
F103 F -0.0308(7) 0.5118(7) 0.5192(4) 0.175(6) Uani 0.442(2) 1 d D U P G -1
F104 F 0.0209(5) 0.5202(6) 0.4674(4) 0.145(4) Uani 0.442(2) 1 d D U P G -1
F105 F -0.0496(6) 0.5812(5) 0.4777(4) 0.171(4) Uani 0.442(2) 1 d D U P G -1
O36 O -0.0602(5) 0.5349(5) 0.3485(4) 0.078(3) Uani 0.348(2) 1 d D U P G -2
C246 C -0.0479(9) 0.5203(12) 0.3934(5) 0.106(7) Uani 0.348(2) 1 d D U P G -2
H271 H -0.0098 0.5353 0.4036 0.127 Uiso 0.348(2) 1 calc R U P G -2
H272 H -0.0479 0.4767 0.3970 0.127 Uiso 0.348(2) 1 calc R U P G -2
C247 C -0.0914(7) 0.5474(9) 0.4196(6) 0.102(6) Uani 0.348(2) 1 d D U P G -2
H273 H -0.0928 0.5906 0.4137 0.123 Uiso 0.348(2) 1 calc R U P G -2
H274 H -0.0782 0.5423 0.4504 0.123 Uiso 0.348(2) 1 calc R U P G -2
C248 C -0.1507(7) 0.5236(8) 0.4126(8) 0.147(7) Uani 0.348(2) 1 d D U P G -2
H275 H -0.1508 0.4904 0.3919 0.176 Uiso 0.348(2) 1 calc R U P G -2
H276 H -0.1612 0.5070 0.4403 0.176 Uiso 0.348(2) 1 calc R U P G -2
C249 C -0.1945(7) 0.5654(8) 0.3970(6) 0.159(8) Uani 0.348(2) 1 d D U P G -2
F106 F -0.2475(5) 0.5470(5) 0.3968(5) 0.169(5) Uani 0.348(2) 1 d D U P G -2
F107 F -0.1934(6) 0.6169(5) 0.4177(5) 0.140(4) Uani 0.348(2) 1 d D U P G -2
F108 F -0.1837(7) 0.5799(8) 0.3548(5) 0.201(6) Uani 0.348(2) 1 d D U P G -2
O37 O -0.0428(3) 0.5123(3) 0.3335(2) 0.0682(18) Uani 0.210(3) 1 d D U P G -3
C250 C -0.0246(12) 0.4898(15) 0.3752(5) 0.062(7) Uani 0.210(3) 1 d D U P G -3
H277 H 0.0061 0.5153 0.3887 0.075 Uiso 0.210(3) 1 calc R U P G -3
H278 H -0.0090 0.4493 0.3723 0.075 Uiso 0.210(3) 1 calc R U P G -3
C251 C -0.0729(16) 0.4875(13) 0.4045(9) 0.094(9) Uani 0.210(3) 1 d D U P G -3
H279 H -0.1022 0.4592 0.3923 0.113 Uiso 0.210(3) 1 calc R U P G -3
H280 H -0.0582 0.4726 0.4332 0.113 Uiso 0.210(3) 1 calc R U P G -3
C252 C -0.0994(16) 0.5464(14) 0.4094(11) 0.151(12) Uani 0.210(3) 1 d D U P G -3
H281 H -0.0690 0.5763 0.4151 0.181 Uiso 0.210(3) 1 calc R U P G -3
H282 H -0.1213 0.5571 0.3819 0.181 Uiso 0.210(3) 1 calc R U P G -3
C253 C -0.1377(10) 0.5492(10) 0.4444(8) 0.184(12) Uani 0.210(3) 1 d D U P G -3
F109 F -0.1728(10) 0.5049(9) 0.4467(8) 0.173(8) Uani 0.210(3) 1 d D U P G -3
F110 F -0.1690(12) 0.5978(10) 0.4453(9) 0.180(9) Uani 0.210(3) 1 d D U P G -3
F111 F -0.1070(11) 0.5474(14) 0.4832(8) 0.210(9) Uani 0.210(3) 1 d D U P G -3
C254 C 0.4922(8) 0.3405(6) 0.1199(4) 0.090(3) Uani 0.712(10) 1 d D U P H 1
H283 H 0.4849 0.3164 0.0938 0.135 Uiso 0.712(10) 1 calc R U P H 1
H284 H 0.4766 0.3804 0.1147 0.135 Uiso 0.712(10) 1 calc R U P H 1
H285 H 0.5332 0.3432 0.1275 0.135 Uiso 0.712(10) 1 calc R U P H 1
C255 C 0.4627(5) 0.3103(4) 0.1586(3) 0.109(3) Uani 0.712(10) 1 d D U P H 1
H286 H 0.4216 0.3066 0.1498 0.131 Uiso 0.712(10) 1 calc R U P H 1
H287 H 0.4780 0.2696 0.1626 0.131 Uiso 0.712(10) 1 calc R U P H 1
C256 C 0.4694(4) 0.3405(4) 0.2000(3) 0.081(2) Uani 0.712(10) 1 d D U P H 1
H288 H 0.4509 0.3798 0.1960 0.098 Uiso 0.712(10) 1 calc R U P H 1
H289 H 0.5105 0.3479 0.2067 0.098 Uiso 0.712(10) 1 calc R U P H 1
C257 C 0.4481(9) 0.3133(6) 0.2386(3) 0.094(4) Uani 0.712(10) 1 d D U P H 1
H290 H 0.4075 0.3038 0.2315 0.113 Uiso 0.712(10) 1 calc R U P H 1
H291 H 0.4683 0.2751 0.2438 0.113 Uiso 0.712(10) 1 calc R U P H 1
C258 C 0.4527(3) 0.3458(4) 0.2787(3) 0.088(3) Uani 0.712(10) 1 d D U P H 1
H292 H 0.4347 0.3851 0.2731 0.105 Uiso 0.712(10) 1 calc R U P H 1
H293 H 0.4935 0.3530 0.2869 0.105 Uiso 0.712(10) 1 calc R U P H 1
C259 C 0.4270(9) 0.3182(9) 0.3179(4) 0.080(4) Uani 0.712(10) 1 d D U P H 1
H294 H 0.4333 0.3450 0.3426 0.120 Uiso 0.712(10) 1 calc R U P H 1
H295 H 0.3862 0.3122 0.3110 0.120 Uiso 0.712(10) 1 calc R U P H 1
H296 H 0.4453 0.2800 0.3249 0.120 Uiso 0.712(10) 1 calc R U P H 1
C260 C 0.484(2) 0.3238(14) 0.1204(10) 0.084(5) Uani 0.288(10) 1 d D U P H 2
H297 H 0.4939 0.3560 0.1014 0.127 Uiso 0.288(10) 1 calc R U P H 2
H298 H 0.5150 0.2951 0.1240 0.127 Uiso 0.288(10) 1 calc R U P H 2
H299 H 0.4494 0.3038 0.1077 0.127 Uiso 0.288(10) 1 calc R U P H 2
C261 C 0.4722(17) 0.3502(12) 0.1660(9) 0.158(12) Uani 0.288(10) 1 d D U P H 2
H300 H 0.5070 0.3716 0.1774 0.190 Uiso 0.288(10) 1 calc R U P H 2
H301 H 0.4418 0.3802 0.1612 0.190 Uiso 0.288(10) 1 calc R U P H 2
C262 C 0.4566(15) 0.3114(12) 0.1991(8) 0.121(10) Uani 0.288(10) 1 d D U P H 2
H302 H 0.4900 0.2852 0.2057 0.145 Uiso 0.288(10) 1 calc R U P H 2
H303 H 0.4264 0.2857 0.1851 0.145 Uiso 0.288(10) 1 calc R U P H 2
C263 C 0.438(2) 0.3266(17) 0.2405(9) 0.104(11) Uani 0.288(10) 1 d D U P H 2
H304 H 0.4641 0.3582 0.2518 0.125 Uiso 0.288(10) 1 calc R U P H 2
H305 H 0.4006 0.3465 0.2335 0.125 Uiso 0.288(10) 1 calc R U P H 2
C264 C 0.4294(13) 0.2913(12) 0.2764(8) 0.136(10) Uani 0.288(10) 1 d D U P H 2
H306 H 0.4647 0.2676 0.2818 0.163 Uiso 0.288(10) 1 calc R U P H 2
H307 H 0.3992 0.2628 0.2665 0.163 Uiso 0.288(10) 1 calc R U P H 2
C265 C 0.415(2) 0.312(3) 0.3208(10) 0.102(12) Uani 0.288(10) 1 d D U P H 2
H308 H 0.4118 0.2774 0.3396 0.153 Uiso 0.288(10) 1 calc R U P H 2
H309 H 0.4449 0.3383 0.3334 0.153 Uiso 0.288(10) 1 calc R U P H 2
H310 H 0.3787 0.3333 0.3179 0.153 Uiso 0.288(10) 1 calc R U P H 2
C266 C 0.1020(9) 0.6706(8) 0.2491(4) 0.133(7) Uani 0.745(10) 1 d D U P I 1
H311 H 0.1014 0.6369 0.2291 0.199 Uiso 0.745(10) 1 calc R U P I 1
H312 H 0.0766 0.7018 0.2368 0.199 Uiso 0.745(10) 1 calc R U P I 1
H313 H 0.1408 0.6862 0.2537 0.199 Uiso 0.745(10) 1 calc R U P I 1
C267 C 0.0814(4) 0.6492(3) 0.2939(3) 0.092(3) Uani 0.745(10) 1 d D U P I 1
H314 H 0.0422 0.6334 0.2897 0.111 Uiso 0.745(10) 1 calc R U P I 1
H315 H 0.1067 0.6177 0.3067 0.111 Uiso 0.745(10) 1 calc R U P I 1
C268 C 0.0834(4) 0.7015(4) 0.3221(3) 0.095(3) Uani 0.745(10) 1 d D U P I 1
H316 H 0.1236 0.7142 0.3262 0.113 Uiso 0.745(10) 1 calc R U P I 1
H317 H 0.0625 0.7335 0.3058 0.113 Uiso 0.745(10) 1 calc R U P I 1
C269 C 0.0628(6) 0.6995(6) 0.3636(4) 0.142(4) Uani 0.745(10) 1 d D U P I 1
H318 H 0.0802 0.7337 0.3798 0.170 Uiso 0.745(10) 1 calc R U P I 1
H319 H 0.0216 0.7080 0.3591 0.170 Uiso 0.745(10) 1 calc R U P I 1
C270 C 0.0684(8) 0.6505(6) 0.3921(4) 0.167(6) Uani 0.745(10) 1 d D U P I 1
H320 H 0.1092 0.6402 0.3966 0.200 Uiso 0.745(10) 1 calc R U P I 1
H321 H 0.0486 0.6162 0.3776 0.200 Uiso 0.745(10) 1 calc R U P I 1
C271 C 0.0462(7) 0.6574(7) 0.4362(4) 0.130(5) Uani 0.745(10) 1 d D U P I 1
H322 H 0.0526 0.6206 0.4526 0.195 Uiso 0.745(10) 1 calc R U P I 1
H323 H 0.0662 0.6901 0.4517 0.195 Uiso 0.745(10) 1 calc R U P I 1
H324 H 0.0054 0.6661 0.4327 0.195 Uiso 0.745(10) 1 calc R U P I 1
C272 C 0.0992(19) 0.6542(18) 0.2471(9) 0.088(8) Uani 0.255(10) 1 d D U P I 2
H325 H 0.1191 0.6765 0.2260 0.132 Uiso 0.255(10) 1 calc R U P I 2
H326 H 0.1166 0.6150 0.2515 0.132 Uiso 0.255(10) 1 calc R U P I 2
H327 H 0.0592 0.6496 0.2364 0.132 Uiso 0.255(10) 1 calc R U P I 2
C273 C 0.1033(15) 0.6895(14) 0.2917(9) 0.139(11) Uani 0.255(10) 1 d D U P I 2
H328 H 0.1438 0.6948 0.3021 0.167 Uiso 0.255(10) 1 calc R U P I 2
H329 H 0.0863 0.7294 0.2870 0.167 Uiso 0.255(10) 1 calc R U P I 2
C274 C 0.0748(14) 0.6589(15) 0.3238(8) 0.131(10) Uani 0.255(10) 1 d D U P I 2
H330 H 0.0348 0.6586 0.3112 0.157 Uiso 0.255(10) 1 calc R U P I 2
H331 H 0.0881 0.6175 0.3210 0.157 Uiso 0.255(10) 1 calc R U P I 2
C275 C 0.0688(18) 0.6635(13) 0.3683(8) 0.124(11) Uani 0.255(10) 1 d D U P I 2
H332 H 0.1077 0.6545 0.3810 0.149 Uiso 0.255(10) 1 calc R U P I 2
H333 H 0.0465 0.6276 0.3738 0.149 Uiso 0.255(10) 1 calc R U P I 2
C276 C 0.0496(11) 0.7045(11) 0.3984(8) 0.112(8) Uani 0.255(10) 1 d D U P I 2
H334 H 0.0145 0.7232 0.3848 0.134 Uiso 0.255(10) 1 calc R U P I 2
H335 H 0.0784 0.7363 0.4026 0.134 Uiso 0.255(10) 1 calc R U P I 2
C277 C 0.0369(19) 0.6826(19) 0.4429(9) 0.126(13) Uani 0.255(10) 1 d D U P I 2
H336 H 0.0241 0.7160 0.4597 0.190 Uiso 0.255(10) 1 calc R U P I 2
H337 H 0.0071 0.6523 0.4398 0.190 Uiso 0.255(10) 1 calc R U P I 2
H338 H 0.0714 0.6655 0.4577 0.190 Uiso 0.255(10) 1 calc R U P I 2

loop_
_atom_site_aniso_label
_atom_site_aniso_U_11
_atom_site_aniso_U_22
_atom_site_aniso_U_33
_atom_site_aniso_U_23
_atom_site_aniso_U_13
_atom_site_aniso_U_12
C1 0.094(4) 0.055(3) 0.080(3) 0.006(2) -0.004(3) -0.007(3)
C2 0.052(3) 0.070(3) 0.087(3) 0.028(3) 0.001(2) 0.003(2)
C3 0.067(3) 0.056(3) 0.097(4) -0.006(2) 0.001(3) 0.012(2)
C4 0.055(2) 0.051(2) 0.086(3) 0.009(2) 0.012(2) 0.0002(19)
C5 0.087(4) 0.048(3) 0.118(5) 0.014(3) 0.005(3) 0.010(2)
C6 0.071(3) 0.051(3) 0.080(3) 0.010(2) -0.001(3) -0.005(2)
C7 0.097(4) 0.067(3) 0.077(4) 0.011(3) 0.012(3) -0.001(3)
C8 0.075(3) 0.066(3) 0.081(4) 0.025(3) 0.007(3) -0.005(2)
C9 0.052(2) 0.059(3) 0.078(3) 0.018(2) 0.000(2) -0.005(2)
C10 0.048(2) 0.061(3) 0.080(3) 0.017(2) 0.004(2) 0.001(2)
C11 0.059(3) 0.063(3) 0.077(3) 0.018(2) -0.003(2) -0.011(2)
C12 0.050(2) 0.059(3) 0.076(3) 0.018(2) 0.004(2) 0.010(2)
C13 0.054(2) 0.058(3) 0.080(3) 0.018(2) 0.005(2) 0.006(2)
C14 0.054(3) 0.058(3) 0.083(3) 0.017(2) 0.005(2) 0.006(2)
C15 0.054(3) 0.054(3) 0.091(4) 0.006(2) 0.008(2) 0.014(2)
C16 0.061(3) 0.079(3) 0.080(4) -0.001(3) 0.007(3) 0.026(3)
C17 0.052(3) 0.071(3) 0.092(4) 0.020(3) 0.015(2) 0.019(2)
C18 0.059(3) 0.037(2) 0.094(4) 0.002(2) 0.004(2) 0.0028(18)
C19 0.065(3) 0.043(2) 0.083(3) 0.008(2) 0.006(2) -0.002(2)
C20 0.058(3) 0.043(2) 0.083(3) 0.006(2) 0.013(2) -0.0013(19)
C21 0.053(2) 0.041(2) 0.084(3) 0.004(2) 0.011(2) -0.0041(18)
C22 0.056(2) 0.042(2) 0.079(3) 0.003(2) 0.003(2) -0.0035(18)
C23 0.059(3) 0.046(2) 0.086(3) -0.002(2) 0.009(2) 0.0029(19)
C24 0.049(2) 0.050(2) 0.080(3) 0.013(2) 0.011(2) 0.0072(18)
C25 0.064(3) 0.056(3) 0.080(3) 0.017(2) 0.017(2) 0.012(2)
C26 0.074(3) 0.054(3) 0.086(3) 0.010(2) 0.020(3) 0.017(2)
C27 0.075(3) 0.051(3) 0.083(3) 0.013(2) 0.006(3) 0.009(2)
C28 0.067(3) 0.056(3) 0.084(4) 0.024(2) 0.010(2) 0.004(2)
C29 0.057(3) 0.060(3) 0.073(3) 0.012(2) 0.010(2) 0.004(2)
C30 0.086(4) 0.039(2) 0.104(4) 0.007(2) -0.002(3) 0.009(2)
C31 0.092(4) 0.053(3) 0.102(5) 0.007(3) 0.015(4) 0.011(3)
C32 0.098(4) 0.048(3) 0.092(4) 0.000(2) -0.003(3) 0.010(3)
C33 0.086(3) 0.039(2) 0.083(4) 0.008(2) 0.004(3) 0.002(2)
C34 0.093(4) 0.036(2) 0.088(4) 0.011(2) 0.000(3) 0.003(2)
C35 0.090(4) 0.043(2) 0.092(4) 0.014(2) 0.002(3) 0.003(2)
O1 0.111(7) 0.083(5) 0.078(5) 0.016(4) -0.011(5) -0.015(5)
C36 0.113(9) 0.131(9) 0.081(7) 0.031(6) 0.001(6) 0.004(7)
C37 0.133(10) 0.170(11) 0.084(8) 0.015(7) 0.015(7) -0.010(9)
C38 0.138(10) 0.197(13) 0.076(9) -0.027(9) -0.007(7) 0.004(9)
C39 0.122(10) 0.237(13) 0.093(9) -0.042(9) 0.022(7) 0.001(9)
F1 0.155(8) 0.332(12) 0.218(10) -0.168(9) 0.014(7) -0.009(8)
F2 0.136(6) 0.183(8) 0.155(7) -0.048(6) 0.007(5) -0.006(5)
F3 0.269(14) 0.359(15) 0.159(9) -0.019(9) 0.078(9) 0.040(11)
O2 0.070(6) 0.053(5) 0.057(5) -0.002(3) 0.011(4) 0.001(4)
C40 0.078(7) 0.063(6) 0.072(7) 0.005(5) 0.008(5) -0.004(5)
C41 0.083(7) 0.068(7) 0.067(6) -0.004(5) 0.014(5) -0.001(5)
C42 0.088(8) 0.103(8) 0.094(12) -0.004(7) 0.019(7) -0.004(6)
C43 0.088(8) 0.117(10) 0.084(9) 0.004(7) 0.002(7) -0.006(7)
F4 0.098(6) 0.180(9) 0.148(8) -0.018(7) 0.056(6) -0.013(6)
F5 0.108(6) 0.130(7) 0.104(6) -0.015(5) 0.007(5) -0.006(5)
F6 0.117(6) 0.148(7) 0.119(6) 0.019(5) 0.000(5) -0.022(5)
O3 0.0635(19) 0.072(2) 0.087(2) 0.0300(18) 0.0114(17) 0.0122(16)
C44 0.055(3) 0.082(3) 0.081(3) 0.031(3) 0.006(2) 0.014(2)
C45 0.061(3) 0.089(4) 0.086(4) 0.033(3) 0.010(3) 0.015(3)
C46 0.072(3) 0.102(4) 0.085(4) 0.029(3) 0.013(3) 0.014(3)
C47 0.088(4) 0.127(6) 0.089(5) 0.049(4) 0.011(4) 0.022(4)
F7 0.130(3) 0.159(4) 0.090(2) 0.043(2) 0.020(2) 0.031(3)
F8 0.131(3) 0.159(4) 0.118(3) 0.000(3) 0.010(3) -0.037(3)
F9 0.170(4) 0.172(4) 0.095(3) 0.021(2) 0.011(2) 0.101(3)
O4 0.069(2) 0.076(2) 0.073(2) 0.0129(17) 0.0057(16) -0.0129(16)
C48 0.109(5) 0.118(5) 0.072(4) 0.014(3) 0.010(3) -0.045(4)
C49 0.099(5) 0.135(6) 0.093(5) 0.025(4) 0.016(4) -0.013(4)
C50 0.101(5) 0.138(6) 0.096(5) 0.014(4) 0.002(4) -0.013(4)
C51 0.137(7) 0.130(7) 0.076(5) 0.012(4) 0.010(4) -0.012(5)
F10 0.167(5) 0.237(6) 0.115(4) -0.019(4) -0.017(3) 0.001(4)
F11 0.241(6) 0.126(4) 0.127(4) -0.006(3) 0.013(4) -0.015(4)
F12 0.164(4) 0.153(4) 0.083(2) 0.018(2) 0.010(2) 0.002(3)
O5 0.078(5) 0.072(7) 0.092(5) 0.008(4) 0.027(4) -0.003(5)
C52 0.061(6) 0.051(6) 0.102(7) 0.005(5) 0.015(5) 0.008(5)
C53 0.075(6) 0.068(7) 0.098(6) -0.007(5) 0.020(5) 0.009(5)
C54 0.071(5) 0.089(6) 0.100(6) -0.002(4) 0.011(4) 0.021(4)
C55 0.092(9) 0.107(9) 0.098(8) -0.011(6) 0.009(6) 0.039(7)
F13 0.142(6) 0.159(7) 0.105(5) -0.010(5) 0.009(4) 0.040(5)
F14 0.099(5) 0.127(7) 0.127(7) -0.006(5) -0.010(4) 0.037(4)
F15 0.126(6) 0.115(6) 0.130(6) -0.030(5) -0.015(5) 0.044(5)
O6 0.056(7) 0.057(9) 0.070(7) 0.009(5) 0.015(5) 0.000(6)
C56 0.066(8) 0.053(8) 0.065(7) 0.006(6) 0.017(5) 0.002(7)
C57 0.066(7) 0.062(7) 0.075(7) 0.011(5) 0.017(5) -0.002(6)
C58 0.057(7) 0.065(8) 0.078(7) 0.001(6) 0.007(6) 0.010(6)
C59 0.072(8) 0.072(8) 0.077(8) 0.002(6) 0.006(6) 0.009(6)
F16 0.097(7) 0.074(5) 0.089(6) -0.010(4) 0.006(5) 0.017(4)
F17 0.069(5) 0.070(5) 0.085(7) -0.004(4) -0.001(4) 0.011(4)
F18 0.082(6) 0.099(8) 0.083(7) -0.001(6) 0.012(5) -0.004(6)
O7 0.0671(19) 0.0601(18) 0.087(2) 0.0161(17) 0.0089(17) 0.0070(15)
C60 0.073(3) 0.070(3) 0.090(4) 0.018(3) 0.007(3) -0.001(2)
C61 0.081(4) 0.083(4) 0.092(4) 0.016(3) 0.003(3) -0.002(3)
C62 0.104(4) 0.087(4) 0.106(5) 0.030(3) 0.003(4) 0.001(3)
C63 0.137(7) 0.123(6) 0.122(6) 0.046(5) 0.023(6) 0.027(5)
F19 0.260(6) 0.142(4) 0.169(5) 0.078(4) 0.041(4) 0.086(4)
F20 0.102(3) 0.232(6) 0.152(4) 0.040(4) -0.015(3) 0.037(4)
F21 0.145(4) 0.161(4) 0.113(3) 0.058(3) 0.027(3) 0.037(3)
O8 0.0590(18) 0.0658(19) 0.080(2) 0.0001(16) 0.0110(16) 0.0079(15)
C64 0.069(3) 0.074(3) 0.086(4) 0.000(3) 0.014(3) 0.008(2)
C65 0.085(4) 0.095(4) 0.081(4) 0.005(3) 0.019(3) 0.008(3)
C66 0.088(4) 0.117(5) 0.082(4) -0.005(4) 0.012(3) -0.006(4)
C67 0.118(6) 0.141(7) 0.093(5) -0.015(5) 0.000(5) 0.006(5)
F22 0.117(3) 0.212(5) 0.125(3) -0.009(3) -0.022(3) -0.011(3)
F23 0.131(3) 0.142(4) 0.139(4) 0.006(3) -0.019(3) 0.020(3)
F24 0.151(4) 0.190(4) 0.081(2) 0.003(3) 0.011(2) 0.008(3)
O9 0.070(9) 0.048(5) 0.066(6) 0.002(4) 0.010(6) 0.003(4)
C68 0.085(10) 0.076(7) 0.065(7) 0.016(6) 0.019(7) 0.029(6)
C69 0.157(12) 0.151(11) 0.096(8) 0.009(7) 0.042(8) 0.021(9)
C70 0.188(13) 0.081(8) 0.150(11) 0.018(7) 0.052(9) -0.011(8)
C71 0.176(12) 0.097(9) 0.116(10) 0.022(7) 0.063(9) 0.038(8)
F25 0.185(8) 0.096(6) 0.152(7) 0.049(5) 0.045(6) 0.000(5)
F26 0.183(8) 0.101(6) 0.251(10) 0.065(6) 0.110(7) 0.030(5)
F27 0.148(10) 0.115(8) 0.156(9) 0.035(6) 0.041(7) 0.040(7)
O10 0.069(9) 0.063(7) 0.062(5) 0.009(5) 0.012(6) 0.002(5)
C72 0.064(9) 0.101(9) 0.064(7) -0.002(6) -0.001(6) -0.006(7)
C73 0.070(6) 0.070(7) 0.058(5) 0.004(4) 0.004(4) -0.019(5)
C74 0.086(7) 0.098(7) 0.065(5) 0.007(5) 0.012(5) 0.000(5)
C75 0.095(9) 0.112(10) 0.086(8) 0.002(6) 0.025(6) -0.015(7)
F28 0.129(6) 0.176(8) 0.090(5) 0.004(5) 0.029(4) -0.011(5)
F29 0.127(8) 0.127(9) 0.091(7) 0.031(5) 0.013(5) -0.013(6)
F30 0.112(5) 0.162(8) 0.112(5) 0.002(5) 0.026(4) -0.038(5)
O11 0.116(5) 0.034(5) 0.069(4) 0.004(3) 0.022(4) -0.004(4)
C76 0.060(5) 0.052(5) 0.066(6) 0.003(5) 0.005(4) -0.004(4)
C77 0.075(5) 0.056(4) 0.056(4) 0.013(3) -0.006(3) -0.006(4)
C78 0.119(7) 0.106(7) 0.068(5) -0.007(4) 0.023(5) -0.052(6)
C79 0.188(12) 0.154(11) 0.085(7) -0.022(7) 0.040(8) -0.085(9)
F31 0.242(10) 0.244(9) 0.116(5) -0.024(5) 0.068(6) -0.141(8)
F32 0.204(9) 0.187(10) 0.149(6) -0.014(6) 0.060(6) -0.120(8)
F33 0.280(11) 0.213(12) 0.147(9) 0.076(8) 0.049(8) -0.047(8)
O12 0.082(9) 0.027(8) 0.082(10) 0.004(7) -0.002(7) -0.014(7)
C80 0.107(14) 0.072(12) 0.073(11) 0.006(9) 0.033(9) -0.013(11)
C81 0.101(12) 0.090(11) 0.115(12) 0.016(10) 0.021(10) -0.009(10)
C82 0.083(10) 0.122(11) 0.158(13) 0.048(10) 0.014(9) -0.020(8)
C83 0.087(11) 0.120(12) 0.146(14) 0.033(10) 0.009(10) -0.035(9)
F34 0.098(7) 0.118(8) 0.109(8) 0.023(6) 0.005(6) -0.022(6)
F35 0.091(7) 0.100(9) 0.172(13) 0.049(8) 0.006(7) -0.025(6)
F36 0.119(10) 0.080(7) 0.187(11) 0.033(7) 0.053(8) -0.024(6)
O13 0.089(5) 0.055(6) 0.097(7) -0.016(4) 0.017(5) -0.003(4)
C84 0.128(13) 0.185(18) 0.119(10) 0.037(10) 0.032(9) 0.021(11)
C85 0.083(8) 0.117(12) 0.112(8) 0.009(7) 0.019(6) 0.021(7)
C86 0.128(10) 0.182(14) 0.136(10) 0.034(9) 0.028(8) -0.007(9)
C87 0.123(11) 0.177(13) 0.127(10) 0.008(9) 0.020(8) -0.014(10)
F37 0.147(10) 0.232(12) 0.145(8) 0.027(7) 0.025(6) 0.025(8)
F38 0.135(8) 0.138(8) 0.148(8) -0.014(6) 0.027(6) -0.027(6)
F39 0.136(6) 0.175(7) 0.130(6) -0.009(5) 0.024(4) -0.020(5)
O14 0.103(10) 0.060(12) 0.108(10) -0.033(7) -0.013(7) 0.016(7)
C88 0.071(11) 0.079(12) 0.113(13) -0.014(9) -0.016(8) 0.028(9)
C89 0.116(18) 0.14(2) 0.124(12) -0.040(11) 0.013(10) -0.009(16)
C90 0.099(12) 0.147(15) 0.127(13) -0.016(10) 0.009(9) 0.003(10)
C91 0.091(13) 0.173(16) 0.153(14) 0.007(12) 0.019(11) 0.031(12)
F40 0.156(17) 0.218(18) 0.171(13) 0.022(11) 0.015(10) 0.006(13)
F41 0.150(11) 0.180(11) 0.210(14) 0.018(9) 0.027(9) -0.022(9)
F42 0.093(9) 0.226(19) 0.188(15) 0.026(14) 0.030(8) 0.007(10)
O15 0.090(5) 0.059(5) 0.075(6) 0.012(4) -0.025(4) 0.001(4)
C92 0.091(6) 0.042(5) 0.066(6) 0.010(5) -0.006(5) -0.013(4)
C93 0.084(7) 0.060(7) 0.098(7) -0.004(5) 0.000(5) -0.004(5)
C94 0.066(5) 0.052(4) 0.073(5) -0.001(3) 0.004(4) -0.008(4)
C95 0.077(5) 0.081(6) 0.088(6) -0.001(5) 0.005(5) -0.005(4)
F43 0.086(3) 0.080(3) 0.113(5) 0.004(3) 0.017(3) -0.024(2)
F44 0.066(3) 0.090(3) 0.126(5) -0.025(3) 0.010(3) -0.003(2)
F45 0.084(3) 0.139(5) 0.088(3) -0.002(3) 0.018(3) -0.006(3)
O16 0.062(10) 0.045(10) 0.043(8) 0.016(7) 0.005(8) 0.009(9)
C96 0.081(11) 0.027(10) 0.046(12) 0.025(8) 0.017(9) 0.005(7)
C97 0.061(12) 0.023(10) 0.049(10) 0.003(7) -0.001(8) -0.011(8)
C98 0.069(8) 0.038(10) 0.080(13) 0.023(8) -0.011(7) -0.008(7)
C99 0.067(10) 0.040(9) 0.109(14) 0.016(9) -0.018(9) -0.010(7)
F46 0.075(8) 0.051(6) 0.132(13) 0.022(6) -0.031(7) -0.005(5)
F47 0.062(8) 0.079(9) 0.116(11) 0.020(7) -0.005(7) 0.007(6)
F48 0.069(9) 0.047(6) 0.105(12) 0.025(6) -0.007(8) -0.009(5)
C100 0.053(4) 0.066(5) 0.077(5) 0.010(4) 0.012(4) -0.009(3)
C101 0.070(5) 0.063(6) 0.085(6) 0.010(4) 0.023(4) 0.015(4)
C102 0.102(8) 0.051(5) 0.094(7) -0.010(4) 0.018(5) 0.000(5)
C103 0.060(5) 0.072(7) 0.073(6) -0.002(5) -0.009(4) -0.007(5)
C104 0.065(4) 0.043(4) 0.078(5) 0.012(3) 0.000(4) 0.004(3)
C105 0.049(4) 0.064(5) 0.069(6) 0.009(4) 0.006(4) 0.001(4)
C106 0.056(5) 0.064(6) 0.077(7) 0.016(5) 0.012(6) 0.007(5)
C107 0.065(5) 0.068(6) 0.073(6) 0.017(4) 0.010(5) 0.016(5)
C108 0.053(5) 0.059(5) 0.071(7) 0.015(4) 0.013(5) 0.011(4)
C109 0.049(5) 0.068(6) 0.071(6) 0.006(4) 0.008(4) 0.005(4)
C110 0.051(5) 0.060(5) 0.079(7) 0.014(5) 0.016(6) 0.001(4)
C111 0.075(7) 0.042(5) 0.087(6) 0.011(4) 0.021(5) 0.013(4)
C112 0.077(6) 0.040(7) 0.085(7) 0.000(5) 0.021(5) 0.007(4)
C113 0.089(8) 0.046(6) 0.081(6) 0.003(5) 0.019(5) 0.007(6)
C114 0.075(6) 0.048(5) 0.083(7) 0.005(5) 0.019(5) 0.004(5)
C115 0.098(8) 0.054(5) 0.087(6) -0.001(5) 0.018(6) 0.009(6)
C116 0.075(7) 0.051(5) 0.092(7) 0.007(6) 0.021(5) 0.006(5)
C117 0.068(6) 0.052(6) 0.081(6) -0.011(4) 0.010(5) -0.014(4)
C118 0.065(7) 0.068(7) 0.078(7) -0.009(5) -0.001(6) -0.008(5)
C119 0.060(6) 0.066(8) 0.075(6) -0.007(5) 0.004(5) -0.004(6)
C120 0.053(5) 0.067(7) 0.081(7) -0.013(5) -0.003(5) 0.000(5)
C121 0.068(7) 0.075(9) 0.075(6) -0.003(5) 0.004(5) -0.013(6)
C122 0.074(8) 0.064(7) 0.079(6) -0.019(5) 0.007(5) -0.003(5)
C123 0.049(5) 0.064(6) 0.066(6) 0.005(5) -0.005(4) 0.005(4)
C124 0.043(5) 0.057(7) 0.068(6) 0.012(5) -0.002(4) 0.002(4)
C125 0.046(5) 0.055(5) 0.068(5) 0.009(4) -0.002(4) 0.004(3)
C126 0.049(5) 0.053(5) 0.069(7) 0.008(5) -0.002(4) 0.004(4)
C127 0.073(7) 0.069(6) 0.072(6) 0.018(5) -0.007(5) 0.007(4)
C128 0.052(6) 0.070(7) 0.064(6) 0.007(5) -0.011(5) 0.003(4)
C129 0.058(4) 0.033(3) 0.073(5) 0.009(3) 0.001(4) -0.006(3)
C130 0.062(6) 0.040(5) 0.065(6) 0.003(4) 0.008(4) -0.002(4)
C131 0.052(4) 0.045(4) 0.065(5) 0.012(3) 0.005(3) -0.010(3)
C132 0.053(5) 0.045(4) 0.062(6) 0.007(4) 0.011(4) -0.008(4)
C133 0.060(4) 0.042(4) 0.067(5) 0.003(3) 0.011(4) -0.012(3)
C134 0.065(5) 0.038(4) 0.059(6) 0.004(4) 0.005(4) -0.005(4)
C135 0.066(8) 0.057(7) 0.079(9) 0.012(6) -0.001(7) -0.006(5)
C136 0.058(8) 0.046(7) 0.073(10) 0.013(6) -0.006(6) -0.007(5)
C137 0.042(7) 0.053(8) 0.101(11) 0.010(7) -0.006(6) 0.005(5)
C138 0.051(7) 0.031(6) 0.074(9) 0.013(6) -0.009(6) 0.006(5)
C139 0.071(7) 0.041(6) 0.076(9) 0.004(6) -0.004(6) -0.006(5)
C140 0.060(9) 0.044(7) 0.059(10) 0.007(6) 0.004(8) -0.012(6)
C141 0.066(10) 0.058(9) 0.062(8) 0.008(6) -0.003(7) -0.007(7)
C142 0.074(11) 0.043(7) 0.065(10) 0.010(6) 0.006(8) -0.007(7)
C143 0.044(7) 0.050(8) 0.073(9) 0.007(6) -0.003(7) -0.011(6)
C144 0.051(9) 0.050(8) 0.063(10) 0.003(6) -0.002(8) -0.010(7)
C145 0.053(9) 0.052(8) 0.071(8) 0.012(6) 0.000(7) -0.010(7)
C146 0.048(6) 0.038(9) 0.081(10) 0.007(7) -0.004(7) -0.006(5)
C147 0.048(7) 0.018(8) 0.093(9) 0.012(7) 0.003(6) 0.004(5)
C148 0.048(7) 0.033(9) 0.089(10) 0.009(8) 0.001(7) 0.003(6)
C149 0.041(7) 0.037(7) 0.097(10) 0.005(7) -0.004(6) 0.005(6)
C150 0.054(7) 0.051(9) 0.078(10) 0.006(7) -0.006(6) 0.001(6)
C151 0.044(8) 0.055(10) 0.086(9) 0.006(7) -0.003(6) -0.002(6)
C152 0.053(9) 0.038(7) 0.090(11) 0.010(7) -0.012(7) 0.004(6)
C153 0.041(9) 0.045(8) 0.081(9) 0.025(6) -0.006(7) 0.004(6)
C154 0.045(8) 0.036(8) 0.084(10) 0.017(6) -0.010(7) 0.001(6)
C155 0.044(9) 0.028(7) 0.076(9) 0.016(5) -0.014(6) -0.004(5)
C156 0.048(8) 0.037(7) 0.076(10) 0.006(6) -0.018(7) -0.006(6)
C157 0.042(8) 0.043(8) 0.088(9) 0.006(6) -0.010(6) 0.005(6)
C158 0.059(9) 0.030(6) 0.057(10) 0.013(6) -0.014(7) -0.007(5)
C159 0.060(9) 0.038(8) 0.067(9) 0.015(7) -0.008(7) 0.000(6)
C160 0.063(10) 0.036(8) 0.056(9) 0.008(6) -0.001(7) -0.001(6)
C161 0.058(8) 0.035(6) 0.063(9) 0.015(6) -0.008(6) 0.007(6)
C162 0.054(9) 0.038(7) 0.058(9) 0.014(6) -0.002(7) -0.011(6)
C163 0.068(10) 0.045(8) 0.075(10) 0.013(7) -0.005(8) -0.007(6)
C164 0.060(8) 0.035(7) 0.066(11) 0.008(8) -0.005(7) -0.006(7)
C165 0.070(8) 0.040(7) 0.080(8) 0.010(6) -0.004(6) -0.016(6)
C166 0.060(9) 0.050(8) 0.063(10) 0.011(7) -0.009(7) -0.007(7)
C167 0.071(8) 0.045(7) 0.080(9) 0.015(6) -0.002(7) -0.014(5)
C168 0.061(9) 0.049(9) 0.072(10) 0.012(7) -0.004(7) -0.008(7)
C169 0.068(8) 0.035(7) 0.078(8) 0.007(6) -0.007(6) -0.016(5)
O17 0.088(5) 0.076(6) 0.080(5) 0.021(4) 0.007(4) 0.022(4)
C170 0.124(9) 0.096(7) 0.077(7) 0.037(5) 0.014(6) 0.026(7)
C171 0.192(15) 0.131(9) 0.094(8) 0.009(7) 0.006(8) -0.018(9)
C172 0.151(10) 0.122(8) 0.120(8) 0.012(7) 0.016(7) 0.002(7)
C173 0.088(7) 0.117(8) 0.079(7) 0.011(6) -0.007(5) -0.010(6)
F49 0.126(5) 0.136(6) 0.121(5) 0.006(4) -0.008(4) -0.034(4)
F50 0.111(5) 0.148(6) 0.119(5) 0.027(4) 0.001(4) 0.005(4)
F51 0.141(5) 0.122(6) 0.088(4) 0.006(4) -0.010(4) -0.004(5)
O18 0.124(14) 0.057(11) 0.097(12) 0.030(9) 0.003(10) 0.008(9)
C174 0.157(19) 0.112(13) 0.094(13) 0.032(9) -0.011(11) -0.015(11)
C175 0.105(13) 0.127(13) 0.106(13) 0.034(9) -0.008(10) -0.027(11)
C176 0.073(9) 0.129(10) 0.088(9) 0.028(8) -0.007(7) -0.038(8)
C177 0.114(14) 0.131(13) 0.099(13) 0.032(10) -0.016(10) -0.028(10)
F52 0.137(10) 0.143(10) 0.144(10) -0.021(8) -0.010(8) -0.028(8)
F53 0.136(11) 0.168(12) 0.173(15) 0.044(11) 0.001(9) -0.008(9)
F54 0.223(14) 0.114(11) 0.107(10) 0.017(8) 0.020(9) 0.005(10)
O19 0.073(4) 0.062(5) 0.075(6) 0.015(4) 0.022(5) 0.013(4)
C178 0.062(5) 0.075(7) 0.076(6) 0.023(5) 0.018(5) 0.016(5)
C179 0.060(5) 0.087(8) 0.064(6) 0.021(5) 0.014(6) 0.023(6)
C180 0.061(5) 0.125(8) 0.076(5) 0.024(5) 0.013(4) 0.014(5)
C181 0.077(6) 0.159(11) 0.059(6) 0.011(6) 0.006(5) 0.016(7)
F55 0.120(5) 0.191(10) 0.073(5) 0.018(5) 0.026(4) 0.010(6)
F56 0.088(4) 0.235(12) 0.094(6) 0.007(6) -0.012(4) 0.007(6)
F57 0.099(5) 0.144(7) 0.075(5) -0.009(4) 0.004(4) 0.007(5)
O20 0.070(7) 0.058(9) 0.079(9) 0.013(6) 0.015(7) -0.005(7)
C182 0.056(9) 0.072(13) 0.074(12) 0.008(8) 0.011(9) 0.001(9)
C183 0.067(10) 0.095(13) 0.087(10) 0.002(8) 0.013(8) 0.009(9)
C184 0.079(11) 0.093(10) 0.088(11) 0.001(8) 0.027(8) -0.008(8)
C185 0.073(10) 0.087(11) 0.106(12) -0.011(9) 0.031(9) -0.011(8)
F58 0.123(9) 0.114(9) 0.107(11) -0.002(7) 0.048(9) 0.000(7)
F59 0.096(7) 0.096(8) 0.106(11) 0.002(6) 0.013(6) -0.005(5)
F60 0.103(8) 0.109(9) 0.110(12) -0.001(8) 0.028(8) 0.005(7)
O21 0.065(6) 0.121(6) 0.098(6) 0.056(6) 0.009(5) 0.025(5)
C186 0.112(8) 0.075(6) 0.143(9) 0.046(6) 0.047(7) 0.039(6)
C187 0.087(6) 0.089(6) 0.139(8) 0.004(6) 0.001(6) 0.023(5)
C188 0.138(8) 0.103(7) 0.140(9) 0.013(6) -0.001(7) 0.041(6)
C189 0.129(9) 0.078(7) 0.151(10) 0.017(7) 0.023(8) 0.031(6)
F61 0.123(5) 0.127(6) 0.147(6) 0.011(4) 0.025(4) 0.052(4)
F62 0.185(8) 0.089(4) 0.212(10) 0.005(5) 0.003(7) 0.030(4)
F63 0.182(8) 0.160(8) 0.152(7) 0.035(6) 0.039(6) 0.031(6)
O22 0.050(9) 0.121(12) 0.097(11) 0.061(11) 0.014(9) 0.021(8)
C190 0.069(12) 0.21(2) 0.107(12) -0.007(14) 0.039(10) -0.045(14)
C191 0.144(15) 0.179(18) 0.125(13) 0.003(12) 0.031(11) -0.003(13)
C192 0.238(17) 0.209(16) 0.163(14) 0.007(12) 0.072(12) 0.004(13)
C193 0.195(18) 0.20(2) 0.23(2) -0.012(15) 0.065(14) -0.010(14)
F64 0.216(15) 0.176(16) 0.192(15) 0.006(11) 0.052(11) -0.016(12)
F65 0.275(19) 0.180(16) 0.200(15) -0.010(11) 0.069(13) -0.036(13)
F66 0.25(2) 0.194(17) 0.220(18) -0.007(13) 0.053(14) -0.027(14)
O23 0.121(8) 0.095(6) 0.102(7) -0.009(5) 0.042(6) -0.012(7)
C194 0.227(18) 0.178(19) 0.150(11) 0.011(10) 0.102(11) -0.026(14)
C195 0.205(13) 0.122(10) 0.137(8) -0.050(7) 0.089(8) -0.039(9)
C196 0.241(14) 0.174(13) 0.158(9) 0.001(8) 0.085(8) 0.014(11)
C197 0.189(14) 0.149(12) 0.157(10) -0.051(9) 0.087(10) -0.031(10)
F67 0.233(11) 0.208(11) 0.183(9) 0.007(7) 0.113(8) 0.060(8)
F68 0.236(11) 0.372(18) 0.169(9) -0.011(10) 0.084(8) 0.090(11)
F69 0.375(16) 0.251(11) 0.291(13) -0.057(9) 0.094(11) -0.046(10)
O24 0.054(7) 0.090(9) 0.088(9) -0.010(7) -0.001(6) -0.005(6)
C198 0.107(13) 0.067(12) 0.111(13) 0.012(9) 0.042(10) 0.007(10)
C199 0.21(2) 0.109(14) 0.141(12) -0.026(10) 0.075(12) -0.016(14)
C200 0.124(12) 0.076(8) 0.115(10) -0.040(7) 0.024(8) -0.017(8)
C201 0.127(15) 0.118(13) 0.171(15) -0.014(11) 0.023(11) -0.012(11)
F70 0.092(7) 0.082(6) 0.266(13) -0.029(7) -0.002(8) 0.005(5)
F71 0.111(10) 0.114(10) 0.171(12) 0.000(8) -0.008(8) -0.015(8)
F72 0.118(9) 0.131(10) 0.224(17) 0.009(10) -0.008(9) -0.034(7)
O25 0.076(8) 0.083(8) 0.084(6) -0.011(4) 0.019(6) -0.014(6)
C202 0.103(12) 0.095(9) 0.092(10) -0.017(7) 0.020(8) -0.006(7)
C203 0.123(12) 0.107(10) 0.101(8) -0.013(7) 0.034(8) -0.011(8)
C204 0.072(8) 0.091(7) 0.121(7) -0.014(5) 0.017(5) -0.013(5)
C205 0.072(8) 0.104(8) 0.116(8) -0.015(6) 0.031(6) -0.010(6)
F73 0.072(4) 0.091(5) 0.132(5) -0.017(4) 0.032(3) -0.011(3)
F74 0.095(5) 0.099(7) 0.128(7) -0.005(5) 0.016(4) -0.010(4)
F75 0.093(5) 0.106(5) 0.125(6) 0.000(4) 0.049(4) 0.003(4)
O26 0.070(11) 0.072(9) 0.096(12) 0.018(9) 0.003(9) 0.025(8)
C206 0.060(11) 0.081(11) 0.089(14) 0.008(9) 0.016(10) -0.001(8)
C207 0.055(10) 0.064(9) 0.093(12) 0.008(8) 0.012(8) 0.007(7)
C208 0.052(10) 0.080(10) 0.143(13) 0.017(9) -0.003(9) -0.010(8)
C209 0.067(12) 0.073(10) 0.139(15) 0.014(9) -0.004(10) 0.010(7)
F76 0.106(12) 0.098(10) 0.160(15) 0.008(8) -0.003(9) -0.016(8)
F77 0.071(7) 0.071(8) 0.118(11) 0.005(7) -0.001(6) 0.015(6)
F78 0.115(11) 0.120(12) 0.145(11) 0.013(8) 0.024(8) 0.013(8)
O27 0.071(6) 0.065(7) 0.091(6) -0.015(4) 0.007(5) 0.002(5)
C210 0.089(10) 0.076(6) 0.089(7) -0.017(5) 0.027(6) -0.013(6)
C211 0.063(5) 0.076(5) 0.093(6) -0.005(4) -0.003(4) -0.015(4)
C212 0.081(5) 0.074(5) 0.067(5) -0.007(3) -0.006(4) -0.014(4)
C213 0.091(6) 0.080(6) 0.091(6) -0.004(5) -0.005(5) -0.010(5)
F79 0.161(6) 0.103(4) 0.074(4) 0.003(3) 0.003(3) -0.028(4)
F80 0.117(5) 0.084(3) 0.097(4) -0.002(3) -0.005(3) -0.034(3)
F81 0.131(5) 0.100(4) 0.133(6) 0.019(4) -0.057(4) -0.021(3)
O28 0.083(11) 0.069(13) 0.073(8) 0.001(7) -0.003(6) 0.005(9)
C214 0.078(15) 0.13(2) 0.100(14) -0.039(12) 0.008(11) -0.021(15)
C215 0.17(2) 0.20(3) 0.117(14) 0.008(13) 0.033(14) -0.026(18)
C216 0.23(2) 0.239(19) 0.148(15) 0.001(13) 0.067(14) 0.001(15)
C217 0.22(2) 0.26(2) 0.165(17) 0.019(15) 0.080(15) 0.012(17)
F82 0.25(2) 0.26(2) 0.167(14) 0.043(14) 0.070(14) 0.023(16)
F83 0.223(19) 0.269(19) 0.204(18) 0.024(13) 0.064(14) 0.000(14)
F84 0.240(17) 0.29(2) 0.225(19) 0.017(16) 0.056(13) 0.019(15)
O29 0.053(3) 0.069(6) 0.077(5) -0.008(4) 0.007(3) -0.013(4)
C218 0.058(7) 0.061(8) 0.084(7) -0.002(6) -0.004(5) 0.005(5)
C219 0.063(5) 0.072(8) 0.089(6) 0.003(5) -0.002(5) -0.001(5)
C220 0.083(6) 0.066(6) 0.081(6) -0.004(5) -0.001(5) 0.005(5)
C221 0.098(8) 0.082(7) 0.096(7) 0.001(5) 0.005(6) 0.000(6)
F85 0.156(8) 0.120(5) 0.101(5) -0.004(4) 0.023(5) -0.026(6)
F86 0.127(6) 0.076(4) 0.126(8) 0.020(4) 0.002(5) 0.005(4)
F87 0.092(4) 0.087(5) 0.118(5) -0.002(4) 0.011(4) -0.011(3)
O30 0.067(10) 0.044(9) 0.074(9) -0.002(6) -0.009(7) -0.005(7)
C222 0.077(14) 0.057(12) 0.068(9) 0.001(7) -0.013(8) 0.008(9)
C223 0.072(13) 0.058(12) 0.071(9) 0.005(7) -0.004(7) 0.020(9)
C224 0.101(13) 0.079(11) 0.078(9) 0.003(7) -0.008(8) 0.012(9)
C225 0.106(13) 0.095(13) 0.076(10) 0.016(9) -0.005(9) 0.013(10)
F88 0.126(12) 0.168(12) 0.097(8) 0.017(7) -0.006(7) -0.006(10)
F89 0.131(13) 0.099(9) 0.122(12) 0.038(7) -0.001(8) 0.016(8)
F90 0.102(10) 0.100(12) 0.118(10) 0.024(8) -0.009(7) 0.005(7)
O31 0.112(8) 0.099(6) 0.074(6) 0.016(5) 0.007(5) -0.012(6)
C226 0.129(11) 0.088(9) 0.110(10) 0.011(8) 0.013(8) -0.004(7)
C227 0.171(13) 0.161(12) 0.123(10) -0.013(8) -0.001(9) 0.026(10)
C228 0.314(16) 0.122(10) 0.218(15) -0.013(9) -0.062(12) 0.056(10)
C229 0.29(2) 0.212(15) 0.32(2) 0.047(14) -0.065(16) 0.033(14)
F91 0.399(16) 0.138(7) 0.216(10) 0.058(6) -0.065(10) 0.064(8)
F92 0.43(2) 0.218(14) 0.323(14) 0.020(11) -0.047(13) -0.010(14)
F93 0.358(15) 0.286(14) 0.401(18) 0.119(13) -0.048(12) 0.077(11)
O32 0.072(8) 0.050(6) 0.066(10) 0.011(7) -0.004(7) -0.017(6)
C230 0.094(13) 0.088(12) 0.084(12) 0.004(9) -0.019(10) -0.003(10)
C231 0.097(13) 0.090(11) 0.103(12) 0.018(9) -0.015(10) -0.008(9)
C232 0.128(12) 0.086(11) 0.133(11) 0.031(8) -0.028(9) -0.006(8)
C233 0.150(15) 0.142(13) 0.147(14) 0.048(11) 0.009(11) 0.022(11)
F94 0.153(10) 0.121(8) 0.151(10) 0.063(7) 0.004(8) 0.006(7)
F95 0.096(7) 0.175(11) 0.125(8) 0.032(7) 0.025(6) 0.009(7)
F96 0.100(6) 0.128(8) 0.058(5) 0.010(5) -0.020(4) 0.030(5)
O33 0.064(4) 0.057(3) 0.082(4) 0.008(3) 0.012(3) 0.006(3)
C234 0.092(7) 0.053(5) 0.079(6) 0.009(5) 0.008(5) 0.007(5)
C235 0.094(7) 0.078(6) 0.090(6) 0.007(5) 0.015(5) 0.027(5)
C236 0.090(6) 0.068(5) 0.081(6) 0.016(4) -0.003(4) 0.000(4)
C237 0.088(6) 0.076(6) 0.089(6) -0.003(5) -0.002(5) 0.004(5)
F97 0.088(4) 0.099(4) 0.100(4) 0.030(3) 0.010(3) 0.006(3)
F98 0.104(4) 0.171(7) 0.123(5) -0.038(5) -0.002(4) -0.006(4)
F99 0.168(6) 0.102(4) 0.077(4) 0.005(3) -0.004(4) 0.054(4)
O34 0.077(13) 0.047(7) 0.090(11) 0.004(9) -0.037(8) 0.009(10)
C238 0.109(13) 0.057(10) 0.095(11) -0.002(9) -0.044(9) -0.004(10)
C239 0.106(14) 0.067(12) 0.091(10) -0.006(9) -0.039(9) -0.001(11)
C240 0.164(13) 0.093(13) 0.105(11) 0.003(9) -0.044(9) 0.028(10)
C241 0.175(18) 0.154(18) 0.124(14) 0.006(12) -0.016(12) 0.018(14)
F100 0.214(16) 0.161(14) 0.124(10) -0.006(9) -0.030(10) 0.025(11)
F101 0.181(13) 0.176(14) 0.178(16) 0.040(11) -0.017(11) 0.047(11)
F102 0.239(15) 0.144(10) 0.144(11) -0.008(8) -0.034(10) -0.013(10)
O35 0.065(4) 0.071(5) 0.069(4) -0.006(3) 0.011(3) -0.006(3)
C242 0.093(12) 0.16(2) 0.089(10) 0.006(10) 0.021(9) -0.018(12)
C243 0.083(10) 0.127(15) 0.071(7) -0.002(8) 0.004(6) 0.001(11)
C244 0.122(9) 0.101(8) 0.090(7) 0.011(6) 0.040(6) 0.005(7)
C245 0.117(10) 0.150(12) 0.085(8) 0.016(8) -0.003(7) 0.019(9)
F103 0.223(12) 0.197(13) 0.108(7) -0.007(7) 0.043(7) 0.050(9)
F104 0.118(7) 0.183(12) 0.133(9) -0.015(8) 0.009(6) 0.015(7)
F105 0.221(11) 0.147(8) 0.145(8) -0.029(6) 0.013(8) 0.021(7)
O36 0.075(7) 0.070(7) 0.086(8) 0.032(6) -0.009(6) 0.001(6)
C246 0.119(14) 0.106(15) 0.087(12) 0.017(10) -0.011(10) 0.017(12)
C247 0.125(11) 0.077(11) 0.105(11) 0.016(9) 0.012(9) -0.003(9)
C248 0.139(11) 0.119(12) 0.183(16) -0.014(11) 0.011(9) -0.011(8)
C249 0.137(12) 0.141(15) 0.198(17) -0.009(13) 0.002(11) -0.025(10)
F106 0.143(9) 0.104(8) 0.256(14) 0.018(8) -0.003(8) -0.025(7)
F107 0.121(9) 0.102(7) 0.193(12) -0.004(7) 0.003(8) -0.020(6)
F108 0.177(12) 0.201(14) 0.223(11) 0.014(9) 0.010(9) -0.028(10)
O37 0.065(4) 0.071(5) 0.069(4) -0.006(3) 0.011(3) -0.006(3)
C250 0.081(15) 0.051(11) 0.054(12) -0.019(9) -0.002(9) -0.031(10)
C251 0.097(16) 0.113(18) 0.071(12) -0.015(10) 0.002(11) -0.023(13)
C252 0.173(18) 0.122(18) 0.170(18) -0.016(13) 0.080(15) 0.001(13)
C253 0.203(19) 0.159(18) 0.21(2) -0.030(15) 0.100(15) -0.011(14)
F109 0.213(16) 0.130(13) 0.199(17) -0.042(11) 0.153(13) -0.027(11)
F110 0.199(18) 0.132(13) 0.22(2) -0.063(12) 0.074(15) -0.019(11)
F111 0.230(18) 0.24(2) 0.174(15) -0.040(13) 0.101(12) 0.002(14)
C254 0.104(8) 0.042(8) 0.122(6) 0.009(5) -0.005(5) -0.019(6)
C255 0.137(8) 0.069(5) 0.117(7) -0.002(5) -0.011(6) -0.020(5)
C256 0.070(5) 0.062(5) 0.112(6) 0.005(4) 0.003(4) 0.002(4)
C257 0.093(12) 0.084(7) 0.103(6) 0.005(5) -0.008(5) 0.015(7)
C258 0.064(4) 0.077(5) 0.120(6) 0.000(4) -0.003(4) 0.009(4)
C259 0.057(9) 0.078(7) 0.104(7) 0.016(5) 0.006(5) 0.011(6)
C260 0.099(11) 0.027(12) 0.125(8) 0.008(8) -0.004(8) -0.027(10)
C261 0.20(2) 0.129(19) 0.150(15) -0.011(13) 0.013(14) -0.050(17)
C262 0.115(19) 0.105(18) 0.143(13) 0.007(11) 0.011(12) -0.013(15)
C263 0.070(14) 0.11(2) 0.132(14) 0.021(12) -0.024(10) 0.042(14)
C264 0.15(2) 0.112(17) 0.150(15) 0.006(12) 0.013(13) -0.027(15)
C265 0.06(2) 0.10(2) 0.135(17) 0.000(13) -0.027(12) 0.002(15)
C266 0.128(13) 0.132(16) 0.137(9) 0.006(8) 0.005(8) 0.049(10)
C267 0.089(6) 0.057(4) 0.130(7) 0.007(4) 0.008(5) -0.016(4)
C268 0.084(5) 0.074(5) 0.122(7) -0.004(5) -0.013(5) 0.002(4)
C269 0.130(9) 0.146(10) 0.148(9) -0.024(7) 0.001(7) -0.016(8)
C270 0.237(15) 0.127(10) 0.138(9) 0.005(8) 0.017(10) 0.030(9)
C271 0.104(11) 0.133(11) 0.150(9) -0.029(7) -0.003(7) 0.013(8)
C272 0.063(16) 0.052(13) 0.143(16) 0.029(11) -0.030(11) -0.005(11)
C273 0.13(2) 0.14(2) 0.152(16) 0.004(14) -0.002(14) -0.006(17)
C274 0.112(19) 0.13(2) 0.152(14) 0.027(12) -0.007(12) 0.029(16)
C275 0.14(2) 0.081(16) 0.149(15) 0.031(12) 0.013(13) 0.051(16)
C276 0.082(14) 0.111(16) 0.139(15) 0.024(12) -0.017(12) 0.015(12)
C277 0.077(17) 0.16(3) 0.136(17) 0.016(16) -0.025(13) 0.04(2)

loop_
_atom_type_symbol
_atom_type_description
_atom_type_scat_dispersion_real
_atom_type_scat_dispersion_imag
_atom_type_scat_source
C C 0.0181 0.0091 'International Tables Vol C Tables 4.2.6.8 and 6.1.1.4'
H H 0.0000 0.0000 'International Tables Vol C Tables 4.2.6.8 and 6.1.1.4'
F F 0.0727 0.0534 'International Tables Vol C Tables 4.2.6.8 and 6.1.1.4'
O O 0.0492 0.0322 'International Tables Vol C Tables 4.2.6.8 and 6.1.1.4'

loop_
_geom_angle_atom_site_label_1
_geom_angle_atom_site_label_2
_geom_angle_atom_site_label_3
_geom_angle
_geom_angle_site_symmetry_1
_geom_angle_site_symmetry_3
_geom_angle_publ_flag
C33 C1 C6 111.9(4) . . ?
C33 C1 H1 109.2 . . ?
C6 C1 H1 109.2 . . ?
C33 C1 H2 109.2 . . ?
C6 C1 H2 109.2 . . ?
H1 C1 H2 107.9 . . ?
C12 C2 C9 112.5(4) . . ?
C12 C2 H3 109.1 . . ?
C9 C2 H3 109.1 . . ?
C12 C2 H4 109.1 . . ?
C9 C2 H4 109.1 . . ?
H3 C2 H4 107.8 . . ?
C18 C3 C15 111.1(4) . . ?
C18 C3 H5 109.4 . . ?
C15 C3 H5 109.4 . . ?
C18 C3 H6 109.4 . . ?
C15 C3 H6 109.4 . . ?
H5 C3 H6 108.0 . . ?
C21 C4 C24 111.8(4) . . ?
C21 C4 H7 109.3 . . ?
C24 C4 H7 109.3 . . ?
C21 C4 H8 109.3 . . ?
C24 C4 H8 109.3 . . ?
H7 C4 H8 107.9 . . ?
C30 C5 C27 112.3(4) . . ?
C30 C5 H9 109.1 . . ?
C27 C5 H9 109.1 . . ?
C30 C5 H10 109.1 . . ?
C27 C5 H10 109.1 . . ?
H9 C5 H10 107.9 . . ?
C11 C6 C7 117.9(5) . . ?
C11 C6 C1 120.2(4) . . ?
C7 C6 C1 121.9(5) . . ?
C6 C7 C8 120.3(5) . . ?
C6 C7 O1 114.4(6) . . ?
C8 C7 O1 123.4(6) . . ?
C6 C7 O2 117.0(6) . . ?
C8 C7 O2 120.7(6) . . ?
C9 C8 C7 121.7(5) . . ?
C9 C8 H11 119.1 . . ?
C7 C8 H11 119.1 . . ?
C8 C9 C10 118.7(4) . . ?
C8 C9 C2 120.8(4) . . ?
C10 C9 C2 120.4(5) . . ?
O3 C10 C9 116.7(4) . . ?
O3 C10 C11 123.8(4) . . ?
C9 C10 C11 119.5(5) . . ?
C6 C11 C10 121.8(4) . . ?
C6 C11 H12 119.1 . . ?
C10 C11 H12 119.1 . . ?
C13 C12 C17 119.1(5) . . ?
C13 C12 C2 120.5(5) . . ?
C17 C12 C2 120.3(4) . . ?
O4 C13 C12 117.4(4) . . ?
O4 C13 C14 123.8(4) . . ?
C12 C13 C14 118.8(5) . . ?
C15 C14 C13 122.8(5) . . ?
C15 C14 H13 118.6 . . ?
C13 C14 H13 118.6 . . ?
C14 C15 C16 117.7(5) . . ?
C14 C15 C3 121.0(5) . . ?
C16 C15 C3 121.3(5) . . ?
C17 C16 C15 120.5(5) . . ?
C17 C16 O6 113.5(8) . . ?
C15 C16 O6 125.7(8) . . ?
C17 C16 O5 131.9(6) . . ?
C15 C16 O5 107.4(6) . . ?
C16 C17 C12 121.1(5) . . ?
C16 C17 H14 119.5 . . ?
C12 C17 H14 119.5 . . ?
C23 C18 C19 118.9(4) . . ?
C23 C18 C3 120.6(4) . . ?
C19 C18 C3 120.5(5) . . ?
O7 C19 C20 123.8(4) . . ?
O7 C19 C18 116.6(4) . . ?
C20 C19 C18 119.6(5) . . ?
C19 C20 C21 121.7(4) . . ?
C19 C20 H15 119.1 . . ?
C21 C20 H15 119.1 . . ?
C22 C21 C20 118.3(4) . . ?
C22 C21 C4 120.7(4) . . ?
C20 C21 C4 121.0(4) . . ?
O8 C22 C21 116.2(4) . . ?
O8 C22 C23 124.0(4) . . ?
C21 C22 C23 119.8(4) . . ?
C18 C23 C22 121.5(4) . . ?
C18 C23 H16 119.2 . . ?
C22 C23 H16 119.2 . . ?
C25 C24 C29 118.4(4) . . ?
C25 C24 C4 121.7(4) . . ?
C29 C24 C4 119.9(4) . . ?
C24 C25 O9 122.1(8) . . ?
C24 C25 O10 109.9(8) . . ?
C24 C25 C26 120.7(4) . . ?
O9 C25 C26 116.8(8) . . ?
O10 C25 C26 128.9(8) . . ?
C27 C26 C25 120.9(5) . . ?
C27 C26 H17 119.6 . . ?
C25 C26 H17 119.6 . . ?
C26 C27 C28 118.8(4) . . ?
C26 C27 C5 119.9(5) . . ?
C28 C27 C5 121.4(5) . . ?
C27 C28 O11 110.2(5) . . ?
C27 C28 C29 121.2(4) . . ?
O11 C28 C29 128.6(6) . . ?
C27 C28 O12 129.3(8) . . ?
C29 C28 O12 109.5(8) . . ?
C24 C29 C28 120.1(5) . . ?
C24 C29 H18 119.9 . . ?
C28 C29 H18 119.9 . . ?
C35 C30 C31 117.8(5) . . ?
C35 C30 C5 120.1(5) . . ?
C31 C30 C5 122.1(6) . . ?
C32 C31 C30 120.7(6) . . ?
C32 C31 O13 120.1(8) . . ?
C30 C31 O13 118.8(8) . . ?
C32 C31 O14 131.1(11) . . ?
C30 C31 O14 107.3(11) . . ?
C31 C32 C33 122.3(5) . . ?
C31 C32 H19 118.9 . . ?
C33 C32 H19 118.9 . . ?
C32 C33 C34 116.9(5) . . ?
C32 C33 C1 120.9(5) . . ?
C34 C33 C1 122.3(5) . . ?
O15 C34 C33 119.5(7) . . ?
O15 C34 C35 119.4(7) . . ?
C33 C34 C35 121.1(5) . . ?
C33 C34 O16 107.6(13) . . ?
C35 C34 O16 131.3(13) . . ?
C30 C35 C34 121.2(5) . . ?
C30 C35 H20 119.4 . . ?
C34 C35 H20 119.4 . . ?
C7 O1 C36 116.6(9) . . ?
O1 C36 C37 106.2(9) . . ?
O1 C36 H21 110.5 . . ?
C37 C36 H21 110.5 . . ?
O1 C36 H22 110.5 . . ?
C37 C36 H22 110.5 . . ?
H21 C36 H22 108.7 . . ?
C38 C37 C36 115.0(11) . . ?
C38 C37 H23 108.5 . . ?
C36 C37 H23 108.5 . . ?
C38 C37 H24 108.5 . . ?
C36 C37 H24 108.5 . . ?
H23 C37 H24 107.5 . . ?
C37 C38 C39 109.9(12) . . ?
C37 C38 H25 109.7 . . ?
C39 C38 H25 109.7 . . ?
C37 C38 H26 109.7 . . ?
C39 C38 H26 109.7 . . ?
H25 C38 H26 108.2 . . ?
F2 C39 F1 104.7(11) . . ?
F2 C39 F3 104.8(12) . . ?
F1 C39 F3 103.7(12) . . ?
F2 C39 C38 115.6(12) . . ?
F1 C39 C38 113.7(12) . . ?
F3 C39 C38 113.2(13) . . ?
C7 O2 C40 120.6(9) . . ?
O2 C40 C41 110.5(10) . . ?
O2 C40 H27 109.6 . . ?
C41 C40 H27 109.6 . . ?
O2 C40 H28 109.6 . . ?
C41 C40 H28 109.6 . . ?
H27 C40 H28 108.1 . . ?
C42 C41 C40 115.9(13) . . ?
C42 C41 H29 108.3 . . ?
C40 C41 H29 108.3 . . ?
C42 C41 H30 108.3 . . ?
C40 C41 H30 108.3 . . ?
H29 C41 H30 107.4 . . ?
C43 C42 C41 120.6(16) . . ?
C43 C42 H31 107.2 . . ?
C41 C42 H31 107.2 . . ?
C43 C42 H32 107.2 . . ?
C41 C42 H32 107.2 . . ?
H31 C42 H32 106.8 . . ?
F4 C43 F5 109.3(14) . . ?
F4 C43 F6 107.4(14) . . ?
F5 C43 F6 103.0(14) . . ?
F4 C43 C42 111.7(15) . . ?
F5 C43 C42 112.7(16) . . ?
F6 C43 C42 112.2(15) . . ?
C10 O3 C44 117.6(4) . . ?
O3 C44 C45 107.9(4) . . ?
O3 C44 H33 110.1 . . ?
C45 C44 H33 110.1 . . ?
O3 C44 H34 110.1 . . ?
C45 C44 H34 110.1 . . ?
H33 C44 H34 108.4 . . ?
C44 C45 C46 111.1(4) . . ?
C44 C45 H35 109.4 . . ?
C46 C45 H35 109.4 . . ?
C44 C45 H36 109.4 . . ?
C46 C45 H36 109.4 . . ?
H35 C45 H36 108.0 . . ?
C47 C46 C45 114.0(5) . . ?
C47 C46 H37 108.7 . . ?
C45 C46 H37 108.7 . . ?
C47 C46 H38 108.7 . . ?
C45 C46 H38 108.7 . . ?
H37 C46 H38 107.6 . . ?
F8 C47 F9 109.4(7) . . ?
F8 C47 F7 105.0(6) . . ?
F9 C47 F7 103.9(5) . . ?
F8 C47 C46 111.8(6) . . ?
F9 C47 C46 111.7(6) . . ?
F7 C47 C46 114.5(6) . . ?
C13 O4 C48 117.5(4) . . ?
O4 C48 C49 108.7(5) . . ?
O4 C48 H39 110.0 . . ?
C49 C48 H39 110.0 . . ?
O4 C48 H40 110.0 . . ?
C49 C48 H40 110.0 . . ?
H39 C48 H40 108.3 . . ?
C50 C49 C48 111.7(6) . . ?
C50 C49 H41 109.3 . . ?
C48 C49 H41 109.3 . . ?
C50 C49 H42 109.3 . . ?
C48 C49 H42 109.3 . . ?
H41 C49 H42 107.9 . . ?
C49 C50 C51 111.2(7) . . ?
C49 C50 H43 109.4 . . ?
C51 C50 H43 109.4 . . ?
C49 C50 H44 109.4 . . ?
C51 C50 H44 109.4 . . ?
H43 C50 H44 108.0 . . ?
F11 C51 F10 108.6(8) . . ?
F11 C51 F12 106.5(7) . . ?
F10 C51 F12 106.8(6) . . ?
F11 C51 C50 113.4(7) . . ?
F10 C51 C50 110.1(7) . . ?
F12 C51 C50 111.2(7) . . ?
C16 O5 C52 113.3(8) . . ?
O5 C52 C53 106.4(8) . . ?
O5 C52 H45 110.5 . . ?
C53 C52 H45 110.5 . . ?
O5 C52 H46 110.4 . . ?
C53 C52 H46 110.5 . . ?
H45 C52 H46 108.6 . . ?
C54 C53 C52 113.5(9) . . ?
C54 C53 H47 108.9 . . ?
C52 C53 H47 108.9 . . ?
C54 C53 H48 108.9 . . ?
C52 C53 H48 108.9 . . ?
H47 C53 H48 107.7 . . ?
C55 C54 C53 115.0(9) . . ?
C55 C54 H49 108.5 . . ?
C53 C54 H49 108.5 . . ?
C55 C54 H50 108.5 . . ?
C53 C54 H50 108.5 . . ?
H49 C54 H50 107.5 . . ?
F13 C55 F14 106.7(10) . . ?
F13 C55 F15 104.0(10) . . ?
F14 C55 F15 105.7(10) . . ?
F13 C55 C54 114.4(10) . . ?
F14 C55 C54 113.6(9) . . ?
F15 C55 C54 111.6(9) . . ?
C16 O6 C56 123.6(11) . . ?
O6 C56 C57 107.3(10) . . ?
O6 C56 H51 110.2 . . ?
C57 C56 H51 110.2 . . ?
O6 C56 H52 110.2 . . ?
C57 C56 H52 110.2 . . ?
H51 C56 H52 108.5 . . ?
C58 C57 C56 112.7(10) . . ?
C58 C57 H53 109.1 . . ?
C56 C57 H53 109.1 . . ?
C58 C57 H54 109.1 . . ?
C56 C57 H54 109.1 . . ?
H53 C57 H54 107.8 . . ?
C59 C58 C57 112.1(10) . . ?
C59 C58 H55 109.2 . . ?
C57 C58 H55 109.2 . . ?
C59 C58 H56 109.2 . . ?
C57 C58 H56 109.2 . . ?
H55 C58 H56 107.9 . . ?
F16 C59 F17 106.3(10) . . ?
F16 C59 F18 104.0(10) . . ?
F17 C59 F18 106.3(10) . . ?
F16 C59 C58 111.8(10) . . ?
F17 C59 C58 113.8(11) . . ?
F18 C59 C58 113.9(11) . . ?
C19 O7 C60 118.3(4) . . ?
O7 C60 C61 107.6(4) . . ?
O7 C60 H57 110.2 . . ?
C61 C60 H57 110.2 . . ?
O7 C60 H58 110.2 . . ?
C61 C60 H58 110.2 . . ?
H57 C60 H58 108.5 . . ?
C60 C61 C62 113.0(5) . . ?
C60 C61 H59 109.0 . . ?
C62 C61 H59 109.0 . . ?
C60 C61 H60 109.0 . . ?
C62 C61 H60 109.0 . . ?
H59 C61 H60 107.8 . . ?
C63 C62 C61 113.1(6) . . ?
C63 C62 H61 108.9 . . ?
C61 C62 H61 108.9 . . ?
C63 C62 H62 108.9 . . ?
C61 C62 H62 108.9 . . ?
H61 C62 H62 107.8 . . ?
F20 C63 F19 107.2(8) . . ?
F20 C63 F21 103.8(8) . . ?
F19 C63 F21 106.8(6) . . ?
F20 C63 C62 113.8(7) . . ?
F19 C63 C62 111.6(8) . . ?
F21 C63 C62 113.0(7) . . ?
C22 O8 C64 117.5(4) . . ?
O8 C64 C65 107.7(4) . . ?
O8 C64 H63 110.2 . . ?
C65 C64 H63 110.2 . . ?
O8 C64 H64 110.2 . . ?
C65 C64 H64 110.2 . . ?
H63 C64 H64 108.5 . . ?
C66 C65 C64 112.9(5) . . ?
C66 C65 H65 109.0 . . ?
C64 C65 H65 109.0 . . ?
C66 C65 H66 109.0 . . ?
C64 C65 H66 109.0 . . ?
H65 C65 H66 107.8 . . ?
C65 C66 C67 111.8(6) . . ?
C65 C66 H67 109.3 . . ?
C67 C66 H67 109.3 . . ?
C65 C66 H68 109.3 . . ?
C67 C66 H68 109.3 . . ?
H67 C66 H68 107.9 . . ?
F22 C67 F24 107.4(6) . . ?
F22 C67 F23 106.5(7) . . ?
F24 C67 F23 105.2(7) . . ?
F22 C67 C66 113.1(7) . . ?
F24 C67 C66 111.4(7) . . ?
F23 C67 C66 112.8(6) . . ?
C25 O9 C68 121.7(12) . . ?
O9 C68 C69 108.7(10) . . ?
O9 C68 H69 110.0 . . ?
C69 C68 H69 110.0 . . ?
O9 C68 H70 110.0 . . ?
C69 C68 H70 110.0 . . ?
H69 C68 H70 108.3 . . ?
C70 C69 C68 109.7(12) . . ?
C70 C69 H71 109.7 . . ?
C68 C69 H71 109.7 . . ?
C70 C69 H72 109.7 . . ?
C68 C69 H72 109.7 . . ?
H71 C69 H72 108.2 . . ?
C69 C70 C71 108.3(11) . . ?
C69 C70 H73 110.0 . . ?
C71 C70 H73 110.0 . . ?
C69 C70 H74 110.0 . . ?
C71 C70 H74 110.0 . . ?
H73 C70 H74 108.4 . . ?
F25 C71 F26 111.7(11) . . ?
F25 C71 F27 104.3(12) . . ?
F26 C71 F27 100.4(11) . . ?
F25 C71 C70 107.5(11) . . ?
F26 C71 C70 117.8(11) . . ?
F27 C71 C70 114.3(13) . . ?
C25 O10 C72 112.6(12) . . ?
O10 C72 C73 108.1(10) . . ?
O10 C72 H75 110.1 . . ?
C73 C72 H75 110.1 . . ?
O10 C72 H76 110.1 . . ?
C73 C72 H76 110.1 . . ?
H75 C72 H76 108.4 . . ?
C74 C73 C72 113.3(9) . . ?
C74 C73 H77 108.9 . . ?
C72 C73 H77 108.9 . . ?
C74 C73 H78 108.9 . . ?
C72 C73 H78 108.9 . . ?
H77 C73 H78 107.7 . . ?
C75 C74 C73 118.2(9) . . ?
C75 C74 H79 107.8 . . ?
C73 C74 H79 107.8 . . ?
C75 C74 H80 107.8 . . ?
C73 C74 H80 107.8 . . ?
H79 C74 H80 107.1 . . ?
F28 C75 F29 109.6(11) . . ?
F28 C75 F30 105.0(9) . . ?
F29 C75 F30 105.6(11) . . ?
F28 C75 C74 116.7(10) . . ?
F29 C75 C74 110.5(11) . . ?
F30 C75 C74 108.7(9) . . ?
C28 O11 C76 113.9(7) . . ?
O11 C76 C77 105.7(7) . . ?
O11 C76 H81 110.6 . . ?
C77 C76 H81 110.6 . . ?
O11 C76 H82 110.6 . . ?
C77 C76 H82 110.6 . . ?
H81 C76 H82 108.7 . . ?
C76 C77 C78 110.5(7) . . ?
C76 C77 H83 109.6 . . ?
C78 C77 H83 109.6 . . ?
C76 C77 H84 109.6 . . ?
C78 C77 H84 109.6 . . ?
H83 C77 H84 108.1 . . ?
C79 C78 C77 112.1(7) . . ?
C79 C78 H85 109.2 . . ?
C77 C78 H85 109.2 . . ?
C79 C78 H86 109.2 . . ?
C77 C78 H86 109.2 . . ?
H85 C78 H86 107.9 . . ?
F31 C79 F32 101.0(10) . . ?
F31 C79 F33 111.8(11) . . ?
F32 C79 F33 110.0(12) . . ?
F31 C79 C78 113.8(10) . . ?
F32 C79 C78 110.2(10) . . ?
F33 C79 C78 109.7(10) . . ?
C80 O12 C28 129.0(12) . . ?
O12 C80 C81 110.6(14) . . ?
O12 C80 H87 109.5 . . ?
C81 C80 H87 109.5 . . ?
O12 C80 H88 109.5 . . ?
C81 C80 H88 109.5 . . ?
H87 C80 H88 108.1 . . ?
C82 C81 C80 113.5(15) . . ?
C82 C81 H89 108.9 . . ?
C80 C81 H89 108.9 . . ?
C82 C81 H90 108.9 . . ?
C80 C81 H90 108.9 . . ?
H89 C81 H90 107.7 . . ?
C81 C82 C83 113.0(13) . . ?
C81 C82 H91 109.0 . . ?
C83 C82 H91 109.0 . . ?
C81 C82 H92 109.0 . . ?
C83 C82 H92 109.0 . . ?
H91 C82 H92 107.8 . . ?
F34 C83 F35 100.2(13) . . ?
F34 C83 F36 102.5(13) . . ?
F35 C83 F36 112.6(15) . . ?
F34 C83 C82 107.4(13) . . ?
F35 C83 C82 114.9(14) . . ?
F36 C83 C82 116.8(15) . . ?
C31 O13 C84 117.7(12) . . ?
O13 C84 C85 105.2(11) . . ?
O13 C84 H93 110.7 . . ?
C85 C84 H93 110.7 . . ?
O13 C84 H94 110.7 . . ?
C85 C84 H94 110.7 . . ?
H93 C84 H94 108.8 . . ?
C86 C85 C84 108.5(12) . . ?
C86 C85 H95 110.0 . . ?
C84 C85 H95 110.0 . . ?
C86 C85 H96 110.0 . . ?
C84 C85 H96 110.0 . . ?
H95 C85 H96 108.4 . . ?
C87 C86 C85 112.9(12) . . ?
C87 C86 H97 109.0 . . ?
C85 C86 H97 109.0 . . ?
C87 C86 H98 109.0 . . ?
C85 C86 H98 109.0 . . ?
H97 C86 H98 107.8 . . ?
F37 C87 F39 110.7(13) . . ?
F37 C87 F38 107.5(13) . . ?
F39 C87 F38 103.6(11) . . ?
F37 C87 C86 108.1(12) . . ?
F39 C87 C86 116.3(13) . . ?
F38 C87 C86 110.3(13) . . ?
C31 O14 C88 111.8(17) . . ?
O14 C88 C89 111.5(15) . . ?
O14 C88 H99 109.3 . . ?
C89 C88 H99 109.3 . . ?
O14 C88 H100 109.3 . . ?
C89 C88 H100 109.3 . . ?
H99 C88 H100 108.0 . . ?
C90 C89 C88 114.4(18) . . ?
C90 C89 H101 108.7 . . ?
C88 C89 H101 108.7 . . ?
C90 C89 H102 108.7 . . ?
C88 C89 H102 108.7 . . ?
H101 C89 H102 107.6 . . ?
C91 C90 C89 111.4(16) . . ?
C91 C90 H103 109.4 . . ?
C89 C90 H103 109.4 . . ?
C91 C90 H104 109.4 . . ?
C89 C90 H104 109.4 . . ?
H103 C90 H104 108.0 . . ?
F40 C91 F41 107.0(18) . . ?
F40 C91 F42 107.9(18) . . ?
F41 C91 F42 104.5(16) . . ?
F40 C91 C90 111.3(18) . . ?
F41 C91 C90 116.8(17) . . ?
F42 C91 C90 108.8(16) . . ?
C34 O15 C92 125.2(9) . . ?
O15 C92 C93 109.4(8) . . ?
O15 C92 H105 109.8 . . ?
C93 C92 H105 109.8 . . ?
O15 C92 H106 109.8 . . ?
C93 C92 H106 109.8 . . ?
H105 C92 H106 108.2 . . ?
C94 C93 C92 113.7(8) . . ?
C94 C93 H107 108.8 . . ?
C92 C93 H107 108.8 . . ?
C94 C93 H108 108.8 . . ?
C92 C93 H108 108.8 . . ?
H107 C93 H108 107.7 . . ?
C95 C94 C93 113.1(7) . . ?
C95 C94 H109 109.0 . . ?
C93 C94 H109 109.0 . . ?
C95 C94 H110 109.0 . . ?
C93 C94 H110 109.0 . . ?
H109 C94 H110 107.8 . . ?
F43 C95 F45 108.1(7) . . ?
F43 C95 F44 106.8(7) . . ?
F45 C95 F44 104.6(7) . . ?
F43 C95 C94 112.0(7) . . ?
F45 C95 C94 111.7(7) . . ?
F44 C95 C94 113.1(7) . . ?
C34 O16 C96 99.0(19) . . ?
O16 C96 C97 105.5(16) . . ?
O16 C96 H111 110.6 . . ?
C97 C96 H111 110.6 . . ?
O16 C96 H112 110.6 . . ?
C97 C96 H112 110.6 . . ?
H111 C96 H112 108.8 . . ?
C98 C97 C96 107.5(15) . . ?
C98 C97 H113 110.2 . . ?
C96 C97 H113 110.2 . . ?
C98 C97 H114 110.2 . . ?
C96 C97 H114 110.2 . . ?
H113 C97 H114 108.5 . . ?
C99 C98 C97 110.7(16) . . ?
C99 C98 H115 109.5 . . ?
C97 C98 H115 109.5 . . ?
C99 C98 H116 109.5 . . ?
C97 C98 H116 109.5 . . ?
H115 C98 H116 108.1 . . ?
F46 C99 F47 104.6(14) . . ?
F46 C99 F48 105.7(13) . . ?
F47 C99 F48 106.4(14) . . ?
F46 C99 C98 111.4(15) . . ?
F47 C99 C98 115.2(16) . . ?
F48 C99 C98 112.7(15) . . ?
C105 C100 C132 111.8(7) . . ?
C105 C100 H117 109.3 . . ?
C132 C100 H117 109.3 . . ?
C105 C100 H118 109.3 . . ?
C132 C100 H118 109.3 . . ?
H117 C100 H118 107.9 . . ?
C111 C101 C108 113.9(8) . . ?
C111 C101 H119 108.8 . . ?
C108 C101 H119 108.8 . . ?
C111 C101 H120 108.8 . . ?
C108 C101 H120 108.8 . . ?
H119 C101 H120 107.7 . . ?
C114 C102 C117 109.4(8) . . ?
C114 C102 H121 109.8 . . ?
C117 C102 H121 109.8 . . ?
C114 C102 H122 109.8 . . ?
C117 C102 H122 109.8 . . ?
H121 C102 H122 108.2 . . ?
C123 C103 C120 114.4(9) . . ?
C123 C103 H123 108.7 . . ?
C120 C103 H123 108.7 . . ?
C123 C103 H124 108.7 . . ?
C120 C103 H124 108.7 . . ?
H123 C103 H124 107.6 . . ?
C129 C104 C126 110.9(6) . . ?
C129 C104 H125 109.5 . . ?
C126 C104 H125 109.5 . . ?
C129 C104 H126 109.5 . . ?
C126 C104 H126 109.5 . . ?
H125 C104 H126 108.0 . . ?
C106 C105 C110 116.6(9) . . ?
C106 C105 C100 123.0(9) . . ?
C110 C105 C100 120.3(8) . . ?
O17 C106 C107 125.0(9) . . ?
O17 C106 C105 113.8(10) . . ?
C107 C106 C105 121.0(10) . . ?
C108 C107 C106 122.7(9) . . ?
C108 C107 H127 118.6 . . ?
C106 C107 H127 118.6 . . ?
C107 C108 C109 117.5(9) . . ?
C107 C108 C101 122.2(8) . . ?
C109 C108 C101 120.2(9) . . ?
O19 C109 C110 125.4(9) . . ?
O19 C109 C108 115.7(9) . . ?
C110 C109 C108 118.9(9) . . ?
C109 C110 C105 123.1(8) . . ?
C109 C110 H128 118.4 . . ?
C105 C110 H128 118.4 . . ?
C116 C111 C112 117.4(9) . . ?
C116 C111 C101 121.2(8) . . ?
C112 C111 C101 121.3(10) . . ?
C113 C112 O21 123.9(11) . . ?
C113 C112 C111 120.6(10) . . ?
O21 C112 C111 115.1(11) . . ?
C112 C113 C114 122.4(9) . . ?
C112 C113 H129 118.8 . . ?
C114 C113 H129 118.8 . . ?
C113 C114 C115 117.2(10) . . ?
C113 C114 C102 120.5(8) . . ?
C115 C114 C102 122.2(10) . . ?
O23 C115 C116 122.9(10) . . ?
O23 C115 C114 116.0(11) . . ?
C116 C115 C114 121.1(10) . . ?
C115 C116 C111 121.2(9) . . ?
C115 C116 H130 119.4 . . ?
C111 C116 H130 119.4 . . ?
C118 C117 C122 119.8(10) . . ?
C118 C117 C102 121.9(10) . . ?
C122 C117 C102 118.0(8) . . ?
C117 C118 O25 118.6(12) . . ?
C117 C118 C119 120.4(10) . . ?
O25 C118 C119 121.0(11) . . ?
C118 C119 C120 121.6(9) . . ?
C118 C119 H131 119.2 . . ?
C120 C119 H131 119.2 . . ?
C119 C120 C121 117.4(9) . . ?
C119 C120 C103 120.2(9) . . ?
C121 C120 C103 122.5(10) . . ?
O27 C121 C122 124.5(10) . . ?
O27 C121 C120 115.4(10) . . ?
C122 C121 C120 120.1(9) . . ?
C117 C122 C121 120.6(8) . . ?
C117 C122 H132 119.7 . . ?
C121 C122 H132 119.7 . . ?
C124 C123 C128 117.6(8) . . ?
C124 C123 C103 123.6(9) . . ?
C128 C123 C103 118.8(9) . . ?
C125 C124 C123 122.6(9) . . ?
C125 C124 O29 122.4(9) . . ?
C123 C124 O29 115.0(9) . . ?
C124 C125 C126 120.0(9) . . ?
C124 C125 H133 120.0 . . ?
C126 C125 H133 120.0 . . ?
C127 C126 C125 118.1(8) . . ?
C127 C126 C104 121.2(9) . . ?
C125 C126 C104 120.7(8) . . ?
C126 C127 C128 122.3(10) . . ?
C126 C127 O31 116.6(10) . . ?
C128 C127 O31 121.2(10) . . ?
C127 C128 C123 119.5(9) . . ?
C127 C128 H134 120.3 . . ?
C123 C128 H134 120.3 . . ?
C130 C129 C134 117.5(8) . . ?
C130 C129 C104 122.7(8) . . ?
C134 C129 C104 119.7(8) . . ?
C131 C130 C129 121.1(9) . . ?
C131 C130 O33 124.3(10) . . ?
C129 C130 O33 114.6(10) . . ?
C130 C131 C132 121.7(8) . . ?
C130 C131 H135 119.2 . . ?
C132 C131 H135 119.2 . . ?
C133 C132 C131 116.3(8) . . ?
C133 C132 C100 123.4(8) . . ?
C131 C132 C100 120.3(8) . . ?
C134 C133 C132 122.6(9) . . ?
C134 C133 O35 122.3(8) . . ?
C132 C133 O35 115.1(8) . . ?
C133 C134 C129 120.8(9) . . ?
C133 C134 H136 119.6 . . ?
C129 C134 H136 119.6 . . ?
C140 C135 C167 110.6(13) . . ?
C140 C135 H137 109.5 . . ?
C167 C135 H137 109.5 . . ?
C140 C135 H138 109.5 . . ?
C167 C135 H138 109.5 . . ?
H137 C135 H138 108.1 . . ?
C146 C136 C143 114.3(13) . . ?
C146 C136 H139 108.7 . . ?
C143 C136 H139 108.7 . . ?
C146 C136 H140 108.7 . . ?
C143 C136 H140 108.7 . . ?
H139 C136 H140 107.6 . . ?
C149 C137 C152 111.2(14) . . ?
C149 C137 H141 109.4 . . ?
C152 C137 H141 109.4 . . ?
C149 C137 H142 109.4 . . ?
C152 C137 H142 109.4 . . ?
H141 C137 H142 108.0 . . ?
C155 C138 C158 112.8(15) . . ?
C155 C138 H143 109.0 . . ?
C158 C138 H143 109.0 . . ?
C155 C138 H144 109.0 . . ?
C158 C138 H144 109.0 . . ?
H143 C138 H144 107.8 . . ?
C164 C139 C161 112.2(12) . . ?
C164 C139 H145 109.2 . . ?
C161 C139 H145 109.2 . . ?
C164 C139 H146 109.2 . . ?
C161 C139 H146 109.2 . . ?
H145 C139 H146 107.9 . . ?
C141 C140 C145 116.3(13) . . ?
C141 C140 C135 126.2(15) . . ?
C145 C140 C135 117.4(13) . . ?
O18 C141 C142 124.0(16) . . ?
O18 C141 C140 114.4(15) . . ?
C142 C141 C140 121.5(14) . . ?
C143 C142 C141 122.4(14) . . ?
C143 C142 H147 118.8 . . ?
C141 C142 H147 118.8 . . ?
C142 C143 C144 117.8(13) . . ?
C142 C143 C136 122.6(13) . . ?
C144 C143 C136 119.6(15) . . ?
C145 C144 O20 124.9(14) . . ?
C145 C144 C143 119.2(14) . . ?
O20 C144 C143 115.9(15) . . ?
C144 C145 C140 122.6(14) . . ?
C144 C145 H148 118.7 . . ?
C140 C145 H148 118.7 . . ?
C151 C146 C147 119.0(13) . . ?
C151 C146 C136 120.0(13) . . ?
C147 C146 C136 121.0(14) . . ?
C148 C147 C146 118.0(14) . . ?
C148 C147 O22 122.6(17) . . ?
C146 C147 O22 117.3(15) . . ?
C149 C148 C147 123.4(15) . . ?
C149 C148 H149 118.3 . . ?
C147 C148 H149 118.3 . . ?
C150 C149 C148 117.6(14) . . ?
C150 C149 C137 121.4(15) . . ?
C148 C149 C137 120.9(14) . . ?
O24 C150 C149 114.7(15) . . ?
O24 C150 C151 123.3(14) . . ?
C149 C150 C151 122.0(14) . . ?
C150 C151 C146 120.0(14) . . ?
C150 C151 H150 120.0 . . ?
C146 C151 H150 120.0 . . ?
C153 C152 C157 121.0(14) . . ?
C153 C152 C137 121.2(15) . . ?
C157 C152 C137 117.7(14) . . ?
C152 C153 C154 118.2(14) . . ?
C152 C153 O26 115(2) . . ?
C154 C153 O26 127(2) . . ?
C155 C154 C153 122.7(15) . . ?
C155 C154 H151 118.7 . . ?
C153 C154 H151 118.7 . . ?
C154 C155 C156 117.6(14) . . ?
C154 C155 C138 121.8(14) . . ?
C156 C155 C138 120.4(14) . . ?
O28 C156 C155 111.9(16) . . ?
O28 C156 C157 127.5(16) . . ?
C155 C156 C157 120.6(14) . . ?
C152 C157 C156 119.7(15) . . ?
C152 C157 H152 120.2 . . ?
C156 C157 H152 120.2 . . ?
C159 C158 C163 120.5(13) . . ?
C159 C158 C138 119.9(15) . . ?
C163 C158 C138 119.6(14) . . ?
C160 C159 C158 120.7(14) . . ?
C160 C159 O30 122.8(16) . . ?
C158 C159 O30 116.5(15) . . ?
C159 C160 C161 119.8(13) . . ?
C159 C160 H153 120.1 . . ?
C161 C160 H153 120.1 . . ?
C162 C161 C160 118.4(12) . . ?
C162 C161 C139 120.0(14) . . ?
C160 C161 C139 121.6(13) . . ?
C161 C162 O32 114.7(13) . . ?
C161 C162 C163 123.7(15) . . ?
O32 C162 C163 121.4(15) . . ?
C162 C163 C158 116.7(15) . . ?
C162 C163 H154 121.7 . . ?
C158 C163 H154 121.7 . . ?
C169 C164 C165 115.9(14) . . ?
C169 C164 C139 119.7(14) . . ?
C165 C164 C139 123.9(16) . . ?
C166 C165 C164 122.2(15) . . ?
C166 C165 O34 122.7(15) . . ?
C164 C165 O34 114.9(14) . . ?
C165 C166 C167 120.7(15) . . ?
C165 C166 H155 119.6 . . ?
C167 C166 H155 119.6 . . ?
C168 C167 C166 116.3(14) . . ?
C168 C167 C135 124.3(16) . . ?
C166 C167 C135 119.3(14) . . ?
C169 C168 C167 123.1(16) . . ?
C169 C168 O36 123.5(14) . . ?
C167 C168 O36 113.0(14) . . ?
C168 C169 C164 121.3(15) . . ?
C168 C169 H156 119.4 . . ?
C164 C169 H156 119.4 . . ?
C106 O17 C170 116.4(9) . . ?
O17 C170 C171 107.4(9) . . ?
O17 C170 H157 110.2 . . ?
C171 C170 H157 110.2 . . ?
O17 C170 H158 110.2 . . ?
C171 C170 H158 110.2 . . ?
H157 C170 H158 108.5 . . ?
C172 C171 C170 114.2(11) . . ?
C172 C171 H159 108.7 . . ?
C170 C171 H159 108.7 . . ?
C172 C171 H160 108.7 . . ?
C170 C171 H160 108.7 . . ?
H159 C171 H160 107.6 . . ?
C171 C172 C173 116.6(11) . . ?
C171 C172 H161 108.2 . . ?
C173 C172 H161 108.2 . . ?
C171 C172 H162 108.2 . . ?
C173 C172 H162 108.2 . . ?
H161 C172 H162 107.3 . . ?
F50 C173 F49 105.3(9) . . ?
F50 C173 F51 108.0(9) . . ?
F49 C173 F51 105.0(8) . . ?
F50 C173 C172 112.6(10) . . ?
F49 C173 C172 110.1(9) . . ?
F51 C173 C172 115.2(10) . . ?
C141 O18 C174 118.0(17) . . ?
O18 C174 C175 107.6(15) . . ?
O18 C174 H163 110.2 . . ?
C175 C174 H163 110.2 . . ?
O18 C174 H164 110.2 . . ?
C175 C174 H164 110.2 . . ?
H163 C174 H164 108.5 . . ?
C176 C175 C174 110.5(15) . . ?
C176 C175 H165 109.5 . . ?
C174 C175 H165 109.5 . . ?
C176 C175 H166 109.5 . . ?
C174 C175 H166 109.5 . . ?
H165 C175 H166 108.1 . . ?
C175 C176 C177 114.6(14) . . ?
C175 C176 H167 108.6 . . ?
C177 C176 H167 108.6 . . ?
C175 C176 H168 108.6 . . ?
C177 C176 H168 108.6 . . ?
H167 C176 H168 107.6 . . ?
F52 C177 F53 105.0(15) . . ?
F52 C177 F54 106.4(15) . . ?
F53 C177 F54 105.0(15) . . ?
F52 C177 C176 111.4(14) . . ?
F53 C177 C176 121.2(15) . . ?
F54 C177 C176 106.9(13) . . ?
C109 O19 C178 118.1(8) . . ?
O19 C178 C179 106.8(7) . . ?
O19 C178 H169 110.4 . . ?
C179 C178 H169 110.4 . . ?
O19 C178 H170 110.4 . . ?
C179 C178 H170 110.4 . . ?
H169 C178 H170 108.6 . . ?
C180 C179 C178 112.1(8) . . ?
C180 C179 H171 109.2 . . ?
C178 C179 H171 109.2 . . ?
C180 C179 H172 109.2 . . ?
C178 C179 H172 109.2 . . ?
H171 C179 H172 107.9 . . ?
C181 C180 C179 114.0(8) . . ?
C181 C180 H173 108.7 . . ?
C179 C180 H173 108.7 . . ?
C181 C180 H174 108.7 . . ?
C179 C180 H174 108.7 . . ?
H173 C180 H174 107.6 . . ?
F55 C181 F56 106.2(9) . . ?
F55 C181 F57 106.9(9) . . ?
F56 C181 F57 106.3(10) . . ?
F55 C181 C180 113.0(9) . . ?
F56 C181 C180 111.5(9) . . ?
F57 C181 C180 112.4(8) . . ?
C144 O20 C182 118.2(13) . . ?
O20 C182 C183 109.2(13) . . ?
O20 C182 H175 109.8 . . ?
C183 C182 H175 109.8 . . ?
O20 C182 H176 109.8 . . ?
C183 C182 H176 109.8 . . ?
H175 C182 H176 108.3 . . ?
C184 C183 C182 111.4(14) . . ?
C184 C183 H177 109.4 . . ?
C182 C183 H177 109.4 . . ?
C184 C183 H178 109.4 . . ?
C182 C183 H178 109.4 . . ?
H177 C183 H178 108.0 . . ?
C185 C184 C183 112.8(13) . . ?
C185 C184 H179 109.0 . . ?
C183 C184 H179 109.0 . . ?
C185 C184 H180 109.0 . . ?
C183 C184 H180 109.0 . . ?
H179 C184 H180 107.8 . . ?
F58 C185 F59 106.5(14) . . ?
F58 C185 F60 108.2(14) . . ?
F59 C185 F60 105.3(14) . . ?
F58 C185 C184 113.4(13) . . ?
F59 C185 C184 111.9(14) . . ?
F60 C185 C184 111.1(14) . . ?
C112 O21 C186 114.9(13) . . ?
O21 C186 C187 112.9(10) . . ?
O21 C186 H181 109.0 . . ?
C187 C186 H181 109.0 . . ?
O21 C186 H182 109.0 . . ?
C187 C186 H182 109.0 . . ?
H181 C186 H182 107.8 . . ?
C188 C187 C186 117.1(9) . . ?
C188 C187 H183 108.0 . . ?
C186 C187 H183 108.0 . . ?
C188 C187 H184 108.0 . . ?
C186 C187 H184 108.0 . . ?
H183 C187 H184 107.3 . . ?
C187 C188 C189 112.5(9) . . ?
C187 C188 H185 109.1 . . ?
C189 C188 H185 109.1 . . ?
C187 C188 H186 109.1 . . ?
C189 C188 H186 109.1 . . ?
H185 C188 H186 107.8 . . ?
F61 C189 F62 104.5(9) . . ?
F61 C189 F63 104.6(9) . . ?
F62 C189 F63 107.2(10) . . ?
F61 C189 C188 112.0(9) . . ?
F62 C189 C188 107.7(10) . . ?
F63 C189 C188 119.7(10) . . ?
C147 O22 C190 133(2) . . ?
O22 C190 C191 123.5(16) . . ?
O22 C190 H187 106.4 . . ?
C191 C190 H187 106.4 . . ?
O22 C190 H188 106.4 . . ?
C191 C190 H188 106.4 . . ?
H187 C190 H188 106.5 . . ?
C192 C191 C190 114.9(17) . . ?
C192 C191 H189 108.5 . . ?
C190 C191 H189 108.5 . . ?
C192 C191 H190 108.5 . . ?
C190 C191 H190 108.5 . . ?
H189 C191 H190 107.5 . . ?
C193 C192 C191 113.3(17) . . ?
C193 C192 H191 108.9 . . ?
C191 C192 H191 108.9 . . ?
C193 C192 H192 108.9 . . ?
C191 C192 H192 108.9 . . ?
H191 C192 H192 107.7 . . ?
F65 C193 F64 109.4(18) . . ?
F65 C193 F66 106.3(18) . . ?
F64 C193 F66 101.4(18) . . ?
F65 C193 C192 112.2(18) . . ?
F64 C193 C192 110.6(18) . . ?
F66 C193 C192 116.2(18) . . ?
C115 O23 C194 128.1(12) . . ?
O23 C194 C195 115.4(13) . . ?
O23 C194 H193 108.4 . . ?
C195 C194 H193 108.4 . . ?
O23 C194 H194 108.4 . . ?
C195 C194 H194 108.4 . . ?
H193 C194 H194 107.5 . . ?
C196 C195 C194 103.7(10) . . ?
C196 C195 H195 111.0 . . ?
C194 C195 H195 111.0 . . ?
C196 C195 H196 111.0 . . ?
C194 C195 H196 111.0 . . ?
H195 C195 H196 109.0 . . ?
C197 C196 C195 113.9(12) . . ?
C197 C196 H197 108.8 . . ?
C195 C196 H197 108.8 . . ?
C197 C196 H198 108.8 . . ?
C195 C196 H198 108.8 . . ?
H197 C196 H198 107.7 . . ?
F68 C197 F67 107.9(13) . . ?
F68 C197 F69 107.7(15) . . ?
F67 C197 F69 98.7(12) . . ?
F68 C197 C196 120.4(13) . . ?
F67 C197 C196 118.9(14) . . ?
F69 C197 C196 99.8(13) . . ?
C150 O24 C198 109.3(14) . . ?
O24 C198 C199 106.2(15) . . ?
O24 C198 H199 110.5 . . ?
C199 C198 H199 110.5 . . ?
O24 C198 H200 110.5 . . ?
C199 C198 H200 110.5 . . ?
H199 C198 H200 108.7 . . ?
C200 C199 C198 117.0(16) . . ?
C200 C199 H201 108.0 . . ?
C198 C199 H201 108.0 . . ?
C200 C199 H202 108.0 . . ?
C198 C199 H202 108.0 . . ?
H201 C199 H202 107.3 . . ?
C199 C200 C201 119.1(16) . . ?
C199 C200 H203 107.6 . . ?
C201 C200 H203 107.6 . . ?
C199 C200 H204 107.6 . . ?
C201 C200 H204 107.6 . . ?
H203 C200 H204 107.0 . . ?
F70 C201 F71 103.3(15) . . ?
F70 C201 F72 106.5(14) . . ?
F71 C201 F72 108.3(15) . . ?
F70 C201 C200 115.8(15) . . ?
F71 C201 C200 112.5(15) . . ?
F72 C201 C200 110.0(15) . . ?
C118 O25 C202 119.8(13) . . ?
O25 C202 C203 107.0(11) . . ?
O25 C202 H205 110.3 . . ?
C203 C202 H205 110.3 . . ?
O25 C202 H206 110.3 . . ?
C203 C202 H206 110.3 . . ?
H205 C202 H206 108.6 . . ?
C204 C203 C202 109.4(11) . . ?
C204 C203 H207 109.8 . . ?
C202 C203 H207 109.8 . . ?
C204 C203 H208 109.8 . . ?
C202 C203 H208 109.8 . . ?
H207 C203 H208 108.2 . . ?
C205 C204 C203 111.1(10) . . ?
C205 C204 H209 109.4 . . ?
C203 C204 H209 109.4 . . ?
C205 C204 H210 109.4 . . ?
C203 C204 H210 109.4 . . ?
H209 C204 H210 108.0 . . ?
F73 C205 F74 107.6(11) . . ?
F73 C205 F75 106.5(8) . . ?
F74 C205 F75 104.1(10) . . ?
F73 C205 C204 111.2(10) . . ?
F74 C205 C204 114.6(10) . . ?
F75 C205 C204 112.2(10) . . ?
C153 O26 C206 117(2) . . ?
O26 C206 C207 109.3(16) . . ?
O26 C206 H211 109.8 . . ?
C207 C206 H211 109.8 . . ?
O26 C206 H212 109.8 . . ?
C207 C206 H212 109.8 . . ?
H211 C206 H212 108.3 . . ?
C208 C207 C206 111.0(17) . . ?
C208 C207 H213 109.4 . . ?
C206 C207 H213 109.4 . . ?
C208 C207 H214 109.4 . . ?
C206 C207 H214 109.4 . . ?
H213 C207 H214 108.0 . . ?
C209 C208 C207 116.1(15) . . ?
C209 C208 H215 108.3 . . ?
C207 C208 H215 108.3 . . ?
C209 C208 H216 108.3 . . ?
C207 C208 H216 108.3 . . ?
H215 C208 H216 107.4 . . ?
F76 C209 F77 106.5(16) . . ?
F76 C209 F78 106.4(15) . . ?
F77 C209 F78 102.8(15) . . ?
F76 C209 C208 112.7(16) . . ?
F77 C209 C208 113.1(15) . . ?
F78 C209 C208 114.4(16) . . ?
C121 O27 C210 118.6(10) . . ?
O27 C210 C211 107.8(10) . . ?
O27 C210 H217 110.1 . . ?
C211 C210 H217 110.1 . . ?
O27 C210 H218 110.1 . . ?
C211 C210 H218 110.1 . . ?
H217 C210 H218 108.5 . . ?
C210 C211 C212 108.6(8) . . ?
C210 C211 H219 110.0 . . ?
C212 C211 H219 110.0 . . ?
C210 C211 H220 110.0 . . ?
C212 C211 H220 110.0 . . ?
H219 C211 H220 108.4 . . ?
C213 C212 C211 114.0(8) . . ?
C213 C212 H221 108.8 . . ?
C211 C212 H221 108.8 . . ?
C213 C212 H222 108.8 . . ?
C211 C212 H222 108.8 . . ?
H221 C212 H222 107.7 . . ?
F79 C213 F80 106.8(8) . . ?
F79 C213 F81 100.8(8) . . ?
F80 C213 F81 105.7(7) . . ?
F79 C213 C212 112.9(8) . . ?
F80 C213 C212 115.5(7) . . ?
F81 C213 C212 113.8(8) . . ?
C156 O28 C214 108.9(18) . . ?
O28 C214 C215 106.9(16) . . ?
O28 C214 H223 110.3 . . ?
C215 C214 H223 110.3 . . ?
O28 C214 H224 110.3 . . ?
C215 C214 H224 110.3 . . ?
H223 C214 H224 108.6 . . ?
C214 C215 C216 108.1(18) . . ?
C214 C215 H225 110.1 . . ?
C216 C215 H225 110.1 . . ?
C214 C215 H226 110.1 . . ?
C216 C215 H226 110.1 . . ?
H225 C215 H226 108.4 . . ?
C217 C216 C215 104.2(15) . . ?
C217 C216 H227 110.9 . . ?
C215 C216 H227 110.9 . . ?
C217 C216 H228 110.9 . . ?
C215 C216 H228 110.9 . . ?
H227 C216 H228 108.9 . . ?
F82 C217 F83 111.5(19) . . ?
F82 C217 F84 107.5(19) . . ?
F83 C217 F84 105.0(19) . . ?
F82 C217 C216 113.7(18) . . ?
F83 C217 C216 112.6(19) . . ?
F84 C217 C216 105.9(17) . . ?
C124 O29 C218 117.3(9) . . ?
O29 C218 C219 107.6(8) . . ?
O29 C218 H229 110.2 . . ?
C219 C218 H229 110.2 . . ?
O29 C218 H230 110.2 . . ?
C219 C218 H230 110.2 . . ?
H229 C218 H230 108.5 . . ?
C220 C219 C218 111.5(8) . . ?
C220 C219 H231 109.3 . . ?
C218 C219 H231 109.3 . . ?
C220 C219 H232 109.3 . . ?
C218 C219 H232 109.3 . . ?
H231 C219 H232 108.0 . . ?
C221 C220 C219 112.5(8) . . ?
C221 C220 H233 109.1 . . ?
C219 C220 H233 109.1 . . ?
C221 C220 H234 109.1 . . ?
C219 C220 H234 109.1 . . ?
H233 C220 H234 107.8 . . ?
F85 C221 F87 106.6(9) . . ?
F85 C221 F86 106.2(9) . . ?
F87 C221 F86 105.0(9) . . ?
F85 C221 C220 112.2(9) . . ?
F87 C221 C220 113.5(9) . . ?
F86 C221 C220 112.8(9) . . ?
C159 O30 C222 121.0(16) . . ?
O30 C222 C223 108.4(14) . . ?
O30 C222 H235 110.0 . . ?
C223 C222 H235 110.0 . . ?
O30 C222 H236 110.0 . . ?
C223 C222 H236 110.0 . . ?
H235 C222 H236 108.4 . . ?
C224 C223 C222 112.5(14) . . ?
C224 C223 H237 109.1 . . ?
C222 C223 H237 109.1 . . ?
C224 C223 H238 109.1 . . ?
C222 C223 H238 109.1 . . ?
H237 C223 H238 107.8 . . ?
C225 C224 C223 113.9(14) . . ?
C225 C224 H239 108.8 . . ?
C223 C224 H239 108.8 . . ?
C225 C224 H240 108.8 . . ?
C223 C224 H240 108.8 . . ?
H239 C224 H240 107.7 . . ?
F88 C225 F89 102.9(15) . . ?
F88 C225 F90 104.1(14) . . ?
F89 C225 F90 107.7(16) . . ?
F88 C225 C224 114.0(15) . . ?
F89 C225 C224 114.3(15) . . ?
F90 C225 C224 112.9(14) . . ?
C127 O31 C226 123.5(13) . . ?
O31 C226 C227 112.1(11) . . ?
O31 C226 H241 109.2 . . ?
C227 C226 H241 109.2 . . ?
O31 C226 H242 109.2 . . ?
C227 C226 H242 109.2 . . ?
H241 C226 H242 107.9 . . ?
C226 C227 C228 110.3(13) . . ?
C226 C227 H243 109.6 . . ?
C228 C227 H243 109.6 . . ?
C226 C227 H244 109.6 . . ?
C228 C227 H244 109.6 . . ?
H243 C227 H244 108.1 . . ?
C227 C228 C229 113.4(13) . . ?
C227 C228 H245 108.9 . . ?
C229 C228 H245 108.9 . . ?
C227 C228 H246 108.9 . . ?
C229 C228 H246 108.9 . . ?
H245 C228 H246 107.7 . . ?
F91 C229 F92 105.2(15) . . ?
F91 C229 F93 99.2(15) . . ?
F92 C229 F93 114.7(18) . . ?
F91 C229 C228 112.7(14) . . ?
F92 C229 C228 118.7(16) . . ?
F93 C229 C228 104.8(14) . . ?
C162 O32 C230 117.4(19) . . ?
O32 C230 C231 115.8(16) . . ?
O32 C230 H247 108.3 . . ?
C231 C230 H247 108.3 . . ?
O32 C230 H248 108.3 . . ?
C231 C230 H248 108.3 . . ?
H247 C230 H248 107.4 . . ?
C230 C231 C232 110.2(15) . . ?
C230 C231 H249 109.6 . . ?
C232 C231 H249 109.6 . . ?
C230 C231 H250 109.6 . . ?
C232 C231 H250 109.6 . . ?
H249 C231 H250 108.1 . . ?
C231 C232 C233 112.1(14) . . ?
C231 C232 H251 109.2 . . ?
C233 C232 H251 109.2 . . ?
C231 C232 H252 109.2 . . ?
C233 C232 H252 109.2 . . ?
H251 C232 H252 107.9 . . ?
F94 C233 F95 111.2(15) . . ?
F94 C233 F96 103.4(13) . . ?
F95 C233 F96 105.1(13) . . ?
F94 C233 C232 110.6(13) . . ?
F95 C233 C232 116.4(15) . . ?
F96 C233 C232 109.2(13) . . ?
C130 O33 C234 116.1(9) . . ?
O33 C234 C235 105.9(8) . . ?
O33 C234 H253 110.6 . . ?
C235 C234 H253 110.6 . . ?
O33 C234 H254 110.6 . . ?
C235 C234 H254 110.6 . . ?
H253 C234 H254 108.7 . . ?
C236 C235 C234 110.5(8) . . ?
C236 C235 H255 109.6 . . ?
C234 C235 H255 109.6 . . ?
C236 C235 H256 109.6 . . ?
C234 C235 H256 109.6 . . ?
H255 C235 H256 108.1 . . ?
C237 C236 C235 113.5(8) . . ?
C237 C236 H257 108.9 . . ?
C235 C236 H257 108.9 . . ?
C237 C236 H258 108.9 . . ?
C235 C236 H258 108.9 . . ?
H257 C236 H258 107.7 . . ?
F97 C237 F99 106.0(7) . . ?
F97 C237 F98 110.1(8) . . ?
F99 C237 F98 103.4(8) . . ?
F97 C237 C236 112.4(8) . . ?
F99 C237 C236 109.9(8) . . ?
F98 C237 C236 114.3(8) . . ?
C165 O34 C238 121.2(15) . . ?
O34 C238 C239 112.1(14) . . ?
O34 C238 H259 109.2 . . ?
C239 C238 H259 109.2 . . ?
O34 C238 H260 109.2 . . ?
C239 C238 H260 109.2 . . ?
H259 C238 H260 107.9 . . ?
C240 C239 C238 113.5(14) . . ?
C240 C239 H261 108.9 . . ?
C238 C239 H261 108.9 . . ?
C240 C239 H262 108.9 . . ?
C238 C239 H262 108.9 . . ?
H261 C239 H262 107.7 . . ?
C241 C240 C239 119.2(15) . . ?
C241 C240 H263 107.5 . . ?
C239 C240 H263 107.5 . . ?
C241 C240 H264 107.5 . . ?
C239 C240 H264 107.5 . . ?
H263 C240 H264 107.0 . . ?
F101 C241 F100 106.0(16) . . ?
F101 C241 F102 100.6(16) . . ?
F100 C241 F102 97.0(14) . . ?
F101 C241 C240 120.5(17) . . ?
F100 C241 C240 113.5(16) . . ?
F102 C241 C240 116.1(17) . . ?
C133 O35 C242 118.3(9) . . ?
O35 C242 C243 105.8(11) . . ?
O35 C242 H265 110.6 . . ?
C243 C242 H265 110.6 . . ?
O35 C242 H266 110.6 . . ?
C243 C242 H266 110.6 . . ?
H265 C242 H266 108.7 . . ?
C244 C243 C242 111.1(12) . . ?
C244 C243 H267 109.4 . . ?
C242 C243 H267 109.4 . . ?
C244 C243 H268 109.4 . . ?
C242 C243 H268 109.4 . . ?
H267 C243 H268 108.0 . . ?
C245 C244 C243 115.5(12) . . ?
C245 C244 H269 108.4 . . ?
C243 C244 H269 108.4 . . ?
C245 C244 H270 108.4 . . ?
C243 C244 H270 108.4 . . ?
H269 C244 H270 107.5 . . ?
F103 C245 F104 106.3(11) . . ?
F103 C245 F105 100.2(12) . . ?
F104 C245 F105 109.2(13) . . ?
F103 C245 C244 121.2(13) . . ?
F104 C245 C244 109.7(11) . . ?
F105 C245 C244 109.5(11) . . ?
C168 O36 C246 119.7(12) . . ?
O36 C246 C247 110.3(14) . . ?
O36 C246 H271 109.6 . . ?
C247 C246 H271 109.6 . . ?
O36 C246 H272 109.6 . . ?
C247 C246 H272 109.6 . . ?
H271 C246 H272 108.1 . . ?
C246 C247 C248 117.0(17) . . ?
C246 C247 H273 108.0 . . ?
C248 C247 H273 108.0 . . ?
C246 C247 H274 108.0 . . ?
C248 C247 H274 108.0 . . ?
H273 C247 H274 107.3 . . ?
C249 C248 C247 116.6(15) . . ?
C249 C248 H275 108.1 . . ?
C247 C248 H275 108.1 . . ?
C249 C248 H276 108.1 . . ?
C247 C248 H276 108.1 . . ?
H275 C248 H276 107.3 . . ?
F106 C249 F107 104.7(13) . . ?
F106 C249 F108 108.7(15) . . ?
F107 C249 F108 104.8(15) . . ?
F106 C249 C248 116.6(15) . . ?
F107 C249 C248 114.9(15) . . ?
F108 C249 C248 106.5(15) . . ?
O37 C250 C251 112.1(17) . . ?
O37 C250 H277 109.2 . . ?
C251 C250 H277 109.2 . . ?
O37 C250 H278 109.2 . . ?
C251 C250 H278 109.2 . . ?
H277 C250 H278 107.9 . . ?
C252 C251 C250 112.2(18) . . ?
C252 C251 H279 109.2 . . ?
C250 C251 H279 109.2 . . ?
C252 C251 H280 109.2 . . ?
C250 C251 H280 109.2 . . ?
H279 C251 H280 107.9 . . ?
C253 C252 C251 114.0(17) . . ?
C253 C252 H281 108.7 . . ?
C251 C252 H281 108.7 . . ?
C253 C252 H282 108.7 . . ?
C251 C252 H282 108.7 . . ?
H281 C252 H282 107.6 . . ?
F109 C253 F110 105.8(18) . . ?
F109 C253 F111 102.9(19) . . ?
F110 C253 F111 105.2(18) . . ?
F109 C253 C252 116.2(18) . . ?
F110 C253 C252 115.5(18) . . ?
F111 C253 C252 110.0(19) . . ?
C255 C254 H283 109.5 . . ?
C255 C254 H284 109.5 . . ?
H283 C254 H284 109.5 . . ?
C255 C254 H285 109.5 . . ?
H283 C254 H285 109.5 . . ?
H284 C254 H285 109.5 . . ?
C256 C255 C254 116.7(9) . . ?
C256 C255 H286 108.1 . . ?
C254 C255 H286 108.1 . . ?
C256 C255 H287 108.1 . . ?
C254 C255 H287 108.1 . . ?
H286 C255 H287 107.3 . . ?
C255 C256 C257 120.7(10) . . ?
C255 C256 H288 107.2 . . ?
C257 C256 H288 107.2 . . ?
C255 C256 H289 107.2 . . ?
C257 C256 H289 107.2 . . ?
H288 C256 H289 106.8 . . ?
C258 C257 C256 119.3(12) . . ?
C258 C257 H290 107.5 . . ?
C256 C257 H290 107.5 . . ?
C258 C257 H291 107.5 . . ?
C256 C257 H291 107.5 . . ?
H290 C257 H291 107.0 . . ?
C257 C258 C259 118.4(11) . . ?
C257 C258 H292 107.7 . . ?
C259 C258 H292 107.7 . . ?
C257 C258 H293 107.7 . . ?
C259 C258 H293 107.7 . . ?
H292 C258 H293 107.1 . . ?
C258 C259 H294 109.5 . . ?
C258 C259 H295 109.5 . . ?
H294 C259 H295 109.5 . . ?
C258 C259 H296 109.5 . . ?
H294 C259 H296 109.5 . . ?
H295 C259 H296 109.5 . . ?
C261 C260 H297 109.5 . . ?
C261 C260 H298 109.5 . . ?
H297 C260 H298 109.5 . . ?
C261 C260 H299 109.5 . . ?
H297 C260 H299 109.5 . . ?
H298 C260 H299 109.5 . . ?
C262 C261 C260 120(2) . . ?
C262 C261 H300 107.4 . . ?
C260 C261 H300 107.4 . . ?
C262 C261 H301 107.4 . . ?
C260 C261 H301 107.4 . . ?
H300 C261 H301 107.0 . . ?
C261 C262 C263 128(2) . . ?
C261 C262 H302 105.2 . . ?
C263 C262 H302 105.2 . . ?
C261 C262 H303 105.2 . . ?
C263 C262 H303 105.2 . . ?
H302 C262 H303 105.9 . . ?
C264 C263 C262 131(3) . . ?
C264 C263 H304 104.5 . . ?
C262 C263 H304 104.5 . . ?
C264 C263 H305 104.5 . . ?
C262 C263 H305 104.5 . . ?
H304 C263 H305 105.7 . . ?
C263 C264 C265 128(3) . . ?
C263 C264 H306 105.4 . . ?
C265 C264 H306 105.4 . . ?
C263 C264 H307 105.4 . . ?
C265 C264 H307 105.4 . . ?
H306 C264 H307 106.0 . . ?
C264 C265 H308 109.5 . . ?
C264 C265 H309 109.5 . . ?
H308 C265 H309 109.5 . . ?
C264 C265 H310 109.5 . . ?
H308 C265 H310 109.5 . . ?
H309 C265 H310 109.5 . . ?
C267 C266 H311 109.5 . . ?
C267 C266 H312 109.5 . . ?
H311 C266 H312 109.5 . . ?
C267 C266 H313 109.5 . . ?
H311 C266 H313 109.5 . . ?
H312 C266 H313 109.5 . . ?
C268 C267 C266 106.5(9) . . ?
C268 C267 H314 110.4 . . ?
C266 C267 H314 110.4 . . ?
C268 C267 H315 110.4 . . ?
C266 C267 H315 110.4 . . ?
H314 C267 H315 108.6 . . ?
C269 C268 C267 121.5(9) . . ?
C269 C268 H316 107.0 . . ?
C267 C268 H316 107.0 . . ?
C269 C268 H317 107.0 . . ?
C267 C268 H317 107.0 . . ?
H316 C268 H317 106.7 . . ?
C270 C269 C268 125.1(12) . . ?
C270 C269 H318 106.1 . . ?
C268 C269 H318 106.1 . . ?
C270 C269 H319 106.1 . . ?
C268 C269 H319 106.1 . . ?
H318 C269 H319 106.3 . . ?
C269 C270 C271 117.8(12) . . ?
C269 C270 H320 107.9 . . ?
C271 C270 H320 107.9 . . ?
C269 C270 H321 107.9 . . ?
C271 C270 H321 107.9 . . ?
H320 C270 H321 107.2 . . ?
C270 C271 H322 109.5 . . ?
C270 C271 H323 109.5 . . ?
H322 C271 H323 109.5 . . ?
C270 C271 H324 109.5 . . ?
H322 C271 H324 109.5 . . ?
H323 C271 H324 109.5 . . ?
C273 C272 H325 109.5 . . ?
C273 C272 H326 109.5 . . ?
H325 C272 H326 109.5 . . ?
C273 C272 H327 109.5 . . ?
H325 C272 H327 109.5 . . ?
H326 C272 H327 109.5 . . ?
C274 C273 C272 112(2) . . ?
C274 C273 H328 109.2 . . ?
C272 C273 H328 109.2 . . ?
C274 C273 H329 109.2 . . ?
C272 C273 H329 109.2 . . ?
H328 C273 H329 107.9 . . ?
C275 C274 C273 138(3) . . ?
C275 C274 H330 102.6 . . ?
C273 C274 H330 102.6 . . ?
C275 C274 H331 102.6 . . ?
C273 C274 H331 102.6 . . ?
H330 C274 H331 104.9 . . ?
C274 C275 C276 140(2) . . ?
C274 C275 H332 102.1 . . ?
C276 C275 H332 102.1 . . ?
C274 C275 H333 102.1 . . ?
C276 C275 H333 102.1 . . ?
H332 C275 H333 104.8 . . ?
C275 C276 C277 119(2) . . ?
C275 C276 H334 107.5 . . ?
C277 C276 H334 107.5 . . ?
C275 C276 H335 107.5 . . ?
C277 C276 H335 107.5 . . ?
H334 C276 H335 107.0 . . ?
C276 C277 H336 109.5 . . ?
C276 C277 H337 109.5 . . ?
H336 C277 H337 109.5 . . ?
C276 C277 H338 109.5 . . ?
H336 C277 H338 109.5 . . ?
H337 C277 H338 109.5 . . ?

loop_
_geom_bond_atom_site_label_1
_geom_bond_atom_site_label_2
_geom_bond_distance
_geom_bond_site_symmetry_2
_geom_bond_publ_flag
C1 C33 1.491(7) . ?
C1 C6 1.524(7) . ?
C1 H1 0.9900 . ?
C1 H2 0.9900 . ?
C2 C12 1.518(6) . ?
C2 C9 1.527(6) . ?
C2 H3 0.9900 . ?
C2 H4 0.9900 . ?
C3 C18 1.516(6) . ?
C3 C15 1.529(7) . ?
C3 H5 0.9900 . ?
C3 H6 0.9900 . ?
C4 C21 1.510(6) . ?
C4 C24 1.521(6) . ?
C4 H7 0.9900 . ?
C4 H8 0.9900 . ?
C5 C30 1.518(7) . ?
C5 C27 1.524(6) . ?
C5 H9 0.9900 . ?
C5 H10 0.9900 . ?
C6 C11 1.374(7) . ?
C6 C7 1.387(7) . ?
C7 C8 1.393(7) . ?
C7 O1 1.414(9) . ?
C7 O2 1.425(10) . ?
C8 C9 1.357(7) . ?
C8 H11 0.9500 . ?
C9 C10 1.392(6) . ?
C10 O3 1.378(6) . ?
C10 C11 1.395(6) . ?
C11 H12 0.9500 . ?
C12 C13 1.389(6) . ?
C12 C17 1.391(7) . ?
C13 O4 1.374(6) . ?
C13 C14 1.398(6) . ?
C14 C15 1.374(7) . ?
C14 H13 0.9500 . ?
C15 C16 1.398(7) . ?
C16 C17 1.384(7) . ?
C16 O6 1.401(11) . ?
C16 O5 1.408(10) . ?
C17 H14 0.9500 . ?
C18 C23 1.379(6) . ?
C18 C19 1.397(6) . ?
C19 O7 1.375(5) . ?
C19 C20 1.387(6) . ?
C20 C21 1.394(6) . ?
C20 H15 0.9500 . ?
C21 C22 1.391(6) . ?
C22 O8 1.379(5) . ?
C22 C23 1.398(6) . ?
C23 H16 0.9500 . ?
C24 C25 1.382(6) . ?
C24 C29 1.393(6) . ?
C25 O9 1.399(10) . ?
C25 O10 1.402(11) . ?
C25 C26 1.405(6) . ?
C26 C27 1.370(6) . ?
C26 H17 0.9500 . ?
C27 C28 1.375(7) . ?
C28 O11 1.401(8) . ?
C28 C29 1.403(6) . ?
C28 O12 1.435(13) . ?
C29 H18 0.9500 . ?
C30 C35 1.381(7) . ?
C30 C31 1.388(8) . ?
C31 C32 1.386(8) . ?
C31 O13 1.400(9) . ?
C31 O14 1.410(13) . ?
C32 C33 1.388(7) . ?
C32 H19 0.9500 . ?
C33 C34 1.390(7) . ?
C34 O15 1.382(8) . ?
C34 C35 1.403(7) . ?
C34 O16 1.406(14) . ?
C35 H20 0.9500 . ?
O1 C36 1.443(10) . ?
C36 C37 1.506(11) . ?
C36 H21 0.9900 . ?
C36 H22 0.9900 . ?
C37 C38 1.477(13) . ?
C37 H23 0.9900 . ?
C37 H24 0.9900 . ?
C38 C39 1.481(12) . ?
C38 H25 0.9900 . ?
C38 H26 0.9900 . ?
C39 F2 1.296(11) . ?
C39 F1 1.317(12) . ?
C39 F3 1.356(12) . ?
O2 C40 1.430(15) . ?
C40 C41 1.510(15) . ?
C40 H27 0.9900 . ?
C40 H28 0.9900 . ?
C41 C42 1.48(2) . ?
C41 H29 0.9900 . ?
C41 H30 0.9900 . ?
C42 C43 1.44(2) . ?
C42 H31 0.9900 . ?
C42 H32 0.9900 . ?
C43 F4 1.310(18) . ?
C43 F5 1.323(17) . ?
C43 F6 1.343(17) . ?
O3 C44 1.428(5) . ?
C44 C45 1.495(7) . ?
C44 H33 0.9900 . ?
C44 H34 0.9900 . ?
C45 C46 1.517(7) . ?
C45 H35 0.9900 . ?
C45 H36 0.9900 . ?
C46 C47 1.456(9) . ?
C46 H37 0.9900 . ?
C46 H38 0.9900 . ?
C47 F8 1.321(8) . ?
C47 F9 1.329(7) . ?
C47 F7 1.335(6) . ?
O4 C48 1.418(6) . ?
C48 C49 1.552(9) . ?
C48 H39 0.9900 . ?
C48 H40 0.9900 . ?
C49 C50 1.445(8) . ?
C49 H41 0.9900 . ?
C49 H42 0.9900 . ?
C50 C51 1.537(10) . ?
C50 H43 0.9900 . ?
C50 H44 0.9900 . ?
C51 F11 1.288(9) . ?
C51 F10 1.319(9) . ?
C51 F12 1.361(8) . ?
O5 C52 1.439(10) . ?
C52 C53 1.514(11) . ?
C52 H45 0.9900 . ?
C52 H46 0.9900 . ?
C53 C54 1.506(10) . ?
C53 H47 0.9900 . ?
C53 H48 0.9900 . ?
C54 C55 1.474(12) . ?
C54 H49 0.9900 . ?
C54 H50 0.9900 . ?
C55 F13 1.309(11) . ?
C55 F14 1.337(11) . ?
C55 F15 1.350(12) . ?
O6 C56 1.436(12) . ?
C56 C57 1.509(12) . ?
C56 H51 0.9900 . ?
C56 H52 0.9900 . ?
C57 C58 1.499(12) . ?
C57 H53 0.9900 . ?
C57 H54 0.9900 . ?
C58 C59 1.483(12) . ?
C58 H55 0.9900 . ?
C58 H56 0.9900 . ?
C59 F16 1.323(11) . ?
C59 F17 1.330(11) . ?
C59 F18 1.345(12) . ?
O7 C60 1.427(6) . ?
C60 C61 1.496(7) . ?
C60 H57 0.9900 . ?
C60 H58 0.9900 . ?
C61 C62 1.513(8) . ?
C61 H59 0.9900 . ?
C61 H60 0.9900 . ?
C62 C63 1.468(9) . ?
C62 H61 0.9900 . ?
C62 H62 0.9900 . ?
C63 F20 1.340(10) . ?
C63 F19 1.349(9) . ?
C63 F21 1.352(8) . ?
O8 C64 1.430(5) . ?
C64 C65 1.523(7) . ?
C64 H63 0.9900 . ?
C64 H64 0.9900 . ?
C65 C66 1.502(8) . ?
C65 H65 0.9900 . ?
C65 H66 0.9900 . ?
C66 C67 1.503(9) . ?
C66 H67 0.9900 . ?
C66 H68 0.9900 . ?
C67 F22 1.318(8) . ?
C67 F24 1.342(8) . ?
C67 F23 1.356(9) . ?
O9 C68 1.419(11) . ?
C68 C69 1.508(12) . ?
C68 H69 0.9900 . ?
C68 H70 0.9900 . ?
C69 C70 1.425(13) . ?
C69 H71 0.9900 . ?
C69 H72 0.9900 . ?
C70 C71 1.509(12) . ?
C70 H73 0.9900 . ?
C70 H74 0.9900 . ?
C71 F25 1.299(12) . ?
C71 F26 1.325(11) . ?
C71 F27 1.373(13) . ?
O10 C72 1.428(12) . ?
C72 C73 1.503(12) . ?
C72 H75 0.9900 . ?
C72 H76 0.9900 . ?
C73 C74 1.493(11) . ?
C73 H77 0.9900 . ?
C73 H78 0.9900 . ?
C74 C75 1.474(11) . ?
C74 H79 0.9900 . ?
C74 H80 0.9900 . ?
C75 F28 1.307(10) . ?
C75 F29 1.316(12) . ?
C75 F30 1.367(11) . ?
O11 C76 1.410(9) . ?
C76 C77 1.520(9) . ?
C76 H81 0.9900 . ?
C76 H82 0.9900 . ?
C77 C78 1.522(9) . ?
C77 H83 0.9900 . ?
C77 H84 0.9900 . ?
C78 C79 1.506(11) . ?
C78 H85 0.9900 . ?
C78 H86 0.9900 . ?
C79 F31 1.304(11) . ?
C79 F32 1.320(11) . ?
C79 F33 1.334(12) . ?
O12 C80 1.433(13) . ?
C80 C81 1.523(13) . ?
C80 H87 0.9900 . ?
C80 H88 0.9900 . ?
C81 C82 1.463(14) . ?
C81 H89 0.9900 . ?
C81 H90 0.9900 . ?
C82 C83 1.488(13) . ?
C82 H91 0.9900 . ?
C82 H92 0.9900 . ?
C83 F34 1.311(13) . ?
C83 F35 1.326(13) . ?
C83 F36 1.359(13) . ?
O13 C84 1.405(12) . ?
C84 C85 1.527(12) . ?
C84 H93 0.9900 . ?
C84 H94 0.9900 . ?
C85 C86 1.478(12) . ?
C85 H95 0.9900 . ?
C85 H96 0.9900 . ?
C86 C87 1.471(12) . ?
C86 H97 0.9900 . ?
C86 H98 0.9900 . ?
C87 F37 1.309(12) . ?
C87 F39 1.348(12) . ?
C87 F38 1.355(12) . ?
O14 C88 1.425(13) . ?
C88 C89 1.516(14) . ?
C88 H99 0.9900 . ?
C88 H100 0.9900 . ?
C89 C90 1.482(14) . ?
C89 H101 0.9900 . ?
C89 H102 0.9900 . ?
C90 C91 1.481(14) . ?
C90 H103 0.9900 . ?
C90 H104 0.9900 . ?
C91 F40 1.315(14) . ?
C91 F41 1.325(14) . ?
C91 F42 1.365(14) . ?
O15 C92 1.425(8) . ?
C92 C93 1.517(10) . ?
C92 H105 0.9900 . ?
C92 H106 0.9900 . ?
C93 C94 1.494(9) . ?
C93 H107 0.9900 . ?
C93 H108 0.9900 . ?
C94 C95 1.492(9) . ?
C94 H109 0.9900 . ?
C94 H110 0.9900 . ?
C95 F43 1.321(8) . ?
C95 F45 1.338(9) . ?
C95 F44 1.348(9) . ?
O16 C96 1.444(14) . ?
C96 C97 1.517(14) . ?
C96 H111 0.9900 . ?
C96 H112 0.9900 . ?
C97 C98 1.502(14) . ?
C97 H113 0.9900 . ?
C97 H114 0.9900 . ?
C98 C99 1.468(13) . ?
C98 H115 0.9900 . ?
C98 H116 0.9900 . ?
C99 F46 1.331(13) . ?
C99 F47 1.338(14) . ?
C99 F48 1.360(13) . ?
C100 C105 1.489(11) . ?
C100 C132 1.512(11) . ?
C100 H117 0.9900 . ?
C100 H118 0.9900 . ?
C101 C111 1.512(12) . ?
C101 C108 1.520(12) . ?
C101 H119 0.9900 . ?
C101 H120 0.9900 . ?
C102 C114 1.525(12) . ?
C102 C117 1.531(12) . ?
C102 H121 0.9900 . ?
C102 H122 0.9900 . ?
C103 C123 1.510(11) . ?
C103 C120 1.512(12) . ?
C103 H123 0.9900 . ?
C103 H124 0.9900 . ?
C104 C129 1.514(10) . ?
C104 C126 1.525(10) . ?
C104 H125 0.9900 . ?
C104 H126 0.9900 . ?
C105 C106 1.384(11) . ?
C105 C110 1.390(12) . ?
C106 O17 1.372(12) . ?
C106 C107 1.378(13) . ?
C107 C108 1.368(12) . ?
C107 H127 0.9500 . ?
C108 C109 1.417(10) . ?
C109 O19 1.380(10) . ?
C109 C110 1.386(12) . ?
C110 H128 0.9500 . ?
C111 C116 1.386(12) . ?
C111 C112 1.399(10) . ?
C112 C113 1.371(12) . ?
C112 O21 1.372(12) . ?
C113 C114 1.373(12) . ?
C113 H129 0.9500 . ?
C114 C115 1.392(11) . ?
C115 O23 1.377(11) . ?
C115 C116 1.383(13) . ?
C116 H130 0.9500 . ?
C117 C118 1.366(10) . ?
C117 C122 1.374(12) . ?
C118 O25 1.388(11) . ?
C118 C119 1.390(12) . ?
C119 C120 1.392(12) . ?
C119 H131 0.9500 . ?
C120 C121 1.408(10) . ?
C121 O27 1.394(11) . ?
C121 C122 1.405(12) . ?
C122 H132 0.9500 . ?
C123 C124 1.388(10) . ?
C123 C128 1.401(11) . ?
C124 C125 1.375(11) . ?
C124 O29 1.401(10) . ?
C125 C126 1.389(11) . ?
C125 H133 0.9500 . ?
C126 C127 1.383(12) . ?
C127 C128 1.390(11) . ?
C127 O31 1.392(11) . ?
C128 H134 0.9500 . ?
C129 C130 1.384(13) . ?
C129 C134 1.387(12) . ?
C130 C131 1.382(13) . ?
C130 O33 1.395(11) . ?
C131 C132 1.387(11) . ?
C131 H135 0.9500 . ?
C132 C133 1.386(11) . ?
C133 C134 1.367(12) . ?
C133 O37 1.397(10) . ?
C133 O35 1.397(10) . ?
C134 H136 0.9500 . ?
C135 C140 1.486(15) . ?
C135 C167 1.501(16) . ?
C135 H137 0.9900 . ?
C135 H138 0.9900 . ?
C136 C146 1.513(15) . ?
C136 C143 1.521(16) . ?
C136 H139 0.9900 . ?
C136 H140 0.9900 . ?
C137 C149 1.526(15) . ?
C137 C152 1.534(15) . ?
C137 H141 0.9900 . ?
C137 H142 0.9900 . ?
C138 C155 1.504(14) . ?
C138 C158 1.516(15) . ?
C138 H143 0.9900 . ?
C138 H144 0.9900 . ?
C139 C164 1.509(16) . ?
C139 C161 1.529(14) . ?
C139 H145 0.9900 . ?
C139 H146 0.9900 . ?
C140 C141 1.387(15) . ?
C140 C145 1.404(17) . ?
C141 O18 1.380(14) . ?
C141 C142 1.380(17) . ?
C142 C143 1.372(17) . ?
C142 H147 0.9500 . ?
C143 C144 1.413(15) . ?
C144 C145 1.392(17) . ?
C144 O20 1.395(14) . ?
C145 H148 0.9500 . ?
C146 C151 1.396(17) . ?
C146 C147 1.416(15) . ?
C147 C148 1.392(16) . ?
C147 O22 1.433(15) . ?
C148 C149 1.374(16) . ?
C148 H149 0.9500 . ?
C149 C150 1.372(15) . ?
C150 O24 1.368(14) . ?
C150 C151 1.389(16) . ?
C151 H150 0.9500 . ?
C152 C153 1.377(15) . ?
C152 C157 1.384(16) . ?
C153 C154 1.398(16) . ?
C153 O26 1.401(14) . ?
C154 C155 1.385(15) . ?
C154 H151 0.9500 . ?
C155 C156 1.395(15) . ?
C156 O28 1.379(14) . ?
C156 C157 1.401(15) . ?
C157 H152 0.9500 . ?
C158 C159 1.394(15) . ?
C158 C163 1.404(16) . ?
C159 C160 1.384(16) . ?
C159 O30 1.398(14) . ?
C160 C161 1.390(16) . ?
C160 H153 0.9500 . ?
C161 C162 1.381(16) . ?
C162 O32 1.385(14) . ?
C162 C163 1.389(15) . ?
C163 H154 0.9500 . ?
C164 C169 1.385(18) . ?
C164 C165 1.390(17) . ?
C165 C166 1.379(17) . ?
C165 O34 1.400(14) . ?
C166 C167 1.380(17) . ?
C166 H155 0.9500 . ?
C167 C168 1.380(16) . ?
C168 C169 1.355(17) . ?
C168 O36 1.408(17) . ?
C169 H156 0.9500 . ?
O17 C170 1.435(10) . ?
C170 C171 1.521(11) . ?
C170 H157 0.9900 . ?
C170 H158 0.9900 . ?
C171 C172 1.435(12) . ?
C171 H159 0.9900 . ?
C171 H160 0.9900 . ?
C172 C173 1.483(11) . ?
C172 H161 0.9900 . ?
C172 H162 0.9900 . ?
C173 F50 1.302(10) . ?
C173 F49 1.316(10) . ?
C173 F51 1.328(10) . ?
O18 C174 1.436(14) . ?
C174 C175 1.503(14) . ?
C174 H163 0.9900 . ?
C174 H164 0.9900 . ?
C175 C176 1.472(13) . ?
C175 H165 0.9900 . ?
C175 H166 0.9900 . ?
C176 C177 1.476(13) . ?
C176 H167 0.9900 . ?
C176 H168 0.9900 . ?
C177 F52 1.324(13) . ?
C177 F53 1.332(14) . ?
C177 F54 1.351(14) . ?
O19 C178 1.439(9) . ?
C178 C179 1.509(10) . ?
C178 H169 0.9900 . ?
C178 H170 0.9900 . ?
C179 C180 1.507(10) . ?
C179 H171 0.9900 . ?
C179 H172 0.9900 . ?
C180 C181 1.478(11) . ?
C180 H173 0.9900 . ?
C180 H174 0.9900 . ?
C181 F55 1.327(10) . ?
C181 F56 1.348(10) . ?
C181 F57 1.354(10) . ?
O20 C182 1.428(13) . ?
C182 C183 1.505(13) . ?
C182 H175 0.9900 . ?
C182 H176 0.9900 . ?
C183 C184 1.504(14) . ?
C183 H177 0.9900 . ?
C183 H178 0.9900 . ?
C184 C185 1.480(13) . ?
C184 H179 0.9900 . ?
C184 H180 0.9900 . ?
C185 F58 1.312(13) . ?
C185 F59 1.337(13) . ?
C185 F60 1.354(13) . ?
O21 C186 1.452(12) . ?
C186 C187 1.498(10) . ?
C186 H181 0.9900 . ?
C186 H182 0.9900 . ?
C187 C188 1.459(11) . ?
C187 H183 0.9900 . ?
C187 H184 0.9900 . ?
C188 C189 1.503(11) . ?
C188 H185 0.9900 . ?
C188 H186 0.9900 . ?
C189 F61 1.330(11) . ?
C189 F62 1.331(11) . ?
C189 F63 1.341(11) . ?
O22 C190 1.450(13) . ?
C190 C191 1.501(14) . ?
C190 H187 0.9900 . ?
C190 H188 0.9900 . ?
C191 C192 1.497(14) . ?
C191 H189 0.9900 . ?
C191 H190 0.9900 . ?
C192 C193 1.479(14) . ?
C192 H191 0.9900 . ?
C192 H192 0.9900 . ?
C193 F65 1.328(14) . ?
C193 F64 1.342(14) . ?
C193 F66 1.374(15) . ?
O23 C194 1.428(11) . ?
C194 C195 1.560(13) . ?
C194 H193 0.9900 . ?
C194 H194 0.9900 . ?
C195 C196 1.477(12) . ?
C195 H195 0.9900 . ?
C195 H196 0.9900 . ?
C196 C197 1.444(12) . ?
C196 H197 0.9900 . ?
C196 H198 0.9900 . ?
C197 F68 1.311(13) . ?
C197 F67 1.322(11) . ?
C197 F69 1.351(12) . ?
O24 C198 1.427(13) . ?
C198 C199 1.508(14) . ?
C198 H199 0.9900 . ?
C198 H200 0.9900 . ?
C199 C200 1.455(13) . ?
C199 H201 0.9900 . ?
C199 H202 0.9900 . ?
C200 C201 1.456(13) . ?
C200 H203 0.9900 . ?
C200 H204 0.9900 . ?
C201 F70 1.325(14) . ?
C201 F71 1.353(14) . ?
C201 F72 1.360(14) . ?
O25 C202 1.424(10) . ?
C202 C203 1.538(11) . ?
C202 H205 0.9900 . ?
C202 H206 0.9900 . ?
C203 C204 1.500(11) . ?
C203 H207 0.9900 . ?
C203 H208 0.9900 . ?
C204 C205 1.477(11) . ?
C204 H209 0.9900 . ?
C204 H210 0.9900 . ?
C205 F73 1.322(11) . ?
C205 F74 1.343(10) . ?
C205 F75 1.353(10) . ?
O26 C206 1.431(14) . ?
C206 C207 1.528(14) . ?
C206 H211 0.9900 . ?
C206 H212 0.9900 . ?
C207 C208 1.483(14) . ?
C207 H213 0.9900 . ?
C207 H214 0.9900 . ?
C208 C209 1.465(13) . ?
C208 H215 0.9900 . ?
C208 H216 0.9900 . ?
C209 F76 1.323(13) . ?
C209 F77 1.339(13) . ?
C209 F78 1.350(14) . ?
O27 C210 1.446(10) . ?
C210 C211 1.520(11) . ?
C210 H217 0.9900 . ?
C210 H218 0.9900 . ?
C211 C212 1.541(9) . ?
C211 H219 0.9900 . ?
C211 H220 0.9900 . ?
C212 C213 1.432(9) . ?
C212 H221 0.9900 . ?
C212 H222 0.9900 . ?
C213 F79 1.330(9) . ?
C213 F80 1.350(9) . ?
C213 F81 1.359(9) . ?
O28 C214 1.438(14) . ?
C214 C215 1.509(14) . ?
C214 H223 0.9900 . ?
C214 H224 0.9900 . ?
C215 C216 1.535(15) . ?
C215 H225 0.9900 . ?
C215 H226 0.9900 . ?
C216 C217 1.477(14) . ?
C216 H227 0.9900 . ?
C216 H228 0.9900 . ?
C217 F82 1.304(14) . ?
C217 F83 1.317(14) . ?
C217 F84 1.369(15) . ?
O29 C218 1.428(9) . ?
C218 C219 1.516(10) . ?
C218 H229 0.9900 . ?
C218 H230 0.9900 . ?
C219 C220 1.516(10) . ?
C219 H231 0.9900 . ?
C219 H232 0.9900 . ?
C220 C221 1.467(11) . ?
C220 H233 0.9900 . ?
C220 H234 0.9900 . ?
C221 F85 1.336(10) . ?
C221 F87 1.337(11) . ?
C221 F86 1.343(10) . ?
O30 C222 1.435(13) . ?
C222 C223 1.512(13) . ?
C222 H235 0.9900 . ?
C222 H236 0.9900 . ?
C223 C224 1.499(13) . ?
C223 H237 0.9900 . ?
C223 H238 0.9900 . ?
C224 C225 1.467(13) . ?
C224 H239 0.9900 . ?
C224 H240 0.9900 . ?
C225 F88 1.340(13) . ?
C225 F89 1.345(13) . ?
C225 F90 1.353(13) . ?
O31 C226 1.426(11) . ?
C226 C227 1.472(12) . ?
C226 H241 0.9900 . ?
C226 H242 0.9900 . ?
C227 C228 1.483(12) . ?
C227 H243 0.9900 . ?
C227 H244 0.9900 . ?
C228 C229 1.493(13) . ?
C228 H245 0.9900 . ?
C228 H246 0.9900 . ?
C229 F91 1.306(13) . ?
C229 F92 1.346(14) . ?
C229 F93 1.376(14) . ?
O32 C230 1.438(14) . ?
C230 C231 1.484(13) . ?
C230 H247 0.9900 . ?
C230 H248 0.9900 . ?
C231 C232 1.485(13) . ?
C231 H249 0.9900 . ?
C231 H250 0.9900 . ?
C232 C233 1.498(13) . ?
C232 H251 0.9900 . ?
C232 H252 0.9900 . ?
C233 F94 1.309(13) . ?
C233 F95 1.309(13) . ?
C233 F96 1.362(14) . ?
O33 C234 1.440(10) . ?
C234 C235 1.515(10) . ?
C234 H253 0.9900 . ?
C234 H254 0.9900 . ?
C235 C236 1.498(10) . ?
C235 H255 0.9900 . ?
C235 H256 0.9900 . ?
C236 C237 1.474(10) . ?
C236 H257 0.9900 . ?
C236 H258 0.9900 . ?
C237 F97 1.314(9) . ?
C237 F99 1.334(10) . ?
C237 F98 1.339(9) . ?
O34 C238 1.430(13) . ?
C238 C239 1.507(14) . ?
C238 H259 0.9900 . ?
C238 H260 0.9900 . ?
C239 C240 1.485(13) . ?
C239 H261 0.9900 . ?
C239 H262 0.9900 . ?
C240 C241 1.465(13) . ?
C240 H263 0.9900 . ?
C240 H264 0.9900 . ?
C241 F101 1.328(14) . ?
C241 F100 1.341(14) . ?
C241 F102 1.384(14) . ?
O35 C242 1.428(12) . ?
C242 C243 1.533(13) . ?
C242 H265 0.9900 . ?
C242 H266 0.9900 . ?
C243 C244 1.493(12) . ?
C243 H267 0.9900 . ?
C243 H268 0.9900 . ?
C244 C245 1.447(12) . ?
C244 H269 0.9900 . ?
C244 H270 0.9900 . ?
C245 F103 1.309(12) . ?
C245 F104 1.337(12) . ?
C245 F105 1.368(12) . ?
O36 C246 1.439(13) . ?
C246 C247 1.498(14) . ?
C246 H271 0.9900 . ?
C246 H272 0.9900 . ?
C247 C248 1.499(14) . ?
C247 H273 0.9900 . ?
C247 H274 0.9900 . ?
C248 C249 1.451(13) . ?
C248 H275 0.9900 . ?
C248 H276 0.9900 . ?
C249 F106 1.318(13) . ?
C249 F107 1.326(13) . ?
C249 F108 1.400(14) . ?
O37 C250 1.427(14) . ?
C250 C251 1.523(14) . ?
C250 H277 0.9900 . ?
C250 H278 0.9900 . ?
C251 C252 1.481(15) . ?
C251 H279 0.9900 . ?
C251 H280 0.9900 . ?
C252 C253 1.479(14) . ?
C252 H281 0.9900 . ?
C252 H282 0.9900 . ?
C253 F109 1.303(14) . ?
C253 F110 1.323(14) . ?
C253 F111 1.354(15) . ?
C254 C255 1.596(11) . ?
C254 H283 0.9800 . ?
C254 H284 0.9800 . ?
C254 H285 0.9800 . ?
C255 C256 1.454(10) . ?
C255 H286 0.9900 . ?
C255 H287 0.9900 . ?
C256 C257 1.477(11) . ?
C256 H288 0.9900 . ?
C256 H289 0.9900 . ?
C257 C258 1.442(13) . ?
C257 H290 0.9900 . ?
C257 H291 0.9900 . ?
C258 C259 1.542(13) . ?
C258 H292 0.9900 . ?
C258 H293 0.9900 . ?
C259 H294 0.9800 . ?
C259 H295 0.9800 . ?
C259 H296 0.9800 . ?
C260 C261 1.585(17) . ?
C260 H297 0.9800 . ?
C260 H298 0.9800 . ?
C260 H299 0.9800 . ?
C261 C262 1.425(17) . ?
C261 H300 0.9900 . ?
C261 H301 0.9900 . ?
C262 C263 1.444(17) . ?
C262 H302 0.9900 . ?
C262 H303 0.9900 . ?
C263 C264 1.401(18) . ?
C263 H304 0.9900 . ?
C263 H305 0.9900 . ?
C264 C265 1.525(19) . ?
C264 H306 0.9900 . ?
C264 H307 0.9900 . ?
C265 H308 0.9800 . ?
C265 H309 0.9800 . ?
C265 H310 0.9800 . ?
C266 C267 1.594(13) . ?
C266 H311 0.9800 . ?
C266 H312 0.9800 . ?
C266 H313 0.9800 . ?
C267 C268 1.465(10) . ?
C267 H314 0.9900 . ?
C267 H315 0.9900 . ?
C268 C269 1.424(12) . ?
C268 H316 0.9900 . ?
C268 H317 0.9900 . ?
C269 C270 1.416(13) . ?
C269 H318 0.9900 . ?
C269 H319 0.9900 . ?
C270 C271 1.520(13) . ?
C270 H320 0.9900 . ?
C270 H321 0.9900 . ?
C271 H322 0.9800 . ?
C271 H323 0.9800 . ?
C271 H324 0.9800 . ?
C272 C273 1.596(18) . ?
C272 H325 0.9800 . ?
C272 H326 0.9800 . ?
C272 H327 0.9800 . ?
C273 C274 1.433(17) . ?
C273 H328 0.9900 . ?
C273 H329 0.9900 . ?
C274 C275 1.408(16) . ?
C274 H330 0.9900 . ?
C274 H331 0.9900 . ?
C275 C276 1.419(17) . ?
C275 H332 0.9900 . ?
C275 H333 0.9900 . ?
C276 C277 1.526(18) . ?
C276 H334 0.9900 . ?
C276 H335 0.9900 . ?
C277 H336 0.9800 . ?
C277 H337 0.9800 . ?
C277 H338 0.9800 . ?

loop_
_geom_torsion_atom_site_label_1
_geom_torsion_atom_site_label_2
_geom_torsion_atom_site_label_3
_geom_torsion_atom_site_label_4
_geom_torsion
_geom_torsion_site_symmetry_1
_geom_torsion_site_symmetry_2
_geom_torsion_site_symmetry_3
_geom_torsion_site_symmetry_4
_geom_torsion_publ_flag
C33 C1 C6 C11 -85.0(6) . . . . ?
C33 C1 C6 C7 93.2(6) . . . . ?
C11 C6 C7 C8 0.7(8) . . . . ?
C1 C6 C7 C8 -177.6(5) . . . . ?
C11 C6 C7 O1 165.6(6) . . . . ?
C1 C6 C7 O1 -12.7(8) . . . . ?
C11 C6 C7 O2 -163.5(6) . . . . ?
C1 C6 C7 O2 18.2(9) . . . . ?
C6 C7 C8 C9 1.0(8) . . . . ?
O1 C7 C8 C9 -162.5(6) . . . . ?
O2 C7 C8 C9 164.6(6) . . . . ?
C7 C8 C9 C10 -0.9(7) . . . . ?
C7 C8 C9 C2 176.7(5) . . . . ?
C12 C2 C9 C8 -90.2(6) . . . . ?
C12 C2 C9 C10 87.4(5) . . . . ?
C8 C9 C10 O3 178.9(4) . . . . ?
C2 C9 C10 O3 1.3(6) . . . . ?
C8 C9 C10 C11 -0.9(7) . . . . ?
C2 C9 C10 C11 -178.5(4) . . . . ?
C7 C6 C11 C10 -2.5(7) . . . . ?
C1 C6 C11 C10 175.9(4) . . . . ?
O3 C10 C11 C6 -177.1(4) . . . . ?
C9 C10 C11 C6 2.6(7) . . . . ?
C9 C2 C12 C13 87.9(5) . . . . ?
C9 C2 C12 C17 -91.1(5) . . . . ?
C17 C12 C13 O4 177.4(4) . . . . ?
C2 C12 C13 O4 -1.6(6) . . . . ?
C17 C12 C13 C14 -1.3(6) . . . . ?
C2 C12 C13 C14 179.7(4) . . . . ?
O4 C13 C14 C15 -175.6(4) . . . . ?
C12 C13 C14 C15 3.0(6) . . . . ?
C13 C14 C15 C16 -2.2(6) . . . . ?
C13 C14 C15 C3 176.5(4) . . . . ?
C18 C3 C15 C14 -89.8(5) . . . . ?
C18 C3 C15 C16 88.9(5) . . . . ?
C14 C15 C16 C17 -0.2(6) . . . . ?
C3 C15 C16 C17 -178.9(4) . . . . ?
C14 C15 C16 O6 172.8(11) . . . . ?
C3 C15 C16 O6 -5.9(12) . . . . ?
C14 C15 C16 O5 -175.8(7) . . . . ?
C3 C15 C16 O5 5.5(8) . . . . ?
C15 C16 C17 C12 1.8(7) . . . . ?
O6 C16 C17 C12 -172.0(10) . . . . ?
O5 C16 C17 C12 176.1(9) . . . . ?
C13 C12 C17 C16 -1.0(6) . . . . ?
C2 C12 C17 C16 178.0(4) . . . . ?
C15 C3 C18 C23 -92.3(5) . . . . ?
C15 C3 C18 C19 86.3(5) . . . . ?
C23 C18 C19 O7 -179.2(4) . . . . ?
C3 C18 C19 O7 2.3(6) . . . . ?
C23 C18 C19 C20 0.8(6) . . . . ?
C3 C18 C19 C20 -177.8(4) . . . . ?
O7 C19 C20 C21 -179.0(4) . . . . ?
C18 C19 C20 C21 1.1(6) . . . . ?
C19 C20 C21 C22 -2.1(6) . . . . ?
C19 C20 C21 C4 177.1(4) . . . . ?
C24 C4 C21 C22 91.3(5) . . . . ?
C24 C4 C21 C20 -87.9(5) . . . . ?
C20 C21 C22 O8 179.6(4) . . . . ?
C4 C21 C22 O8 0.4(6) . . . . ?
C20 C21 C22 C23 1.1(6) . . . . ?
C4 C21 C22 C23 -178.1(4) . . . . ?
C19 C18 C23 C22 -1.7(6) . . . . ?
C3 C18 C23 C22 176.9(4) . . . . ?
O8 C22 C23 C18 -177.6(4) . . . . ?
C21 C22 C23 C18 0.7(6) . . . . ?
C21 C4 C24 C25 91.1(5) . . . . ?
C21 C4 C24 C29 -87.3(5) . . . . ?
C29 C24 C25 O9 172.0(10) . . . . ?
C4 C24 C25 O9 -6.4(11) . . . . ?
C29 C24 C25 O10 -172.2(10) . . . . ?
C4 C24 C25 O10 9.4(11) . . . . ?
C29 C24 C25 C26 0.1(7) . . . . ?
C4 C24 C25 C26 -178.3(4) . . . . ?
C24 C25 C26 C27 0.8(7) . . . . ?
O9 C25 C26 C27 -171.5(10) . . . . ?
O10 C25 C26 C27 171.5(12) . . . . ?
C25 C26 C27 C28 -0.9(7) . . . . ?
C25 C26 C27 C5 178.4(4) . . . . ?
C30 C5 C27 C26 -88.6(6) . . . . ?
C30 C5 C27 C28 90.7(6) . . . . ?
C26 C27 C28 O11 -179.0(8) . . . . ?
C5 C27 C28 O11 1.7(9) . . . . ?
C26 C27 C28 C29 0.2(7) . . . . ?
C5 C27 C28 C29 -179.1(4) . . . . ?
C26 C27 C28 O12 176.7(14) . . . . ?
C5 C27 C28 O12 -2.6(15) . . . . ?
C25 C24 C29 C28 -0.9(6) . . . . ?
C4 C24 C29 C28 177.6(4) . . . . ?
C27 C28 C29 C24 0.7(7) . . . . ?
O11 C28 C29 C24 179.8(9) . . . . ?
O12 C28 C29 C24 -176.4(11) . . . . ?
C27 C5 C30 C35 -89.9(6) . . . . ?
C27 C5 C30 C31 88.1(6) . . . . ?
C35 C30 C31 C32 1.1(7) . . . . ?
C5 C30 C31 C32 -177.0(4) . . . . ?
C35 C30 C31 O13 -172.2(7) . . . . ?
C5 C30 C31 O13 9.8(9) . . . . ?
C35 C30 C31 O14 171.5(10) . . . . ?
C5 C30 C31 O14 -6.5(12) . . . . ?
C30 C31 C32 C33 0.3(7) . . . . ?
O13 C31 C32 C33 173.5(7) . . . . ?
O14 C31 C32 C33 -167.5(12) . . . . ?
C31 C32 C33 C34 -1.5(7) . . . . ?
C31 C32 C33 C1 177.2(4) . . . . ?
C6 C1 C33 C32 -91.8(6) . . . . ?
C6 C1 C33 C34 86.8(5) . . . . ?
C32 C33 C34 O15 -178.9(10) . . . . ?
C1 C33 C34 O15 2.5(12) . . . . ?
C32 C33 C34 C35 1.3(6) . . . . ?
C1 C33 C34 C35 -177.4(4) . . . . ?
C32 C33 C34 O16 178(2) . . . . ?
C1 C33 C34 O16 0(2) . . . . ?
C31 C30 C35 C34 -1.2(7) . . . . ?
C5 C30 C35 C34 176.8(4) . . . . ?
O15 C34 C35 C30 -179.8(10) . . . . ?
C33 C34 C35 C30 0.1(7) . . . . ?
O16 C34 C35 C30 -176(3) . . . . ?
C6 C7 O1 C36 -172.3(8) . . . . ?
C8 C7 O1 C36 -8.0(12) . . . . ?
C7 O1 C36 C37 175.9(10) . . . . ?
O1 C36 C37 C38 61.0(16) . . . . ?
C36 C37 C38 C39 -172.3(12) . . . . ?
C37 C38 C39 F2 65.7(19) . . . . ?
C37 C38 C39 F1 -173.2(14) . . . . ?
C37 C38 C39 F3 -55.1(19) . . . . ?
C6 C7 O2 C40 161.7(8) . . . . ?
C8 C7 O2 C40 -2.4(13) . . . . ?
C7 O2 C40 C41 -179.8(9) . . . . ?
O2 C40 C41 C42 -66.5(16) . . . . ?
C40 C41 C42 C43 -57(2) . . . . ?
C41 C42 C43 F4 -159.8(17) . . . . ?
C41 C42 C43 F5 77(2) . . . . ?
C41 C42 C43 F6 -39(3) . . . . ?
C9 C10 O3 C44 176.1(4) . . . . ?
C11 C10 O3 C44 -4.2(6) . . . . ?
C10 O3 C44 C45 174.3(4) . . . . ?
O3 C44 C45 C46 177.0(4) . . . . ?
C44 C45 C46 C47 167.4(5) . . . . ?
C45 C46 C47 F8 -69.2(6) . . . . ?
C45 C46 C47 F9 53.8(7) . . . . ?
C45 C46 C47 F7 171.5(5) . . . . ?
C12 C13 O4 C48 177.2(5) . . . . ?
C14 C13 O4 C48 -4.2(7) . . . . ?
C13 O4 C48 C49 168.4(4) . . . . ?
O4 C48 C49 C50 63.7(7) . . . . ?
C48 C49 C50 C51 175.2(6) . . . . ?
C49 C50 C51 F11 66.7(9) . . . . ?
C49 C50 C51 F10 -171.4(7) . . . . ?
C49 C50 C51 F12 -53.2(9) . . . . ?
C17 C16 O5 C52 12.3(16) . . . . ?
C15 C16 O5 C52 -172.8(9) . . . . ?
C16 O5 C52 C53 174.6(10) . . . . ?
O5 C52 C53 C54 180.0(10) . . . . ?
C52 C53 C54 C55 174.1(9) . . . . ?
C53 C54 C55 F13 175.1(9) . . . . ?
C53 C54 C55 F14 -62.0(13) . . . . ?
C53 C54 C55 F15 57.4(12) . . . . ?
C17 C16 O6 C56 3(2) . . . . ?
C15 C16 O6 C56 -170.1(13) . . . . ?
C16 O6 C56 C57 169.0(15) . . . . ?
O6 C56 C57 C58 51.7(17) . . . . ?
C56 C57 C58 C59 174.4(12) . . . . ?
C57 C58 C59 F16 178.4(12) . . . . ?
C57 C58 C59 F17 57.9(16) . . . . ?
C57 C58 C59 F18 -64.1(17) . . . . ?
C20 C19 O7 C60 -5.2(6) . . . . ?
C18 C19 O7 C60 174.8(4) . . . . ?
C19 O7 C60 C61 -179.1(4) . . . . ?
O7 C60 C61 C62 59.8(6) . . . . ?
C60 C61 C62 C63 -178.5(6) . . . . ?
C61 C62 C63 F20 59.6(9) . . . . ?
C61 C62 C63 F19 -178.9(6) . . . . ?
C61 C62 C63 F21 -58.5(9) . . . . ?
C21 C22 O8 C64 178.8(4) . . . . ?
C23 C22 O8 C64 -2.8(6) . . . . ?
C22 O8 C64 C65 173.3(4) . . . . ?
O8 C64 C65 C66 62.1(6) . . . . ?
C64 C65 C66 C67 -178.9(5) . . . . ?
C65 C66 C67 F22 178.6(6) . . . . ?
C65 C66 C67 F24 -60.3(9) . . . . ?
C65 C66 C67 F23 57.7(8) . . . . ?
C24 C25 O9 C68 -178.1(11) . . . . ?
C26 C25 O9 C68 -6(2) . . . . ?
C25 O9 C68 C69 169.8(14) . . . . ?
O9 C68 C69 C70 70.0(17) . . . . ?
C68 C69 C70 C71 178.5(12) . . . . ?
C69 C70 C71 F25 -178.9(14) . . . . ?
C69 C70 C71 F26 53.9(19) . . . . ?
C69 C70 C71 F27 -63.7(19) . . . . ?
C24 C25 O10 C72 174.4(11) . . . . ?
C26 C25 O10 C72 3(2) . . . . ?
C25 O10 C72 C73 174.5(13) . . . . ?
O10 C72 C73 C74 -176.4(12) . . . . ?
C72 C73 C74 C75 -175.3(11) . . . . ?
C73 C74 C75 F28 169.7(10) . . . . ?
C73 C74 C75 F29 -64.1(14) . . . . ?
C73 C74 C75 F30 51.3(14) . . . . ?
C27 C28 O11 C76 -175.3(9) . . . . ?
C29 C28 O11 C76 5.6(16) . . . . ?
C28 O11 C76 C77 175.6(10) . . . . ?
O11 C76 C77 C78 -175.2(10) . . . . ?
C76 C77 C78 C79 178.3(9) . . . . ?
C77 C78 C79 F31 -171.2(10) . . . . ?
C77 C78 C79 F32 -58.6(13) . . . . ?
C77 C78 C79 F33 62.7(13) . . . . ?
C27 C28 O12 C80 -176(2) . . . . ?
C29 C28 O12 C80 1(3) . . . . ?
C28 O12 C80 C81 166(2) . . . . ?
O12 C80 C81 C82 70(3) . . . . ?
C80 C81 C82 C83 177.5(17) . . . . ?
C81 C82 C83 F34 164.0(19) . . . . ?
C81 C82 C83 F35 54(3) . . . . ?
C81 C82 C83 F36 -82(2) . . . . ?
C32 C31 O13 C84 33.8(17) . . . . ?
C30 C31 O13 C84 -153.0(14) . . . . ?
C31 O13 C84 C85 173.4(13) . . . . ?
O13 C84 C85 C86 -175.2(17) . . . . ?
C84 C85 C86 C87 -167.2(17) . . . . ?
C85 C86 C87 F37 179.4(16) . . . . ?
C85 C86 C87 F39 54(2) . . . . ?
C85 C86 C87 F38 -63(2) . . . . ?
C32 C31 O14 C88 -10(2) . . . . ?
C30 C31 O14 C88 -178.9(15) . . . . ?
C31 O14 C88 C89 172(2) . . . . ?
O14 C88 C89 C90 172(3) . . . . ?
C88 C89 C90 C91 177(3) . . . . ?
C89 C90 C91 F40 177(3) . . . . ?
C89 C90 C91 F41 -60(3) . . . . ?
C89 C90 C91 F42 58(3) . . . . ?
C33 C34 O15 C92 178.3(12) . . . . ?
C35 C34 O15 C92 -2(2) . . . . ?
C34 O15 C92 C93 175.5(14) . . . . ?
O15 C92 C93 C94 62.0(17) . . . . ?
C92 C93 C94 C95 171.7(11) . . . . ?
C93 C94 C95 F43 177.7(10) . . . . ?
C93 C94 C95 F45 -60.8(12) . . . . ?
C93 C94 C95 F44 56.9(13) . . . . ?
C33 C34 O16 C96 -175(2) . . . . ?
C35 C34 O16 C96 2(4) . . . . ?
C34 O16 C96 C97 -176(3) . . . . ?
O16 C96 C97 C98 50(4) . . . . ?
C96 C97 C98 C99 -156(2) . . . . ?
C97 C98 C99 F46 64(3) . . . . ?
C97 C98 C99 F47 -55(3) . . . . ?
C97 C98 C99 F48 -177(2) . . . . ?
C132 C100 C105 C106 92.0(12) . . . . ?
C132 C100 C105 C110 -86.6(11) . . . . ?
C110 C105 C106 O17 178.9(11) . . . . ?
C100 C105 C106 O17 0.3(16) . . . . ?
C110 C105 C106 C107 2.8(17) . . . . ?
C100 C105 C106 C107 -175.8(10) . . . . ?
O17 C106 C107 C108 -176.7(12) . . . . ?
C105 C106 C107 C108 -1.0(19) . . . . ?
C106 C107 C108 C109 -0.9(17) . . . . ?
C106 C107 C108 C101 179.6(10) . . . . ?
C111 C101 C108 C107 -96.2(12) . . . . ?
C111 C101 C108 C109 84.2(11) . . . . ?
C107 C108 C109 O19 178.2(10) . . . . ?
C101 C108 C109 O19 -2.2(15) . . . . ?
C107 C108 C109 C110 0.9(16) . . . . ?
C101 C108 C109 C110 -179.5(9) . . . . ?
O19 C109 C110 C105 -176.1(10) . . . . ?
C108 C109 C110 C105 1.0(17) . . . . ?
C106 C105 C110 C109 -2.8(17) . . . . ?
C100 C105 C110 C109 175.9(9) . . . . ?
C108 C101 C111 C116 -98.6(12) . . . . ?
C108 C101 C111 C112 84.0(13) . . . . ?
C116 C111 C112 C113 -0.4(19) . . . . ?
C101 C111 C112 C113 177.1(12) . . . . ?
C116 C111 C112 O21 -173.3(14) . . . . ?
C101 C111 C112 O21 4.1(19) . . . . ?
O21 C112 C113 C114 174.3(16) . . . . ?
C111 C112 C113 C114 2(2) . . . . ?
C112 C113 C114 C115 -2(2) . . . . ?
C112 C113 C114 C102 173.6(13) . . . . ?
C117 C102 C114 C113 -79.9(14) . . . . ?
C117 C102 C114 C115 95.6(13) . . . . ?
C113 C114 C115 O23 -179.7(12) . . . . ?
C102 C114 C115 O23 4.8(18) . . . . ?
C113 C114 C115 C116 1(2) . . . . ?
C102 C114 C115 C116 -175.0(11) . . . . ?
O23 C115 C116 C111 -178.7(12) . . . . ?
C114 C115 C116 C111 1(2) . . . . ?
C112 C111 C116 C115 -1.1(18) . . . . ?
C101 C111 C116 C115 -178.5(11) . . . . ?
C114 C102 C117 C118 88.7(14) . . . . ?
C114 C102 C117 C122 -86.0(13) . . . . ?
C122 C117 C118 O25 179.3(15) . . . . ?
C102 C117 C118 O25 5(2) . . . . ?
C122 C117 C118 C119 -1(2) . . . . ?
C102 C117 C118 C119 -175.8(13) . . . . ?
C117 C118 C119 C120 4(3) . . . . ?
O25 C118 C119 C120 -177.1(16) . . . . ?
C118 C119 C120 C121 -3(2) . . . . ?
C118 C119 C120 C103 176.8(13) . . . . ?
C123 C103 C120 C119 -89.7(16) . . . . ?
C123 C103 C120 C121 89.6(16) . . . . ?
C119 C120 C121 O27 180.0(15) . . . . ?
C103 C120 C121 O27 1(2) . . . . ?
C119 C120 C121 C122 -1(2) . . . . ?
C103 C120 C121 C122 -179.8(13) . . . . ?
C118 C117 C122 C121 -2(2) . . . . ?
C102 C117 C122 C121 172.9(12) . . . . ?
O27 C121 C122 C117 -177.9(15) . . . . ?
C120 C121 C122 C117 3(2) . . . . ?
C120 C103 C123 C124 84.7(14) . . . . ?
C120 C103 C123 C128 -96.0(14) . . . . ?
C128 C123 C124 C125 -2(2) . . . . ?
C103 C123 C124 C125 177.7(11) . . . . ?
C128 C123 C124 O29 -179.2(12) . . . . ?
C103 C123 C124 O29 0.1(18) . . . . ?
C123 C124 C125 C126 1.2(18) . . . . ?
O29 C124 C125 C126 178.7(11) . . . . ?
C124 C125 C126 C127 -0.1(17) . . . . ?
C124 C125 C126 C104 176.8(9) . . . . ?
C129 C104 C126 C127 91.1(12) . . . . ?
C129 C104 C126 C125 -85.7(11) . . . . ?
C125 C126 C127 C128 -1(2) . . . . ?
C104 C126 C127 C128 -177.5(12) . . . . ?
C125 C126 C127 O31 179.5(11) . . . . ?
C104 C126 C127 O31 2.6(18) . . . . ?
C126 C127 C128 C123 0(2) . . . . ?
O31 C127 C128 C123 -179.8(14) . . . . ?
C124 C123 C128 C127 1(2) . . . . ?
C103 C123 C128 C127 -178.6(12) . . . . ?
C126 C104 C129 C130 88.5(11) . . . . ?
C126 C104 C129 C134 -86.7(10) . . . . ?
C134 C129 C130 C131 -0.4(16) . . . . ?
C104 C129 C130 C131 -175.7(9) . . . . ?
C134 C129 C130 O33 -178.6(11) . . . . ?
C104 C129 C130 O33 6.1(16) . . . . ?
C129 C130 C131 C132 1.6(17) . . . . ?
O33 C130 C131 C132 179.6(12) . . . . ?
C130 C131 C132 C133 -1.9(14) . . . . ?
C130 C131 C132 C100 176.7(9) . . . . ?
C105 C100 C132 C133 91.8(10) . . . . ?
C105 C100 C132 C131 -86.7(11) . . . . ?
C131 C132 C133 C134 1.1(14) . . . . ?
C100 C132 C133 C134 -177.4(8) . . . . ?
C131 C132 C133 O35 -179.3(7) . . . . ?
C100 C132 C133 O35 2.2(12) . . . . ?
C132 C133 C134 C129 0.0(15) . . . . ?
O35 C133 C134 C129 -179.6(8) . . . . ?
C130 C129 C134 C133 -0.4(16) . . . . ?
C104 C129 C134 C133 175.1(7) . . . . ?
C167 C135 C140 C141 95(2) . . . . ?
C167 C135 C140 C145 -89(2) . . . . ?
C145 C140 C141 O18 -178(2) . . . . ?
C135 C140 C141 O18 -2(4) . . . . ?
C145 C140 C141 C142 4(4) . . . . ?
C135 C140 C141 C142 -180(2) . . . . ?
O18 C141 C142 C143 -179(2) . . . . ?
C140 C141 C142 C143 -1(4) . . . . ?
C141 C142 C143 C144 -1(4) . . . . ?
C141 C142 C143 C136 -179.8(19) . . . . ?
C146 C136 C143 C142 -95(2) . . . . ?
C146 C136 C143 C144 86(2) . . . . ?
C142 C143 C144 C145 -1(3) . . . . ?
C136 C143 C144 C145 178.2(18) . . . . ?
C142 C143 C144 O20 -180(2) . . . . ?
C136 C143 C144 O20 -1(3) . . . . ?
O20 C144 C145 C140 -177(2) . . . . ?
C143 C144 C145 C140 4(3) . . . . ?
C141 C140 C145 C144 -6(3) . . . . ?
C135 C140 C145 C144 177.8(18) . . . . ?
C143 C136 C146 C151 -91(2) . . . . ?
C143 C136 C146 C147 86(2) . . . . ?
C151 C146 C147 C148 -1(3) . . . . ?
C136 C146 C147 C148 -178.3(19) . . . . ?
C151 C146 C147 O22 162(2) . . . . ?
C136 C146 C147 O22 -15(3) . . . . ?
C146 C147 C148 C149 2(4) . . . . ?
O22 C147 C148 C149 -161(3) . . . . ?
C147 C148 C149 C150 -1(4) . . . . ?
C147 C148 C149 C137 174(2) . . . . ?
C152 C137 C149 C150 91(2) . . . . ?
C152 C137 C149 C148 -84(3) . . . . ?
C148 C149 C150 O24 -178(2) . . . . ?
C137 C149 C150 O24 6(3) . . . . ?
C148 C149 C150 C151 -1(4) . . . . ?
C137 C149 C150 C151 -176(2) . . . . ?
O24 C150 C151 C146 179(2) . . . . ?
C149 C150 C151 C146 1(4) . . . . ?
C147 C146 C151 C150 0(4) . . . . ?
C136 C146 C151 C150 176.6(19) . . . . ?
C149 C137 C152 C153 90(3) . . . . ?
C149 C137 C152 C157 -87(2) . . . . ?
C157 C152 C153 C154 1(4) . . . . ?
C137 C152 C153 C154 -175(2) . . . . ?
C157 C152 C153 O26 180(3) . . . . ?
C137 C152 C153 O26 3(4) . . . . ?
C152 C153 C154 C155 -2(5) . . . . ?
O26 C153 C154 C155 180(3) . . . . ?
C153 C154 C155 C156 3(4) . . . . ?
C153 C154 C155 C138 179(2) . . . . ?
C158 C138 C155 C154 -92(3) . . . . ?
C158 C138 C155 C156 83(3) . . . . ?
C154 C155 C156 O28 177(3) . . . . ?
C138 C155 C156 O28 2(4) . . . . ?
C154 C155 C156 C157 -4(4) . . . . ?
C138 C155 C156 C157 -180(2) . . . . ?
C153 C152 C157 C156 -2(4) . . . . ?
C137 C152 C157 C156 174(2) . . . . ?
O28 C156 C157 C152 -178(3) . . . . ?
C155 C156 C157 C152 4(4) . . . . ?
C155 C138 C158 C159 88(3) . . . . ?
C155 C138 C158 C163 -93(3) . . . . ?
C163 C158 C159 C160 -1(4) . . . . ?
C138 C158 C159 C160 178(2) . . . . ?
C163 C158 C159 O30 -180(2) . . . . ?
C138 C158 C159 O30 -1(3) . . . . ?
C158 C159 C160 C161 3(4) . . . . ?
O30 C159 C160 C161 -178(2) . . . . ?
C159 C160 C161 C162 -4(3) . . . . ?
C159 C160 C161 C139 176.9(18) . . . . ?
C164 C139 C161 C162 95(2) . . . . ?
C164 C139 C161 C160 -86(2) . . . . ?
C160 C161 C162 O32 179(2) . . . . ?
C139 C161 C162 O32 -2(3) . . . . ?
C160 C161 C162 C163 4(4) . . . . ?
C139 C161 C162 C163 -177(2) . . . . ?
C161 C162 C163 C158 -2(4) . . . . ?
O32 C162 C163 C158 -177(2) . . . . ?
C159 C158 C163 C162 0(4) . . . . ?
C138 C158 C163 C162 -178(2) . . . . ?
C161 C139 C164 C169 -88(2) . . . . ?
C161 C139 C164 C165 84(2) . . . . ?
C169 C164 C165 C166 -6(3) . . . . ?
C139 C164 C165 C166 -178.1(16) . . . . ?
C169 C164 C165 O34 177.7(17) . . . . ?
C139 C164 C165 O34 5(3) . . . . ?
C164 C165 C166 C167 6(3) . . . . ?
O34 C165 C166 C167 -178.1(18) . . . . ?
C165 C166 C167 C168 -5(3) . . . . ?
C165 C166 C167 C135 172.4(15) . . . . ?
C140 C135 C167 C168 92(2) . . . . ?
C140 C135 C167 C166 -85(2) . . . . ?
C166 C167 C168 C169 5(3) . . . . ?
C135 C167 C168 C169 -172.4(16) . . . . ?
C166 C167 C168 O36 177.7(16) . . . . ?
C135 C167 C168 O36 1(2) . . . . ?
C167 C168 C169 C164 -5(3) . . . . ?
O36 C168 C169 C164 -177.6(17) . . . . ?
C165 C164 C169 C168 6(3) . . . . ?
C139 C164 C169 C168 178.2(15) . . . . ?
C107 C106 O17 C170 -23(2) . . . . ?
C105 C106 O17 C170 160.6(11) . . . . ?
C106 O17 C170 C171 171.4(12) . . . . ?
O17 C170 C171 C172 56.6(18) . . . . ?
C170 C171 C172 C173 179.6(11) . . . . ?
C171 C172 C173 F50 74.4(16) . . . . ?
C171 C172 C173 F49 -168.5(13) . . . . ?
C171 C172 C173 F51 -50.1(17) . . . . ?
C142 C141 O18 C174 -1(4) . . . . ?
C140 C141 O18 C174 -179(2) . . . . ?
C141 O18 C174 C175 166(2) . . . . ?
O18 C174 C175 C176 65(3) . . . . ?
C174 C175 C176 C177 -171.4(17) . . . . ?
C175 C176 C177 F52 175.0(18) . . . . ?
C175 C176 C177 F53 51(2) . . . . ?
C175 C176 C177 F54 -69(2) . . . . ?
C110 C109 O19 C178 -11.8(17) . . . . ?
C108 C109 O19 C178 171.0(10) . . . . ?
C109 O19 C178 C179 176.2(10) . . . . ?
O19 C178 C179 C180 168.2(9) . . . . ?
C178 C179 C180 C181 -179.2(9) . . . . ?
C179 C180 C181 F55 177.3(10) . . . . ?
C179 C180 C181 F56 -63.2(13) . . . . ?
C179 C180 C181 F57 56.2(13) . . . . ?
C145 C144 O20 C182 -9(4) . . . . ?
C143 C144 O20 C182 169.5(19) . . . . ?
C144 O20 C182 C183 177(2) . . . . ?
O20 C182 C183 C184 168.9(19) . . . . ?
C182 C183 C184 C185 -176(2) . . . . ?
C183 C184 C185 F58 -179(2) . . . . ?
C183 C184 C185 F59 -58(2) . . . . ?
C183 C184 C185 F60 59(2) . . . . ?
C113 C112 O21 C186 -8(2) . . . . ?
C111 C112 O21 C186 165.0(12) . . . . ?
C112 O21 C186 C187 87.9(18) . . . . ?
O21 C186 C187 C188 60.3(16) . . . . ?
C186 C187 C188 C189 175.1(10) . . . . ?
C187 C188 C189 F61 54.9(14) . . . . ?
C187 C188 C189 F62 169.3(11) . . . . ?
C187 C188 C189 F63 -68.0(15) . . . . ?
C148 C147 O22 C190 -6(5) . . . . ?
C146 C147 O22 C190 -169(3) . . . . ?
C147 O22 C190 C191 164(3) . . . . ?
O22 C190 C191 C192 -174(3) . . . . ?
C190 C191 C192 C193 88(3) . . . . ?
C191 C192 C193 F65 158(2) . . . . ?
C191 C192 C193 F64 -79(2) . . . . ?
C191 C192 C193 F66 36(3) . . . . ?
C116 C115 O23 C194 7(3) . . . . ?
C114 C115 O23 C194 -172.3(18) . . . . ?
C115 O23 C194 C195 161.9(15) . . . . ?
O23 C194 C195 C196 -177.4(18) . . . . ?
C194 C195 C196 C197 -174.7(17) . . . . ?
C195 C196 C197 F68 -47(2) . . . . ?
C195 C196 C197 F67 175.7(15) . . . . ?
C195 C196 C197 F69 70.0(17) . . . . ?
C149 C150 O24 C198 171(2) . . . . ?
C151 C150 O24 C198 -7(3) . . . . ?
C150 O24 C198 C199 -148(2) . . . . ?
O24 C198 C199 C200 -155(2) . . . . ?
C198 C199 C200 C201 75(3) . . . . ?
C199 C200 C201 F70 -59(2) . . . . ?
C199 C200 C201 F71 -177.7(17) . . . . ?
C199 C200 C201 F72 61(2) . . . . ?
C117 C118 O25 C202 171.3(18) . . . . ?
C119 C118 O25 C202 -8(3) . . . . ?
C118 O25 C202 C203 -170.5(17) . . . . ?
O25 C202 C203 C204 52(2) . . . . ?
C202 C203 C204 C205 176.7(14) . . . . ?
C203 C204 C205 F73 -179.9(13) . . . . ?
C203 C204 C205 F74 57.8(18) . . . . ?
C203 C204 C205 F75 -60.7(16) . . . . ?
C152 C153 O26 C206 172(3) . . . . ?
C154 C153 O26 C206 -9(6) . . . . ?
C153 O26 C206 C207 177(3) . . . . ?
O26 C206 C207 C208 67(4) . . . . ?
C206 C207 C208 C209 -175(2) . . . . ?
C207 C208 C209 F76 179(2) . . . . ?
C207 C208 C209 F77 58(3) . . . . ?
C207 C208 C209 F78 -60(3) . . . . ?
C122 C121 O27 C210 -1(3) . . . . ?
C120 C121 O27 C210 178.5(17) . . . . ?
C121 O27 C210 C211 176.9(16) . . . . ?
O27 C210 C211 C212 179.2(15) . . . . ?
C210 C211 C212 C213 177.4(13) . . . . ?
C211 C212 C213 F79 176.5(9) . . . . ?
C211 C212 C213 F80 -60.2(12) . . . . ?
C211 C212 C213 F81 62.4(11) . . . . ?
C155 C156 O28 C214 179(3) . . . . ?
C157 C156 O28 C214 0(5) . . . . ?
C156 O28 C214 C215 172(4) . . . . ?
O28 C214 C215 C216 -174(4) . . . . ?
C214 C215 C216 C217 177(3) . . . . ?
C215 C216 C217 F82 167(3) . . . . ?
C215 C216 C217 F83 -65(3) . . . . ?
C215 C216 C217 F84 49(3) . . . . ?
C125 C124 O29 C218 -1.4(19) . . . . ?
C123 C124 O29 C218 176.2(12) . . . . ?
C124 O29 C218 C219 -178.7(12) . . . . ?
O29 C218 C219 C220 179.8(12) . . . . ?
C218 C219 C220 C221 -176.3(11) . . . . ?
C219 C220 C221 F85 178.4(11) . . . . ?
C219 C220 C221 F87 57.6(14) . . . . ?
C219 C220 C221 F86 -61.7(14) . . . . ?
C160 C159 O30 C222 5(4) . . . . ?
C158 C159 O30 C222 -177(2) . . . . ?
C159 O30 C222 C223 -179(2) . . . . ?
O30 C222 C223 C224 -178(2) . . . . ?
C222 C223 C224 C225 173(2) . . . . ?
C223 C224 C225 F88 -176(2) . . . . ?
C223 C224 C225 F89 -58(3) . . . . ?
C223 C224 C225 F90 66(3) . . . . ?
C126 C127 O31 C226 -175.2(12) . . . . ?
C128 C127 O31 C226 5(2) . . . . ?
C127 O31 C226 C227 -85.9(19) . . . . ?
O31 C226 C227 C228 -71(2) . . . . ?
C226 C227 C228 C229 -174.8(15) . . . . ?
C227 C228 C229 F91 -169.2(18) . . . . ?
C227 C228 C229 F92 67(2) . . . . ?
C227 C228 C229 F93 -62(2) . . . . ?
C161 C162 O32 C230 -168.1(18) . . . . ?
C163 C162 O32 C230 7(3) . . . . ?
C162 O32 C230 C231 -86(3) . . . . ?
O32 C230 C231 C232 -52(3) . . . . ?
C230 C231 C232 C233 -153(2) . . . . ?
C231 C232 C233 F94 178.1(19) . . . . ?
C231 C232 C233 F95 50(2) . . . . ?
C231 C232 C233 F96 -69(2) . . . . ?
C131 C130 O33 C234 0(2) . . . . ?
C129 C130 O33 C234 178.4(9) . . . . ?
C130 O33 C234 C235 175.9(11) . . . . ?
O33 C234 C235 C236 -174.4(10) . . . . ?
C234 C235 C236 C237 178.1(10) . . . . ?
C235 C236 C237 F97 -176.5(9) . . . . ?
C235 C236 C237 F99 65.7(12) . . . . ?
C235 C236 C237 F98 -50.0(14) . . . . ?
C166 C165 O34 C238 5(3) . . . . ?
C164 C165 O34 C238 -178.6(18) . . . . ?
C165 O34 C238 C239 176(2) . . . . ?
O34 C238 C239 C240 175(2) . . . . ?
C238 C239 C240 C241 162(2) . . . . ?
C239 C240 C241 F101 45(3) . . . . ?
C239 C240 C241 F100 172(2) . . . . ?
C239 C240 C241 F102 -77(3) . . . . ?
C134 C133 O35 C242 4.2(19) . . . . ?
C132 C133 O35 C242 -175.4(16) . . . . ?
C133 O35 C242 C243 177.7(14) . . . . ?
O35 C242 C243 C244 164.1(18) . . . . ?
C242 C243 C244 C245 78(2) . . . . ?
C243 C244 C245 F103 167.8(14) . . . . ?
C243 C244 C245 F104 -67.8(17) . . . . ?
C243 C244 C245 F105 52.0(17) . . . . ?
C169 C168 O36 C246 -9(3) . . . . ?
C167 C168 O36 C246 178.4(18) . . . . ?
C168 O36 C246 C247 173.8(16) . . . . ?
O36 C246 C247 C248 67(3) . . . . ?
C246 C247 C248 C249 -119(2) . . . . ?
C247 C248 C249 F106 -170.5(18) . . . . ?
C247 C248 C249 F107 -47(2) . . . . ?
C247 C248 C249 F108 68(2) . . . . ?
O37 C250 C251 C252 -57(4) . . . . ?
C250 C251 C252 C253 -167(3) . . . . ?
C251 C252 C253 F109 -45(4) . . . . ?
C251 C252 C253 F110 -170(3) . . . . ?
C251 C252 C253 F111 72(4) . . . . ?
C254 C255 C256 C257 -174.4(13) . . . . ?
C255 C256 C257 C258 -176.7(11) . . . . ?
C256 C257 C258 C259 176.4(13) . . . . ?
C260 C261 C262 C263 -172(4) . . . . ?
C261 C262 C263 C264 -170(5) . . . . ?
C262 C263 C264 C265 173(5) . . . . ?
C266 C267 C268 C269 174.3(12) . . . . ?
C267 C268 C269 C270 37.4(19) . . . . ?
C268 C269 C270 C271 177.1(14) . . . . ?
C272 C273 C274 C275 172(4) . . . . ?
C273 C274 C275 C276 59(8) . . . . ?
C274 C275 C276 C277 164(5) . . . . ?
